data_1557655
loop_
_publ_author_name
'Latendresse, Trevor P.'
'Vieru, Veacheslav'
'Upadhyay, Apoorva'
'Bhuvanesh, Nattamai S.'
'Chibotaru, Liviu F.'
'Nippe, Michael'

_publ_section_title
;
 Trends in trigonal prismatic Ln-[1]ferrocenophane complexes and discovery
 of a Ho3+ single-molecule magnet
;
_journal_issue 15
_journal_name_full 'Chemical Science'
_journal_page_first 3936
_journal_page_last 3951
_journal_paper_doi 10.1039/D0SC01197E
_journal_volume 11
_journal_year 2020
_chemical_absolute_configuration ad
_chemical_formula_moiety 'C38 H40 Fe3 Li2 Lu O2, C16 H32 Li O4, C4 H8 O'
_chemical_formula_sum 'C58 H80 Fe3 Li3 Lu O7'
_chemical_formula_weight 1252.56
_space_group_crystal_system monoclinic
_space_group_IT_number 9
_space_group_name_Hall 'I -2ya'
_space_group_name_H-M_alt 'I 1 a 1'
_atom_sites_solution_hydrogens geom
_audit_creation_date 2019-02-11
_audit_creation_method
;
Olex2 1.2
(compiled 2018.05.29 svn.r3508 for OlexSys, GUI svn.r5506)
;
_audit_update_record
;
2020-02-27 deposited with the CCDC.	2020-03-24 downloaded from the CCDC.
;
_cell_angle_alpha 90
_cell_angle_beta 104.923(10)
_cell_angle_gamma 90
_cell_formula_units_Z 12
_cell_length_a 20.620(3)
_cell_length_b 32.856(4)
_cell_length_c 25.081(4)
_cell_measurement_reflns_used 9711
_cell_measurement_temperature 120.0
_cell_measurement_theta_max 34.334
_cell_measurement_theta_min 2.479
_cell_volume 16419(4)
_computing_cell_refinement 'SAINT V8.38A (Bruker AXS, 2016)'
_computing_data_reduction 'SAINT V8.38A (Bruker AXS, 2016)'
_computing_molecular_graphics 'Olex2 (Dolomanov et al., 2009)'
_computing_publication_material 'Olex2 (Dolomanov et al., 2009)'
_computing_structure_refinement 'ShelXL (Sheldrick, 2015)'
_computing_structure_solution 'SHELXT 2018/2 (Sheldrick, 2018)'
_diffrn_ambient_temperature 120.0
_diffrn_measured_fraction_theta_full 0.999
_diffrn_measured_fraction_theta_max 0.996
_diffrn_measurement_device_type 'Bruker APEX-II CCD'
_diffrn_measurement_method '\f and \w scans'
_diffrn_radiation_type MoK\a
_diffrn_radiation_wavelength 0.71073
_diffrn_reflns_av_R_equivalents 0.0802
_diffrn_reflns_av_unetI/netI 0.0569
_diffrn_reflns_Laue_measured_fraction_full 0.999
_diffrn_reflns_Laue_measured_fraction_max 0.996
_diffrn_reflns_limit_h_max 32
_diffrn_reflns_limit_h_min -32
_diffrn_reflns_limit_k_max 52
_diffrn_reflns_limit_k_min -52
_diffrn_reflns_limit_l_max 39
_diffrn_reflns_limit_l_min -39
_diffrn_reflns_number 330620
_diffrn_reflns_point_group_measured_fraction_full 0.999
_diffrn_reflns_point_group_measured_fraction_max 0.990
_diffrn_reflns_theta_full 25.242
_diffrn_reflns_theta_max 34.356
_diffrn_reflns_theta_min 2.041
_diffrn_standards_number 0
_exptl_absorpt_coefficient_mu 2.618
_exptl_absorpt_correction_T_max 0.3414
_exptl_absorpt_correction_T_min 0.1287
_exptl_absorpt_correction_type multi-scan
_exptl_absorpt_process_details
'SADABS-2016/2 (Bruker,2016/2) was used for absorption correction. wR2(int) was 0.1166 before and 0.0721 after correction. The Ratio of minimum to maximum transmission is 0.3770. The \l/2 correction factor is Not present.'
_exptl_crystal_colour yellow
_exptl_crystal_colour_primary yellow
_exptl_crystal_density_diffrn 1.520
_exptl_crystal_description block
_exptl_crystal_F_000 7704
_exptl_crystal_size_max 0.464
_exptl_crystal_size_mid 0.386
_exptl_crystal_size_min 0.23
_refine_diff_density_max 5.611
_refine_diff_density_min -7.484
_refine_diff_density_rms 0.341
_refine_ls_abs_structure_details
;
 Classical Flack method preferred over Parsons because s.u. lower.
;
_refine_ls_abs_structure_Flack -0.045(9)
_refine_ls_extinction_method none
_refine_ls_goodness_of_fit_ref 1.024
_refine_ls_hydrogen_treatment constr
_refine_ls_matrix_type full
_refine_ls_number_parameters 1945
_refine_ls_number_reflns 68250
_refine_ls_number_restraints 1196
_refine_ls_restrained_S_all 1.021
_refine_ls_R_factor_all 0.1014
_refine_ls_R_factor_gt 0.0876
_refine_ls_shift/su_max 0.002
_refine_ls_shift/su_mean 0.000
_refine_ls_structure_factor_coef Fsqd
_refine_ls_weighting_details 'w=1/[\s^2^(Fo^2^)+(0.1646P)^2^+123.1941P] where P=(Fo^2^+2Fc^2^)/3'
_refine_ls_weighting_scheme calc
_refine_ls_wR_factor_gt 0.2237
_refine_ls_wR_factor_ref 0.2475
_reflns_Friedel_coverage 0.987
_reflns_Friedel_fraction_full 0.999
_reflns_Friedel_fraction_max 0.984
_reflns_number_gt 57224
_reflns_number_total 68250
_reflns_threshold_expression 'I > 2\s(I)'
_cod_data_source_file d0sc01197e2.cif
_cod_data_source_block try
_cod_depositor_comments
;Adding full bibliography for 1557647--1557656.cif.

 Adding full bibliography for 1557647--1557656.cif.
;
_cod_database_code 1557655
_shelx_shelxl_version_number 2018/3
_shelx_space_group_comment
;
The symmetry employed for this shelxl refinement is uniquely defined
by the following loop, which should always be used as a source of
symmetry information in preference to the above space-group names.
They are only intended as comments.
;
_shelx_estimated_absorpt_t_max 0.584
_shelx_estimated_absorpt_t_min 0.376
_olex2_refinement_description
;
1. Fixed Uiso
 At 1.2 times of:
  All C(H) groups, All C(H,H) groups
2. Uiso/Uaniso restraints and constraints
O1C \\sim O2C \\sim O3C \\sim O4C \\sim C1C \\sim C2C \\sim C2KA \\sim C3C
\\sim C4C \\sim C5C \\sim C6C \\sim C7C \\sim C8C \\sim C9C \\sim C10C \\sim
C11C \\sim C12C \\sim C13C \\sim C14C \\sim C15C \\sim Li1C \\sim O1S \\sim C2S
\\sim C3S \\sim C4S \\sim C5S \\sim O5C \\sim O6C \\sim O7C \\sim O8C \\sim
C16C \\sim C17C \\sim C18C \\sim C19C \\sim C20C \\sim C21C \\sim C22C \\sim
C23C \\sim C24C \\sim C25C \\sim C26C \\sim C27C \\sim C28C \\sim C29C \\sim
C30C \\sim C31C \\sim Li2C \\sim O6S \\sim C7S \\sim C8S \\sim C9S \\sim C10S
\\sim O9C \\sim O10C \\sim O11C \\sim O12C \\sim C32C \\sim C33C \\sim C34C
\\sim C35C \\sim C36C \\sim C37C \\sim C38C \\sim C39C \\sim C40C \\sim C41C
\\sim C42C \\sim C43C \\sim C44C \\sim C45C \\sim C46C \\sim C47C \\sim Li3C
\\sim O11S \\sim C12S \\sim C13S \\sim C14S \\sim C15S: within 2A with sigma of
0.01 and sigma for terminal atoms of 0.02
O5 \\sim C107 \\sim C108 \\sim C109 \\sim C110: within 2A with sigma of 0.01
and sigma for terminal atoms of 0.02
3. Rigid body (RIGU) restrains
 O1C, O2C, O3C, O4C, C1C, C2C, C2KA, C3C, C4C, C5C, C6C, C7C, C8C, C9C, C10C,
 C11C, C12C, C13C, C14C, C15C, Li1C, O1S, C2S, C3S, C4S, C5S, O5C, O6C, O7C,
 O8C, C16C, C17C, C18C, C19C, C20C, C21C, C22C, C23C, C24C, C25C, C26C, C27C,
 C28C, C29C, C30C, C31C, Li2C, O6S, C7S, C8S, C9S, C10S, O9C, O10C, O11C, O12C,
 C32C, C33C, C34C, C35C, C36C, C37C, C38C, C39C, C40C, C41C, C42C, C43C, C44C,
 C45C, C46C, C47C, Li3C, O11S, C12S, C13S, C14S, C15S
 with sigma for 1-2 distances of 0.01 and sigma for 1-3 distances of 0.01
 C109, C108, C107, C110, O5
 with sigma for 1-2 distances of 0.01 and sigma for 1-3 distances of 0.01
4.a Secondary CH2 refined with riding coordinates:
 C31(H31A,H31B), C32(H32A,H32B), C33(H33A,H33B), C34(H34A,H34B), C35(H35A,
 H35B), C36(H36A,H36B), C37(H37A,H37B), C38(H38A,H38B), C69(H69A,H69B),
 C70(H70A,H70B), C71(H71A,H71B), C72(H72A,H72B), C73(H73A,H73B), C74(H74A,H74B),
  C75(H75A,H75B), C76(H76A,H76B), C107(H10A,H10B), C108(H10C,H10D), C109(H10E,
 H10F), C110(H11A,H11B), C111(H11C,H11D), C112(H11E,H11F), C113(H11G,H11H),
 C114(H11I,H11J), C1C(H1CA,H1CB), C2C(H2CA,H2CB), C2KA(H2KA,H2KB), C3C(H3CA,
 H3CB), C4C(H4CA,H4CB), C5C(H5CA,H5CB), C6C(H6CA,H6CB), C7C(H7CA,H7CB),
 C8C(H8CA,H8CB), C9C(H9CA,H9CB), C10C(H10G,H10H), C11C(H11K,H11L), C12C(H12A,
 H12B), C13C(H13A,H13B), C14C(H14A,H14B), C15C(H15A,H15B), C2S(H2SA,H2SB),
 C3S(H3SA,H3SB), C4S(H4SA,H4SB), C5S(H5SA,H5SB), C16C(H16A,H16B), C17C(H17A,
 H17B), C18C(H18A,H18B), C19C(H19A,H19B), C20C(H20A,H20B), C21C(H21A,H21B),
 C22C(H22A,H22B), C23C(H23A,H23B), C24C(H24A,H24B), C25C(H25A,H25B), C26C(H26A,
 H26B), C27C(H27A,H27B), C28C(H28A,H28B), C29C(H29A,H29B), C30C(H30A,H30B),
 C31C(H31C,H31D), C7S(H7SA,H7SB), C8S(H8SA,H8SB), C9S(H9SA,H9SB), C10S(H10I,
 H10J), C32C(H32C,H32D), C33C(H33C,H33D), C34C(H34C,H34D), C35C(H35C,H35D),
 C36C(H36C,H36D), C37C(H37C,H37D), C38C(H38C,H38D), C39C(H39A,H39B), C40C(H40A,
 H40B), C41C(H41A,H41B), C42C(H42A,H42B), C43C(H43A,H43B), C44C(H44A,H44B),
 C45C(H45A,H45B), C46C(H46A,H46B), C47C(H47A,H47B), C12S(H12C,H12D), C13S(H13C,
 H13D), C14S(H14C,H14D), C15S(H15C,H15D)
4.b Aromatic/amide H refined with riding coordinates:
 C0AA(H0AA), C2(H2), C3(H3), C4(H4), C4JA(H4JA), C7(H7), C8(H8), C9(H9),
 C10(H10), C12(H12), C13(H13), C14(H14), C15(H15), C17(H17), C18(H18), C20(H20),
  C22(H22), C23(H23), C24(H24), C25(H25), C27(H27), C28(H28), C29(H29),
 C30(H30), C40(H40), C41(H41), C42(H42), C43(H43), C45(H45), C46(H46), C47(H47),
  C48(H48), C50(H50), C51(H51), C52(H52), C53(H53), C55(H55), C56(H56),
 C57(H57), C58(H58), C60(H60), C61(H61), C62(H62), C63(H63), C65(H65), C66(H66),
  C67(H67), C68(H68), C78(H78), C79(H79), C80(H80), C81(H81), C83(H83),
 C84(H84), C85(H85), C86(H86), C88(H88), C89(H89), C90(H90), C91(H91), C93(H93),
  C94(H94), C95(H95), C96(H96), C98(H98), C99(H99), C100(H100), C101(H101),
 C103(H103), C104(H104), C105(H105), C106(H106)
;
_olex2_submission_special_instructions 'No special instructions were received'

loop_
_space_group_symop_operation_xyz
'x, y, z'
'x+1/2, -y, z'
'x+1/2, y+1/2, z+1/2'
'x+1, -y+1/2, z+1/2'

loop_
_atom_site_label
_atom_site_type_symbol
_atom_site_fract_x
_atom_site_fract_y
_atom_site_fract_z
_atom_site_U_iso_or_equiv
_atom_site_adp_type
_atom_site_occupancy
_atom_site_site_symmetry_order
_atom_site_calc_flag
_atom_site_refinement_flags_posn
_atom_site_refinement_flags_adp
_atom_site_refinement_flags_occupancy
_atom_site_disorder_assembly
_atom_site_disorder_group
Lu1 Lu 0.35444(2) 0.44988(2) 0.47560(2) 0.01472(9) Uani 1 1 d . . . . .
Fe1 Fe 0.31983(6) 0.35718(4) 0.44039(5) 0.0178(2) Uani 1 1 d . . . . .
Fe2 Fe 0.32147(6) 0.51931(4) 0.38537(5) 0.0168(2) Uani 1 1 d . . . . .
Fe3 Fe 0.42116(6) 0.47400(5) 0.60238(5) 0.0233(2) Uani 1 1 d . . . . .
O1 O 0.5595(3) 0.4231(2) 0.4465(3) 0.0261(13) Uani 1 1 d . . . . .
O2 O 0.1497(4) 0.4529(2) 0.5134(3) 0.0296(14) Uani 1 1 d . . . . .
C0AA C 0.2657(5) 0.5678(3) 0.3988(4) 0.0260(17) Uani 1 1 d . . . . .
H0AA H 0.274106 0.595578 0.392547 0.031 Uiso 1 1 calc R . . . .
C1 C 0.4121(4) 0.3867(2) 0.4571(4) 0.0210(16) Uani 1 1 d . . . . .
C2 C 0.4133(4) 0.3521(3) 0.4932(4) 0.0252(17) Uani 1 1 d . . . . .
H2 H 0.424643 0.353713 0.532312 0.030 Uiso 1 1 calc R . . . .
C3 C 0.3953(4) 0.3154(3) 0.4625(5) 0.0268(18) Uani 1 1 d . . . . .
H3 H 0.391430 0.289091 0.477160 0.032 Uiso 1 1 calc R . . . .
C4 C 0.3844(5) 0.3257(3) 0.4064(5) 0.029(2) Uani 1 1 d . . . . .
H4 H 0.372393 0.307402 0.376116 0.034 Uiso 1 1 calc R . . . .
C4JA C 0.3947(5) 0.3685(3) 0.4032(4) 0.0241(16) Uani 1 1 d . . . . .
H4JA H 0.390563 0.383051 0.369732 0.029 Uiso 1 1 calc R . . . .
C7 C 0.2537(4) 0.3687(3) 0.4862(4) 0.0228(15) Uani 1 1 d . . . . .
H7 H 0.263561 0.369810 0.525295 0.027 Uiso 1 1 calc R . . . .
C8 C 0.2347(4) 0.3324(3) 0.4544(5) 0.0275(18) Uani 1 1 d . . . . .
H8 H 0.230317 0.305888 0.468228 0.033 Uiso 1 1 calc R . . . .
C8JA C 0.2560(4) 0.4034(3) 0.4514(4) 0.0198(14) Uani 1 1 d . . . . .
C9 C 0.2236(5) 0.3438(3) 0.3982(5) 0.0264(17) Uani 1 1 d . . . . .
H9 H 0.210435 0.326019 0.367354 0.032 Uiso 1 1 calc R . . . .
C10 C 0.2358(5) 0.3869(3) 0.3959(4) 0.0214(16) Uani 1 1 d . . . . .
H10 H 0.231344 0.402182 0.362976 0.026 Uiso 1 1 calc R . . . .
C11 C 0.4022(4) 0.4793(3) 0.4021(4) 0.0198(14) Uani 1 1 d . . . . .
C12 C 0.3613(5) 0.4755(3) 0.3465(4) 0.0213(15) Uani 1 1 d . . . . .
H12 H 0.340089 0.450888 0.331332 0.026 Uiso 1 1 calc R . . . .
C13 C 0.3563(5) 0.5125(3) 0.3167(4) 0.0282(19) Uani 1 1 d . . . . .
H13 H 0.331625 0.516952 0.279612 0.034 Uiso 1 1 calc R . . . .
C14 C 0.3952(5) 0.5416(3) 0.3530(5) 0.0292(19) Uani 1 1 d . . . . .
H14 H 0.401337 0.569385 0.344830 0.035 Uiso 1 1 calc R . . . .
C15 C 0.4237(5) 0.5213(3) 0.4046(4) 0.0259(17) Uani 1 1 d . . . . .
H15 H 0.452753 0.533757 0.435964 0.031 Uiso 1 1 calc R . . . .
C16 C 0.2686(4) 0.5037(2) 0.4432(4) 0.0177(13) Uani 1 1 d . . . . .
C17 C 0.2270(4) 0.5020(3) 0.3873(4) 0.0190(14) Uani 1 1 d . . . . .
H17 H 0.203710 0.478387 0.370699 0.023 Uiso 1 1 calc R . . . .
C18 C 0.2253(5) 0.5404(3) 0.3599(4) 0.0242(16) Uani 1 1 d . . . . .
H18 H 0.201724 0.546512 0.322964 0.029 Uiso 1 1 calc R . . . .
C20 C 0.2912(5) 0.5458(3) 0.4489(4) 0.0213(15) Uani 1 1 d . . . . .
H20 H 0.319353 0.557072 0.481597 0.026 Uiso 1 1 calc R . . . .
C21 C 0.4660(4) 0.4688(3) 0.5368(4) 0.0224(15) Uani 1 1 d . . . . .
C22 C 0.4690(5) 0.5103(3) 0.5577(4) 0.029(2) Uani 1 1 d . . . . .
H22 H 0.450851 0.533356 0.536074 0.035 Uiso 1 1 calc R . . . .
C23 C 0.5031(5) 0.5117(4) 0.6153(4) 0.039(3) Uani 1 1 d . . . . .
H23 H 0.511046 0.535206 0.638127 0.047 Uiso 1 1 calc R . . . .
C24 C 0.5228(5) 0.4706(5) 0.6318(4) 0.043(3) Uani 1 1 d . . . . .
H24 H 0.546388 0.462099 0.667711 0.052 Uiso 1 1 calc R . . . .
C25 C 0.5007(5) 0.4450(4) 0.5847(5) 0.034(2) Uani 1 1 d . . . . .
H25 H 0.507563 0.416454 0.584609 0.041 Uiso 1 1 calc R . . . .
C26 C 0.3227(4) 0.4577(3) 0.5648(4) 0.0222(15) Uani 1 1 d . . . . .
C27 C 0.3271(4) 0.4967(3) 0.5918(4) 0.0280(18) Uani 1 1 d . . . . .
H27 H 0.310701 0.521523 0.573861 0.034 Uiso 1 1 calc R . . . .
C28 C 0.3597(5) 0.4929(4) 0.6497(4) 0.038(3) Uani 1 1 d . . . . .
H28 H 0.368234 0.514300 0.676088 0.045 Uiso 1 1 calc R . . . .
C29 C 0.3765(6) 0.4514(4) 0.6599(4) 0.039(3) Uani 1 1 d . . . . .
H29 H 0.399156 0.439692 0.694332 0.047 Uiso 1 1 calc R . . . .
C30 C 0.3531(5) 0.4302(3) 0.6086(4) 0.0284(18) Uani 1 1 d . . . . .
H30 H 0.357109 0.401676 0.604163 0.034 Uiso 1 1 calc R . . . .
C31 C 0.5834(6) 0.3828(4) 0.4652(6) 0.039(3) Uani 1 1 d . . . . .
H31A H 0.608357 0.370585 0.440361 0.047 Uiso 1 1 calc R . . . .
H31B H 0.545498 0.364742 0.466728 0.047 Uiso 1 1 calc R . . . .
C32 C 0.6292(7) 0.3896(4) 0.5224(6) 0.039(3) Uani 1 1 d . . . . .
H32A H 0.667277 0.370288 0.530034 0.047 Uiso 1 1 calc R . . . .
H32B H 0.604304 0.386418 0.551050 0.047 Uiso 1 1 calc R . . . .
C33 C 0.6536(7) 0.4332(5) 0.5207(5) 0.044(3) Uani 1 1 d . . . . .
H33A H 0.642586 0.449783 0.550174 0.052 Uiso 1 1 calc R . . . .
H33B H 0.702765 0.433939 0.525416 0.052 Uiso 1 1 calc R . . . .
C34 C 0.6168(6) 0.4490(4) 0.4642(5) 0.034(2) Uani 1 1 d . . . . .
H34A H 0.602804 0.477622 0.466454 0.041 Uiso 1 1 calc R . . . .
H34B H 0.645707 0.447363 0.438285 0.041 Uiso 1 1 calc R . . . .
C35 C 0.0993(5) 0.4281(4) 0.4765(5) 0.038(2) Uani 1 1 d . . . . .
H35A H 0.120289 0.410912 0.453081 0.046 Uiso 1 1 calc R . . . .
H35B H 0.064867 0.445498 0.452228 0.046 Uiso 1 1 calc R . . . .
C36 C 0.0678(6) 0.4017(4) 0.5125(5) 0.038(2) Uani 1 1 d . . . . .
H36A H 0.058351 0.373979 0.496860 0.046 Uiso 1 1 calc R . . . .
H36B H 0.025594 0.413844 0.516966 0.046 Uiso 1 1 calc R . . . .
C37 C 0.1218(6) 0.4007(4) 0.5676(5) 0.041(2) Uani 1 1 d . . . . .
H37A H 0.101901 0.395466 0.598900 0.049 Uiso 1 1 calc R . . . .
H37B H 0.156379 0.379885 0.567357 0.049 Uiso 1 1 calc R . . . .
C38 C 0.1503(6) 0.4432(4) 0.5700(4) 0.034(2) Uani 1 1 d . . . . .
H38A H 0.122285 0.462704 0.584376 0.041 Uiso 1 1 calc R . . . .
H38B H 0.196633 0.444045 0.594083 0.041 Uiso 1 1 calc R . . . .
Li1 Li 0.4754(8) 0.4405(6) 0.4577(7) 0.020(3) Uani 1 1 d . . . . .
Li2 Li 0.2334(8) 0.4591(5) 0.4941(7) 0.020(3) Uani 1 1 d . . . . .
Lu2 Lu 0.34932(2) 0.78171(2) 0.47289(2) 0.01415(7) Uani 1 1 d . . . . .
Fe4 Fe 0.41255(7) 0.80503(5) 0.59986(5) 0.0245(3) Uani 1 1 d . . . . .
Fe5 Fe 0.31969(6) 0.68862(4) 0.43700(5) 0.0170(2) Uani 1 1 d . . . . .
Fe6 Fe 0.31361(6) 0.85167(3) 0.38252(5) 0.01480(19) Uani 1 1 d . . . . .
O3 O 0.5594(4) 0.7588(3) 0.4509(4) 0.0349(17) Uani 1 1 d . . . . .
O4 O 0.1319(4) 0.7867(2) 0.4837(3) 0.0329(15) Uani 1 1 d . . . . .
C39 C 0.4586(4) 0.8027(3) 0.5346(4) 0.0245(16) Uani 1 1 d . . . . .
C40 C 0.4560(5) 0.8439(3) 0.5557(4) 0.0290(19) Uani 1 1 d . . . . .
H40 H 0.434865 0.866031 0.533651 0.035 Uiso 1 1 calc R . . . .
C41 C 0.4884(5) 0.8472(4) 0.6126(4) 0.036(2) Uani 1 1 d . . . . .
H41 H 0.492175 0.870936 0.634722 0.043 Uiso 1 1 calc R . . . .
C42 C 0.5143(5) 0.8079(5) 0.6299(5) 0.044(3) Uani 1 1 d . . . . .
H42 H 0.539367 0.800667 0.666042 0.053 Uiso 1 1 calc R . . . .
C43 C 0.4960(5) 0.7811(4) 0.5833(4) 0.036(2) Uani 1 1 d . . . . .
H43 H 0.506854 0.752934 0.584186 0.043 Uiso 1 1 calc R . . . .
C44 C 0.3151(4) 0.7868(3) 0.5614(4) 0.0221(15) Uani 1 1 d . . . . .
C45 C 0.3167(5) 0.8243(4) 0.5911(5) 0.035(2) Uani 1 1 d . . . . .
H45 H 0.298452 0.849392 0.575218 0.042 Uiso 1 1 calc R . . . .
C46 C 0.3501(6) 0.8183(5) 0.6488(5) 0.043(3) Uani 1 1 d . . . . .
H46 H 0.356855 0.838502 0.676795 0.051 Uiso 1 1 calc R . . . .
C47 C 0.3709(7) 0.7774(5) 0.6561(5) 0.043(3) Uani 1 1 d . . . . .
H47 H 0.395312 0.764980 0.689493 0.052 Uiso 1 1 calc R . . . .
C48 C 0.3483(5) 0.7582(4) 0.6037(4) 0.032(2) Uani 1 1 d . . . . .
H48 H 0.354148 0.730108 0.597225 0.038 Uiso 1 1 calc R . . . .
C49 C 0.4103(4) 0.7203(2) 0.4534(4) 0.0211(16) Uani 1 1 d . . . . .
C50 C 0.4139(4) 0.6855(3) 0.4890(4) 0.0251(17) Uani 1 1 d . . . . .
H50 H 0.425342 0.686994 0.528108 0.030 Uiso 1 1 calc R . . . .
C51 C 0.3983(5) 0.6484(3) 0.4585(5) 0.030(2) Uani 1 1 d . . . . .
H51 H 0.396924 0.621904 0.473210 0.036 Uiso 1 1 calc R . . . .
C52 C 0.3853(5) 0.6591(3) 0.4018(5) 0.030(2) Uani 1 1 d . . . . .
H52 H 0.373481 0.640955 0.371360 0.036 Uiso 1 1 calc R . . . .
C53 C 0.3932(5) 0.7020(3) 0.3989(5) 0.0252(17) Uani 1 1 d . . . . .
H53 H 0.388059 0.716775 0.365482 0.030 Uiso 1 1 calc R . . . .
C54 C 0.2541(4) 0.7334(2) 0.4489(4) 0.0186(13) Uani 1 1 d . . . . .
C55 C 0.2533(4) 0.6984(3) 0.4834(4) 0.0210(14) Uani 1 1 d . . . . .
H55 H 0.262888 0.699333 0.522524 0.025 Uiso 1 1 calc R . . . .
C56 C 0.2362(4) 0.6620(3) 0.4515(4) 0.0234(15) Uani 1 1 d . . . . .
H56 H 0.233498 0.635260 0.465199 0.028 Uiso 1 1 calc R . . . .
C57 C 0.2242(4) 0.6738(3) 0.3951(4) 0.0234(15) Uani 1 1 d . . . . .
H57 H 0.211639 0.656210 0.364048 0.028 Uiso 1 1 calc R . . . .
C58 C 0.2343(5) 0.7166(3) 0.3937(4) 0.0215(16) Uani 1 1 d . . . . .
H58 H 0.228777 0.732156 0.360855 0.026 Uiso 1 1 calc R . . . .
C59 C 0.3962(4) 0.8127(2) 0.3999(3) 0.0161(12) Uani 1 1 d . . . . .
C60 C 0.4157(4) 0.8554(3) 0.4033(4) 0.0201(14) Uani 1 1 d . . . . .
H60 H 0.443043 0.868011 0.435325 0.024 Uiso 1 1 calc R . . . .
C61 C 0.3880(5) 0.8760(3) 0.3517(4) 0.0220(15) Uani 1 1 d . . . . .
H61 H 0.393540 0.903880 0.343827 0.026 Uiso 1 1 calc R . . . .
C62 C 0.3505(5) 0.8463(3) 0.3148(4) 0.0215(15) Uani 1 1 d . . . . .
H62 H 0.326024 0.850924 0.277700 0.026 Uiso 1 1 calc R . . . .
C63 C 0.3564(4) 0.8086(3) 0.3436(4) 0.0201(14) Uani 1 1 d . . . . .
H63 H 0.336584 0.783858 0.327816 0.024 Uiso 1 1 calc R . . . .
C64 C 0.2616(4) 0.8343(2) 0.4401(3) 0.0161(12) Uani 1 1 d . . . . .
C65 C 0.2807(4) 0.8766(3) 0.4453(4) 0.0182(13) Uani 1 1 d . . . . .
H65 H 0.307846 0.888546 0.478015 0.022 Uiso 1 1 calc R . . . .
C66 C 0.2536(4) 0.8984(3) 0.3948(4) 0.0218(15) Uani 1 1 d . . . . .
H66 H 0.259800 0.926467 0.388451 0.026 Uiso 1 1 calc R . . . .
C67 C 0.2157(4) 0.8702(3) 0.3563(4) 0.0223(15) Uani 1 1 d . . . . .
H67 H 0.191788 0.875762 0.319324 0.027 Uiso 1 1 calc R . . . .
C68 C 0.2203(4) 0.8317(3) 0.3840(4) 0.0177(13) Uani 1 1 d . . . . .
H68 H 0.198955 0.807485 0.367619 0.021 Uiso 1 1 calc R . . . .
C69 C 0.6143(8) 0.7840(6) 0.4721(8) 0.057(4) Uani 1 1 d . . . . .
H69A H 0.599452 0.811891 0.478180 0.068 Uiso 1 1 calc R . . . .
H69B H 0.643868 0.785393 0.446660 0.068 Uiso 1 1 calc R . . . .
C70 C 0.6505(10) 0.7644(9) 0.5264(8) 0.076(6) Uani 1 1 d . . . . .
H70A H 0.699654 0.764854 0.530837 0.091 Uiso 1 1 calc R . . . .
H70B H 0.640621 0.779282 0.557690 0.091 Uiso 1 1 calc R . . . .
C71 C 0.6265(11) 0.7218(8) 0.5253(10) 0.084(8) Uani 1 1 d . . . . .
H71A H 0.600334 0.717396 0.552868 0.100 Uiso 1 1 calc R . . . .
H71B H 0.664272 0.702232 0.532236 0.100 Uiso 1 1 calc R . . . .
C72 C 0.5819(8) 0.7179(4) 0.4662(9) 0.062(5) Uani 1 1 d . . . . .
H72A H 0.607847 0.707110 0.441145 0.074 Uiso 1 1 calc R . . . .
H72B H 0.543350 0.699682 0.464971 0.074 Uiso 1 1 calc R . . . .
C73 C 0.1025(7) 0.7714(4) 0.5252(5) 0.045(3) Uani 1 1 d . . . . .
H73A H 0.067641 0.790497 0.530881 0.054 Uiso 1 1 calc R . . . .
H73B H 0.137086 0.768448 0.560568 0.054 Uiso 1 1 calc R . . . .
C74 C 0.0719(10) 0.7312(5) 0.5064(6) 0.063(5) Uani 1 1 d . . . . .
H74A H 0.026280 0.729114 0.512137 0.076 Uiso 1 1 calc R . . . .
H74B H 0.099816 0.708785 0.526675 0.076 Uiso 1 1 calc R . . . .
C75 C 0.0692(6) 0.7294(4) 0.4449(5) 0.043(3) Uani 1 1 d . . . . .
H75A H 0.100369 0.708449 0.437528 0.052 Uiso 1 1 calc R . . . .
H75B H 0.023211 0.723104 0.422612 0.052 Uiso 1 1 calc R . . . .
C76 C 0.0904(5) 0.7714(4) 0.4319(4) 0.035(2) Uani 1 1 d . . . . .
H76A H 0.116204 0.770075 0.403646 0.042 Uiso 1 1 calc R . . . .
H76B H 0.050744 0.789066 0.418038 0.042 Uiso 1 1 calc R . . . .
Li3 Li 0.4714(8) 0.7751(6) 0.4564(7) 0.019(3) Uani 1 1 d . . . . .
Li4 Li 0.2268(9) 0.7888(6) 0.4896(8) 0.023(3) Uani 1 1 d . . . . .
Lu3 Lu 0.84471(2) 0.61230(2) 0.97108(2) 0.01520(9) Uani 1 1 d . . . . .
Fe7 Fe 0.80716(6) 0.52169(4) 0.92704(6) 0.0183(2) Uani 1 1 d . . . . .
Fe8 Fe 0.81717(6) 0.68711(4) 0.88772(5) 0.0162(2) Uani 1 1 d . . . . .
Fe9 Fe 0.90725(7) 0.62795(5) 1.10217(5) 0.0235(2) Uani 1 1 d . . . . .
O5 O 1.0563(4) 0.5859(3) 0.9544(4) 0.0328(15) Uani 1 1 d . U . . .
O6 O 0.6392(4) 0.6167(3) 1.0094(4) 0.0364(18) Uani 1 1 d . . . . .
C77 C 0.8999(4) 0.5508(2) 0.9452(4) 0.0203(15) Uani 1 1 d . . . . .
C78 C 0.9010(5) 0.5144(3) 0.9784(4) 0.0269(17) Uani 1 1 d . . . . .
H78 H 0.912802 0.514076 1.017630 0.032 Uiso 1 1 calc R . . . .
C79 C 0.8821(5) 0.4791(3) 0.9443(5) 0.031(2) Uani 1 1 d . . . . .
H79 H 0.878549 0.452066 0.956605 0.037 Uiso 1 1 calc R . . . .
C80 C 0.8697(5) 0.4923(3) 0.8888(5) 0.031(2) Uani 1 1 d . . . . .
H80 H 0.856296 0.475538 0.856939 0.037 Uiso 1 1 calc R . . . .
C81 C 0.8809(5) 0.5349(3) 0.8891(4) 0.0256(17) Uani 1 1 d . . . . .
H81 H 0.876496 0.551010 0.856918 0.031 Uiso 1 1 calc R . . . .
C82 C 0.7443(4) 0.5671(3) 0.9420(4) 0.0209(15) Uani 1 1 d . . . . .
C83 C 0.7413(5) 0.5309(3) 0.9743(4) 0.0250(16) Uani 1 1 d . . . . .
H83 H 0.751016 0.530393 1.013394 0.030 Uiso 1 1 calc R . . . .
C84 C 0.7217(5) 0.4962(3) 0.9396(5) 0.030(2) Uani 1 1 d . . . . .
H84 H 0.717052 0.469115 0.951363 0.036 Uiso 1 1 calc R . . . .
C85 C 0.7104(5) 0.5098(3) 0.8840(5) 0.0293(19) Uani 1 1 d . . . . .
H85 H 0.696900 0.493514 0.851771 0.035 Uiso 1 1 calc R . . . .
C86 C 0.7233(5) 0.5526(3) 0.8856(4) 0.0228(17) Uani 1 1 d . . . . .
H86 H 0.718576 0.569375 0.853985 0.027 Uiso 1 1 calc R . . . .
C87 C 0.8977(4) 0.6467(3) 0.9039(4) 0.0195(14) Uani 1 1 d . . . . .
C88 C 0.8601(5) 0.6459(3) 0.8471(4) 0.0239(16) Uani 1 1 d . . . . .
H88 H 0.839070 0.622321 0.828375 0.029 Uiso 1 1 calc R . . . .
C89 C 0.8586(5) 0.6853(3) 0.8223(4) 0.0275(18) Uani 1 1 d . . . . .
H89 H 0.837111 0.692201 0.785191 0.033 Uiso 1 1 calc R . . . .
C90 C 0.8952(5) 0.7121(3) 0.8636(4) 0.0265(17) Uani 1 1 d . . . . .
H90 H 0.902085 0.740396 0.859433 0.032 Uiso 1 1 calc R . . . .
C91 C 0.9197(4) 0.6887(3) 0.9126(4) 0.0229(15) Uani 1 1 d . . . . .
H91 H 0.946737 0.699168 0.946294 0.028 Uiso 1 1 calc R . . . .
C92 C 0.7606(4) 0.6679(3) 0.9409(3) 0.0179(13) Uani 1 1 d . . . . .
C93 C 0.7213(4) 0.6687(3) 0.8849(4) 0.0212(15) Uani 1 1 d . . . . .
H93 H 0.698272 0.645765 0.865926 0.025 Uiso 1 1 calc R . . . .
C94 C 0.7209(5) 0.7081(3) 0.8611(4) 0.0268(17) Uani 1 1 d . . . . .
H94 H 0.698888 0.715659 0.824278 0.032 Uiso 1 1 calc R . . . .
C95 C 0.7597(5) 0.7341(3) 0.9027(4) 0.0249(16) Uani 1 1 d . . . . .
H95 H 0.768302 0.762248 0.899058 0.030 Uiso 1 1 calc R . . . .
C96 C 0.7831(4) 0.7098(3) 0.9506(4) 0.0197(14) Uani 1 1 d . . . . .
H96 H 0.810103 0.719652 0.984688 0.024 Uiso 1 1 calc R . . . .
C97 C 0.9551(4) 0.6244(3) 1.0388(4) 0.0255(17) Uani 1 1 d . . . . .
C98 C 0.9650(5) 0.6636(3) 1.0666(4) 0.0302(19) Uani 1 1 d . . . . .
H98 H 0.952688 0.689027 1.048726 0.036 Uiso 1 1 calc R . . . .
C99 C 0.9957(5) 0.6590(4) 1.1240(4) 0.036(2) Uani 1 1 d . . . . .
H99 H 1.006392 0.680249 1.150532 0.044 Uiso 1 1 calc R . . . .
C100 C 1.0072(5) 0.6165(4) 1.1345(4) 0.037(2) Uani 1 1 d . . . . .
H100 H 1.027331 0.604286 1.169139 0.044 Uiso 1 1 calc R . . . .
C101 C 0.9830(5) 0.5960(3) 1.0832(4) 0.0300(18) Uani 1 1 d . . . . .
H101 H 0.984885 0.567339 1.078640 0.036 Uiso 1 1 calc R . . . .
C102 C 0.8093(4) 0.6163(3) 1.0584(4) 0.0203(15) Uani 1 1 d . . . . .
C103 C 0.8160(5) 0.6554(3) 1.0872(4) 0.0264(18) Uani 1 1 d . . . . .
H103 H 0.804631 0.681028 1.069693 0.032 Uiso 1 1 calc R . . . .
C104 C 0.8418(5) 0.6499(4) 1.1453(4) 0.033(2) Uani 1 1 d . . . . .
H104 H 0.850400 0.670768 1.172438 0.040 Uiso 1 1 calc R . . . .
C105 C 0.8524(6) 0.6076(4) 1.1549(4) 0.035(2) Uani 1 1 d . . . . .
H105 H 0.869980 0.594827 1.189617 0.042 Uiso 1 1 calc R . . . .
C106 C 0.8318(5) 0.5879(3) 1.1026(4) 0.0276(17) Uani 1 1 d . . . . .
H106 H 0.832775 0.559249 1.097632 0.033 Uiso 1 1 calc R . . . .
C107 C 1.0798(7) 0.5473(4) 0.9819(7) 0.047(3) Uani 1 1 d . U . . .
H10A H 1.098467 0.529599 0.957494 0.056 Uiso 1 1 calc R . . . .
H10B H 1.042439 0.532700 0.991661 0.056 Uiso 1 1 calc R . . . .
C108 C 1.1330(9) 0.5583(7) 1.0327(8) 0.059(3) Uani 1 1 d . U . . .
H10C H 1.173573 0.541356 1.036071 0.071 Uiso 1 1 calc R . . . .
H10D H 1.116517 0.554450 1.066130 0.071 Uiso 1 1 calc R . . . .
C109 C 1.1479(11) 0.6023(8) 1.0251(9) 0.072(4) Uani 1 1 d . U . . .
H10E H 1.132039 0.619564 1.051574 0.087 Uiso 1 1 calc R . . . .
H10F H 1.196696 0.606613 1.030752 0.087 Uiso 1 1 calc R . . . .
C110 C 1.1110(8) 0.6125(5) 0.9671(8) 0.051(3) Uani 1 1 d . U . . .
H11A H 1.095603 0.641192 0.964351 0.061 Uiso 1 1 calc R . . . .
H11B H 1.140058 0.608394 0.941700 0.061 Uiso 1 1 calc R . . . .
C111 C 0.5881(6) 0.5901(5) 0.9768(5) 0.049(3) Uani 1 1 d . . . . .
H11C H 0.609086 0.569450 0.957773 0.059 Uiso 1 1 calc R . . . .
H11D H 0.555804 0.606064 0.948544 0.059 Uiso 1 1 calc R . . . .
C112 C 0.5532(8) 0.5699(5) 1.0136(7) 0.049(3) Uani 1 1 d . . . . .
H11E H 0.538914 0.542058 1.000726 0.058 Uiso 1 1 calc R . . . .
H11F H 0.513508 0.585740 1.016840 0.058 Uiso 1 1 calc R . . . .
C113 C 0.6054(8) 0.5692(7) 1.0661(8) 0.079(6) Uani 1 1 d . . . . .
H11G H 0.637395 0.546597 1.066959 0.095 Uiso 1 1 calc R . . . .
H11H H 0.585425 0.566442 1.097855 0.095 Uiso 1 1 calc R . . . .
C114 C 0.6392(7) 0.6099(6) 1.0667(6) 0.059(4) Uani 1 1 d . . . . .
H11I H 0.613911 0.631500 1.080066 0.071 Uiso 1 1 calc R . . . .
H11J H 0.685639 0.609116 1.090636 0.071 Uiso 1 1 calc R . . . .
Li5 Li 0.9671(8) 0.6036(7) 0.9561(7) 0.024(3) Uani 1 1 d . . . . .
Li6 Li 0.7208(9) 0.6212(5) 0.9870(8) 0.020(3) Uani 1 1 d . . . . .
O1C O 0.4439(5) 0.5523(3) 0.1682(3) 0.0386(17) Uani 1 1 d . U . . .
O2C O 0.6032(6) 0.5405(3) 0.2068(4) 0.053(2) Uani 1 1 d . U . . .
O3C O 0.5079(4) 0.4963(2) 0.2651(3) 0.0342(14) Uani 1 1 d . U . . .
O4C O 0.5295(6) 0.5919(3) 0.2772(3) 0.0415(19) Uani 1 1 d . U . . .
C1C C 0.3799(7) 0.5620(5) 0.1799(5) 0.046(2) Uani 1 1 d . U . . .
H1CA H 0.374609 0.591835 0.182822 0.055 Uiso 1 1 calc R . . . .
H1CB H 0.376620 0.549136 0.214740 0.055 Uiso 1 1 calc R . . . .
C2C C 0.3273(8) 0.5450(5) 0.1313(6) 0.054(3) Uani 1 1 d . U . . .
H2CA H 0.284635 0.560402 0.124640 0.065 Uiso 1 1 calc R . . . .
H2CB H 0.318543 0.515859 0.136443 0.065 Uiso 1 1 calc R . . . .
C2KA C 0.6569(10) 0.5678(7) 0.2232(8) 0.076(4) Uani 1 1 d . U . . .
H2KA H 0.659920 0.578497 0.260639 0.091 Uiso 1 1 calc R . . . .
H2KB H 0.651781 0.590963 0.197122 0.091 Uiso 1 1 calc R . . . .
C3C C 0.3617(7) 0.5514(4) 0.0847(5) 0.043(3) Uani 1 1 d . U . . .
H3CA H 0.341836 0.533854 0.052622 0.051 Uiso 1 1 calc R . . . .
H3CB H 0.359108 0.580202 0.072690 0.051 Uiso 1 1 calc R . . . .
C4C C 0.4330(7) 0.5391(4) 0.1121(4) 0.041(2) Uani 1 1 d . U . . .
H4CA H 0.438544 0.509268 0.110250 0.049 Uiso 1 1 calc R . . . .
H4CB H 0.464786 0.552601 0.094198 0.049 Uiso 1 1 calc R . . . .
C5C C 0.7177(11) 0.5430(8) 0.2224(11) 0.092(5) Uani 1 1 d . U . . .
H5CA H 0.749029 0.559267 0.207043 0.110 Uiso 1 1 calc R . . . .
H5CB H 0.741282 0.534698 0.260383 0.110 Uiso 1 1 calc R . . . .
C6C C 0.6970(10) 0.5082(7) 0.1895(9) 0.080(4) Uani 1 1 d . U . . .
H6CA H 0.725184 0.484402 0.204708 0.096 Uiso 1 1 calc R . . . .
H6CB H 0.699959 0.512949 0.151194 0.096 Uiso 1 1 calc R . . . .
C7C C 0.6247(9) 0.5011(6) 0.1909(8) 0.069(4) Uani 1 1 d . U . . .
H7CA H 0.596954 0.492733 0.154167 0.083 Uiso 1 1 calc R . . . .
H7CB H 0.621889 0.479928 0.218226 0.083 Uiso 1 1 calc R . . . .
C8C C 0.5456(7) 0.4809(3) 0.3178(5) 0.038(2) Uani 1 1 d . U . . .
H8CA H 0.522010 0.486499 0.346744 0.045 Uiso 1 1 calc R . . . .
H8CB H 0.590823 0.493308 0.328765 0.045 Uiso 1 1 calc R . . . .
C9C C 0.5501(6) 0.4356(3) 0.3085(5) 0.040(2) Uani 1 1 d . U . . .
H9CA H 0.583020 0.429188 0.287111 0.049 Uiso 1 1 calc R . . . .
H9CB H 0.561987 0.420391 0.343825 0.049 Uiso 1 1 calc R . . . .
C10C C 0.4790(6) 0.4267(3) 0.2758(5) 0.0351(19) Uani 1 1 d . U . . .
H10G H 0.448604 0.423651 0.300399 0.042 Uiso 1 1 calc R . . . .
H10H H 0.476829 0.401758 0.253327 0.042 Uiso 1 1 calc R . . . .
C11C C 0.4612(5) 0.4646(3) 0.2393(4) 0.0331(18) Uani 1 1 d . U . . .
H11K H 0.465678 0.458896 0.201613 0.040 Uiso 1 1 calc R . . . .
H11L H 0.414464 0.473212 0.236637 0.040 Uiso 1 1 calc R . . . .
C12C C 0.5516(5) 0.5886(3) 0.3363(4) 0.0301(17) Uani 1 1 d . U . . .
H12A H 0.600486 0.583134 0.347900 0.036 Uiso 1 1 calc R . . . .
H12B H 0.527998 0.565925 0.349334 0.036 Uiso 1 1 calc R . . . .
C13C C 0.5359(7) 0.6284(4) 0.3601(5) 0.039(2) Uani 1 1 d . U . . .
H13A H 0.577050 0.644506 0.375303 0.047 Uiso 1 1 calc R . . . .
H13B H 0.512075 0.624062 0.389222 0.047 Uiso 1 1 calc R . . . .
C14C C 0.4896(10) 0.6492(5) 0.3080(6) 0.057(3) Uani 1 1 d . U . . .
H14A H 0.442040 0.641399 0.303316 0.068 Uiso 1 1 calc R . . . .
H14B H 0.493420 0.679215 0.310632 0.068 Uiso 1 1 calc R . . . .
C15C C 0.5147(10) 0.6339(4) 0.2633(6) 0.060(3) Uani 1 1 d . U . . .
H15A H 0.480458 0.636401 0.227620 0.072 Uiso 1 1 calc R . . . .
H15B H 0.555630 0.648756 0.260880 0.072 Uiso 1 1 calc R . . . .
Li1C Li 0.5214(12) 0.5459(6) 0.2289(8) 0.037(3) Uani 1 1 d . U . . .
O1S O 0.7323(7) 0.4032(3) 0.7133(4) 0.064(3) Uani 1 1 d . U . . .
C2S C 0.6981(9) 0.4246(5) 0.6639(6) 0.059(3) Uani 1 1 d . U . . .
H2SA H 0.650779 0.415578 0.651821 0.070 Uiso 1 1 calc R . . . .
H2SB H 0.719965 0.418726 0.633881 0.070 Uiso 1 1 calc R . . . .
C3S C 0.7013(7) 0.4687(5) 0.6761(5) 0.047(3) Uani 1 1 d . U . . .
H3SA H 0.657171 0.481849 0.661125 0.057 Uiso 1 1 calc R . . . .
H3SB H 0.735258 0.482370 0.660718 0.057 Uiso 1 1 calc R . . . .
C4S C 0.7214(9) 0.4699(5) 0.7389(6) 0.053(3) Uani 1 1 d . U . . .
H4SA H 0.746387 0.495138 0.752774 0.064 Uiso 1 1 calc R . . . .
H4SB H 0.681681 0.467893 0.754061 0.064 Uiso 1 1 calc R . . . .
C5S C 0.7646(8) 0.4338(4) 0.7530(5) 0.045(2) Uani 1 1 d . U . . .
H5SA H 0.810477 0.439591 0.749542 0.053 Uiso 1 1 calc R . . . .
H5SB H 0.767367 0.424647 0.791100 0.053 Uiso 1 1 calc R . . . .
O5C O 0.4615(5) 0.2995(3) 0.6645(3) 0.0427(18) Uani 1 1 d . U . . .
O6C O 0.6244(4) 0.2927(3) 0.7018(3) 0.0432(18) Uani 1 1 d . U . . .
O7C O 0.5299(4) 0.2443(3) 0.7595(4) 0.0423(18) Uani 1 1 d . U . . .
O8C O 0.5449(4) 0.3445(2) 0.7656(3) 0.0326(14) Uani 1 1 d . U . . .
C16C C 0.4436(8) 0.2740(5) 0.6166(6) 0.056(3) Uani 1 1 d . U . . .
H16A H 0.463365 0.246504 0.624998 0.067 Uiso 1 1 calc R . . . .
H16B H 0.459486 0.285821 0.586007 0.067 Uiso 1 1 calc R . . . .
C17C C 0.3684(10) 0.2718(7) 0.6017(8) 0.073(4) Uani 1 1 d . U . . .
H17A H 0.350321 0.274747 0.561287 0.088 Uiso 1 1 calc R . . . .
H17B H 0.353686 0.245144 0.612895 0.088 Uiso 1 1 calc R . . . .
C18C C 0.3446(9) 0.3037(6) 0.6295(9) 0.075(4) Uani 1 1 d . U . . .
H18A H 0.310122 0.293245 0.647142 0.090 Uiso 1 1 calc R . . . .
H18B H 0.324007 0.325297 0.602999 0.090 Uiso 1 1 calc R . . . .
C19C C 0.4024(7) 0.3203(5) 0.6718(6) 0.053(3) Uani 1 1 d . U . . .
H19A H 0.406263 0.349973 0.666886 0.063 Uiso 1 1 calc R . . . .
H19B H 0.396736 0.315150 0.709294 0.063 Uiso 1 1 calc R . . . .
C20C C 0.6923(6) 0.2967(5) 0.7350(6) 0.053(3) Uani 1 1 d . U . . .
H20A H 0.699908 0.278650 0.767638 0.064 Uiso 1 1 calc R . . . .
H20B H 0.701264 0.325114 0.747877 0.064 Uiso 1 1 calc R . . . .
C21C C 0.7369(8) 0.2850(7) 0.6998(7) 0.065(4) Uani 1 1 d . U . . .
H21A H 0.779733 0.300197 0.710394 0.078 Uiso 1 1 calc R . . . .
H21B H 0.746607 0.255449 0.702626 0.078 Uiso 1 1 calc R . . . .
C22C C 0.6994(8) 0.2957(8) 0.6453(7) 0.082(4) Uani 1 1 d . U . . .
H22A H 0.711155 0.277669 0.617493 0.098 Uiso 1 1 calc R . . . .
H22B H 0.707993 0.324257 0.636717 0.098 Uiso 1 1 calc R . . . .
C23C C 0.6258(8) 0.2897(8) 0.6462(6) 0.077(4) Uani 1 1 d . U . . .
H23A H 0.597142 0.310973 0.623863 0.092 Uiso 1 1 calc R . . . .
H23B H 0.609372 0.262704 0.631047 0.092 Uiso 1 1 calc R . . . .
C24C C 0.5821(6) 0.2179(4) 0.7866(6) 0.049(3) Uani 1 1 d . U . . .
H24A H 0.604733 0.228628 0.823612 0.058 Uiso 1 1 calc R . . . .
H24B H 0.615748 0.215044 0.764958 0.058 Uiso 1 1 calc R . . . .
C25C C 0.5500(7) 0.1779(4) 0.7914(6) 0.047(2) Uani 1 1 d . U . . .
H25A H 0.573021 0.163985 0.826145 0.056 Uiso 1 1 calc R . . . .
H25B H 0.551037 0.160042 0.759897 0.056 Uiso 1 1 calc R . . . .
C26C C 0.4787(7) 0.1884(4) 0.7912(7) 0.051(3) Uani 1 1 d . U . . .
H26A H 0.447022 0.167343 0.771825 0.061 Uiso 1 1 calc R . . . .
H26B H 0.473849 0.191389 0.829322 0.061 Uiso 1 1 calc R . . . .
C27C C 0.4668(7) 0.2276(4) 0.7614(7) 0.057(3) Uani 1 1 d . U . . .
H27A H 0.438478 0.223311 0.723477 0.068 Uiso 1 1 calc R . . . .
H27B H 0.443162 0.246640 0.780587 0.068 Uiso 1 1 calc R . . . .
C28C C 0.5559(6) 0.3825(3) 0.7391(4) 0.0312(18) Uani 1 1 d . U . . .
H28A H 0.522721 0.385569 0.703002 0.037 Uiso 1 1 calc R . . . .
H28B H 0.601563 0.383066 0.733150 0.037 Uiso 1 1 calc R . . . .
C29C C 0.5479(6) 0.4161(3) 0.7779(4) 0.0335(19) Uani 1 1 d . U . . .
H29A H 0.527952 0.440679 0.757335 0.040 Uiso 1 1 calc R . . . .
H29B H 0.591499 0.423292 0.803497 0.040 Uiso 1 1 calc R . . . .
C30C C 0.5006(6) 0.3973(3) 0.8087(5) 0.0347(19) Uani 1 1 d . U . . .
H30A H 0.453347 0.398695 0.786723 0.042 Uiso 1 1 calc R . . . .
H30B H 0.504938 0.410638 0.844795 0.042 Uiso 1 1 calc R . . . .
C31C C 0.5260(6) 0.3534(3) 0.8156(4) 0.0303(18) Uani 1 1 d . U . . .
H31C H 0.564972 0.350835 0.848102 0.036 Uiso 1 1 calc R . . . .
H31D H 0.490134 0.334711 0.820280 0.036 Uiso 1 1 calc R . . . .
Li2C Li 0.5431(10) 0.2944(7) 0.7250(8) 0.037(3) Uani 1 1 d . U . . .
O6S O 0.2780(13) 0.2834(8) 0.2626(8) 0.144(7) Uani 1 1 d . U . . .
C7S C 0.2580(19) 0.2574(11) 0.2205(9) 0.141(7) Uani 1 1 d . U . . .
H7SA H 0.238244 0.233122 0.233761 0.169 Uiso 1 1 calc R . . . .
H7SB H 0.297960 0.248207 0.208792 0.169 Uiso 1 1 calc R . . . .
C8S C 0.2122(19) 0.2728(11) 0.1756(10) 0.137(7) Uani 1 1 d . U . . .
H8SA H 0.170920 0.256078 0.166963 0.165 Uiso 1 1 calc R . . . .
H8SB H 0.231019 0.272856 0.143036 0.165 Uiso 1 1 calc R . . . .
C9S C 0.1977(17) 0.3125(11) 0.1887(10) 0.130(7) Uani 1 1 d . U . . .
H9SA H 0.148585 0.317017 0.179128 0.157 Uiso 1 1 calc R . . . .
H9SB H 0.218127 0.332448 0.168245 0.157 Uiso 1 1 calc R . . . .
C10S C 0.2269(17) 0.3168(11) 0.2493(10) 0.132(7) Uani 1 1 d . U . . .
H10I H 0.192044 0.313159 0.269628 0.159 Uiso 1 1 calc R . . . .
H10J H 0.248239 0.343733 0.258405 0.159 Uiso 1 1 calc R . . . .
O9C O 0.5505(6) 0.6756(3) 0.7697(4) 0.048(2) Uani 1 1 d . U . . .
O10C O 0.4724(5) 0.6206(4) 0.6772(4) 0.054(2) Uani 1 1 d . U . . .
O11C O 0.6386(5) 0.6144(3) 0.7176(4) 0.0392(17) Uani 1 1 d . U . . .
O12C O 0.5406(5) 0.5760(3) 0.7808(3) 0.0377(16) Uani 1 1 d . U . . .
C32C C 0.5510(11) 0.7118(5) 0.7373(7) 0.064(3) Uani 1 1 d . U . . .
H32C H 0.514115 0.710757 0.703125 0.077 Uiso 1 1 calc R . . . .
H32D H 0.594079 0.714027 0.727028 0.077 Uiso 1 1 calc R . . . .
C33C C 0.5420(10) 0.7475(5) 0.7715(7) 0.061(3) Uani 1 1 d . U . . .
H33C H 0.585885 0.758381 0.792664 0.073 Uiso 1 1 calc R . . . .
H33D H 0.516361 0.769416 0.748320 0.073 Uiso 1 1 calc R . . . .
C34C C 0.5047(9) 0.7304(4) 0.8080(6) 0.052(3) Uani 1 1 d . U . . .
H34C H 0.455960 0.730237 0.790014 0.063 Uiso 1 1 calc R . . . .
H34D H 0.512761 0.746153 0.842714 0.063 Uiso 1 1 calc R . . . .
C35C C 0.5316(7) 0.6869(4) 0.8192(5) 0.040(2) Uani 1 1 d . U . . .
H35C H 0.570798 0.686085 0.851705 0.047 Uiso 1 1 calc R . . . .
H35D H 0.496458 0.668439 0.825743 0.047 Uiso 1 1 calc R . . . .
C36C C 0.4560(8) 0.6252(6) 0.6189(5) 0.056(3) Uani 1 1 d . U . . .
H36C H 0.480970 0.605167 0.602377 0.067 Uiso 1 1 calc R . . . .
H36D H 0.467570 0.652918 0.608895 0.067 Uiso 1 1 calc R . . . .
C37C C 0.3820(9) 0.6180(6) 0.5990(7) 0.063(4) Uani 1 1 d . U . . .
H37C H 0.362483 0.633174 0.564457 0.075 Uiso 1 1 calc R . . . .
H37D H 0.371750 0.588727 0.592804 0.075 Uiso 1 1 calc R . . . .
C38C C 0.3571(9) 0.6339(7) 0.6452(7) 0.069(4) Uani 1 1 d . U . . .
H38C H 0.314130 0.620849 0.646060 0.083 Uiso 1 1 calc R . . . .
H38D H 0.350470 0.663768 0.642122 0.083 Uiso 1 1 calc R . . . .
C39C C 0.4124(9) 0.6229(7) 0.6963(7) 0.070(4) Uani 1 1 d . U . . .
H39A H 0.416814 0.644084 0.725121 0.084 Uiso 1 1 calc R . . . .
H39B H 0.402988 0.596461 0.711627 0.084 Uiso 1 1 calc R . . . .
C40C C 0.6677(5) 0.5741(3) 0.7195(5) 0.0348(19) Uani 1 1 d . U . . .
H40A H 0.646845 0.559015 0.685267 0.042 Uiso 1 1 calc R . . . .
H40B H 0.660087 0.558672 0.751285 0.042 Uiso 1 1 calc R . . . .
C41C C 0.7431(6) 0.5796(4) 0.7256(6) 0.045(2) Uani 1 1 d . U . . .
H41A H 0.768788 0.577962 0.764735 0.054 Uiso 1 1 calc R . . . .
H41B H 0.760275 0.558953 0.704001 0.054 Uiso 1 1 calc R . . . .
C42C C 0.7466(7) 0.6219(4) 0.7026(6) 0.043(2) Uani 1 1 d . U . . .
H42A H 0.791218 0.634422 0.717881 0.052 Uiso 1 1 calc R . . . .
H42B H 0.736600 0.621566 0.661838 0.052 Uiso 1 1 calc R . . . .
C43C C 0.6929(7) 0.6438(4) 0.7220(6) 0.046(2) Uani 1 1 d . U . . .
H43A H 0.710324 0.652895 0.760680 0.055 Uiso 1 1 calc R . . . .
H43B H 0.676927 0.667851 0.698584 0.055 Uiso 1 1 calc R . . . .
C44C C 0.5480(6) 0.5764(4) 0.8394(4) 0.0341(19) Uani 1 1 d . U . . .
H44A H 0.520511 0.598475 0.849354 0.041 Uiso 1 1 calc R . . . .
H44B H 0.595475 0.580954 0.859362 0.041 Uiso 1 1 calc R . . . .
C45C C 0.5243(6) 0.5352(4) 0.8547(5) 0.042(2) Uani 1 1 d . U . . .
H45A H 0.499231 0.537925 0.883325 0.051 Uiso 1 1 calc R . . . .
H45B H 0.562465 0.516353 0.868107 0.051 Uiso 1 1 calc R . . . .
C46C C 0.4787(7) 0.5208(4) 0.8001(6) 0.041(2) Uani 1 1 d . U . . .
H46A H 0.474956 0.490737 0.798700 0.049 Uiso 1 1 calc R . . . .
H46B H 0.433271 0.532816 0.793396 0.049 Uiso 1 1 calc R . . . .
C47C C 0.5150(8) 0.5363(4) 0.7603(5) 0.045(2) Uani 1 1 d . U . . .
H47A H 0.552297 0.517848 0.758444 0.054 Uiso 1 1 calc R . . . .
H47B H 0.484221 0.538704 0.722913 0.054 Uiso 1 1 calc R . . . .
Li3C Li 0.5541(12) 0.6222(7) 0.7385(9) 0.042(3) Uani 1 1 d . U . . .
O11S O 0.2438(11) 0.6647(7) 0.2496(8) 0.124(5) Uani 1 1 d . U . . .
C12S C 0.2661(16) 0.6206(8) 0.2581(10) 0.099(5) Uani 1 1 d . U . . .
H12C H 0.315753 0.619934 0.267127 0.119 Uiso 1 1 calc R . . . .
H12D H 0.252591 0.610002 0.290569 0.119 Uiso 1 1 calc R . . . .
C13S C 0.2428(14) 0.5953(9) 0.2161(10) 0.098(5) Uani 1 1 d . U . . .
H13C H 0.222636 0.570710 0.228232 0.117 Uiso 1 1 calc R . . . .
H13D H 0.278704 0.586872 0.198795 0.117 Uiso 1 1 calc R . . . .
C14S C 0.1944(17) 0.6187(10) 0.1802(13) 0.118(6) Uani 1 1 d . U . . .
H14C H 0.150036 0.606725 0.179195 0.142 Uiso 1 1 calc R . . . .
H14D H 0.201317 0.615468 0.142806 0.142 Uiso 1 1 calc R . . . .
C15S C 0.1902(15) 0.6605(10) 0.1897(11) 0.115(6) Uani 1 1 d . U . . .
H15C H 0.144412 0.668551 0.191254 0.138 Uiso 1 1 calc R . . . .
H15D H 0.203730 0.676913 0.161237 0.138 Uiso 1 1 calc R . . . .

loop_
_atom_site_aniso_label
_atom_site_aniso_U_11
_atom_site_aniso_U_22
_atom_site_aniso_U_33
_atom_site_aniso_U_23
_atom_site_aniso_U_13
_atom_site_aniso_U_12
Lu1 0.0129(2) 0.01493(12) 0.01769(18) 0.00070(12) 0.00632(15) 0.00144(10)
Fe1 0.0157(5) 0.0121(4) 0.0275(6) 0.0004(4) 0.0089(4) 0.0007(3)
Fe2 0.0180(5) 0.0133(4) 0.0210(5) 0.0018(4) 0.0085(4) 0.0004(4)
Fe3 0.0146(5) 0.0371(7) 0.0185(5) -0.0020(5) 0.0047(4) -0.0024(4)
O1 0.016(2) 0.025(3) 0.038(4) -0.004(3) 0.009(2) -0.001(2)
O2 0.020(3) 0.036(4) 0.034(4) -0.002(3) 0.010(3) -0.002(2)
C0AA 0.030(4) 0.015(3) 0.035(4) 0.006(3) 0.012(3) 0.001(3)
C1 0.014(3) 0.015(3) 0.035(5) 0.002(3) 0.009(3) 0.001(2)
C2 0.018(3) 0.021(4) 0.036(5) 0.004(3) 0.005(3) 0.004(3)
C3 0.018(3) 0.014(3) 0.051(6) 0.006(3) 0.014(3) 0.003(3)
C4 0.024(4) 0.018(4) 0.050(6) -0.008(4) 0.021(4) 0.000(3)
C4JA 0.024(4) 0.018(3) 0.037(5) -0.001(3) 0.019(3) 0.000(3)
C7 0.022(3) 0.020(3) 0.030(4) 0.000(3) 0.013(3) 0.001(3)
C8 0.018(3) 0.018(3) 0.050(6) -0.001(4) 0.014(3) -0.006(3)
C8JA 0.017(3) 0.016(3) 0.028(4) 0.001(3) 0.008(3) 0.003(2)
C9 0.020(3) 0.018(3) 0.040(5) -0.004(3) 0.006(3) -0.001(3)
C10 0.019(3) 0.017(3) 0.027(4) -0.005(3) 0.002(3) 0.000(2)
C11 0.022(3) 0.018(3) 0.023(3) 0.003(3) 0.012(3) 0.003(3)
C12 0.029(4) 0.019(3) 0.020(3) -0.002(3) 0.013(3) 0.002(3)
C13 0.034(4) 0.036(5) 0.022(4) 0.010(3) 0.019(3) 0.006(4)
C14 0.032(4) 0.020(4) 0.042(5) 0.010(4) 0.020(4) 0.000(3)
C15 0.020(3) 0.024(4) 0.034(4) 0.000(3) 0.008(3) -0.004(3)
C16 0.018(3) 0.013(3) 0.024(3) 0.003(3) 0.008(3) 0.000(2)
C17 0.018(3) 0.012(3) 0.027(4) 0.002(3) 0.007(3) 0.001(2)
C18 0.025(4) 0.018(3) 0.030(4) 0.005(3) 0.008(3) 0.007(3)
C20 0.023(4) 0.018(3) 0.024(4) -0.005(3) 0.008(3) 0.001(3)
C21 0.015(3) 0.031(4) 0.022(3) -0.002(3) 0.007(3) -0.003(3)
C22 0.029(4) 0.033(5) 0.028(4) -0.009(4) 0.011(3) -0.010(4)
C23 0.024(4) 0.068(8) 0.026(4) -0.018(5) 0.008(3) -0.020(4)
C24 0.020(4) 0.083(10) 0.024(4) -0.004(5) 0.001(3) -0.002(5)
C25 0.019(4) 0.053(7) 0.029(5) 0.006(4) 0.004(3) 0.008(4)
C26 0.014(3) 0.033(4) 0.020(3) 0.003(3) 0.005(2) -0.003(3)
C27 0.017(3) 0.036(5) 0.032(4) -0.007(4) 0.007(3) 0.000(3)
C28 0.025(4) 0.063(8) 0.026(4) -0.012(5) 0.007(3) 0.001(4)
C29 0.024(4) 0.072(8) 0.018(4) 0.014(4) 0.002(3) -0.006(4)
C30 0.019(3) 0.035(5) 0.031(4) 0.008(4) 0.007(3) 0.000(3)
C31 0.022(4) 0.032(5) 0.063(8) -0.005(5) 0.010(5) 0.008(4)
C32 0.037(6) 0.046(6) 0.039(6) 0.004(5) 0.018(5) 0.006(5)
C33 0.043(6) 0.055(8) 0.029(5) 0.005(5) 0.003(4) -0.005(6)
C34 0.030(5) 0.041(6) 0.031(5) -0.002(4) 0.007(4) -0.016(4)
C35 0.017(4) 0.061(7) 0.035(5) 0.003(5) 0.001(3) -0.003(4)
C36 0.039(6) 0.041(6) 0.033(5) -0.003(4) 0.008(4) -0.016(5)
C37 0.042(6) 0.046(6) 0.034(5) 0.008(5) 0.011(4) -0.006(5)
C38 0.031(5) 0.047(6) 0.027(4) -0.009(4) 0.013(4) -0.010(4)
Li1 0.014(6) 0.023(7) 0.026(8) 0.000(6) 0.011(6) -0.004(6)
Li2 0.017(6) 0.018(7) 0.025(7) 0.003(6) 0.008(5) 0.003(6)
Lu2 0.01276(12) 0.01500(12) 0.01566(12) 0.00112(10) 0.00544(9) -0.00044(9)
Fe4 0.0194(5) 0.0381(7) 0.0161(5) -0.0012(5) 0.0047(4) -0.0071(5)
Fe5 0.0144(4) 0.0126(4) 0.0251(5) 0.0017(4) 0.0071(4) 0.0007(3)
Fe6 0.0155(4) 0.0130(4) 0.0166(5) 0.0013(4) 0.0055(4) 0.0003(3)
O3 0.017(3) 0.039(4) 0.050(5) -0.006(3) 0.011(3) 0.001(3)
O4 0.024(3) 0.032(3) 0.044(4) -0.001(3) 0.011(3) 0.001(3)
C39 0.016(3) 0.037(5) 0.020(3) -0.004(3) 0.005(3) -0.006(3)
C40 0.027(4) 0.035(5) 0.025(4) -0.006(4) 0.007(3) -0.012(4)
C41 0.033(5) 0.051(6) 0.022(4) -0.009(4) 0.004(3) -0.020(4)
C42 0.020(4) 0.081(10) 0.026(4) -0.001(5) -0.002(3) -0.008(5)
C43 0.021(4) 0.061(8) 0.023(4) 0.006(4) 0.001(3) 0.002(4)
C44 0.018(3) 0.030(4) 0.019(3) 0.001(3) 0.005(3) -0.005(3)
C45 0.021(4) 0.050(7) 0.036(5) -0.014(5) 0.010(4) -0.004(4)
C46 0.039(6) 0.069(9) 0.025(4) -0.015(5) 0.017(4) -0.019(5)
C47 0.039(6) 0.070(9) 0.018(4) 0.003(4) 0.004(4) -0.015(5)
C48 0.026(4) 0.039(5) 0.027(4) 0.008(4) 0.001(3) -0.007(4)
C49 0.012(3) 0.018(3) 0.034(4) 0.003(3) 0.008(3) 0.000(2)
C50 0.013(3) 0.024(4) 0.038(5) 0.010(3) 0.006(3) 0.004(3)
C51 0.023(4) 0.018(4) 0.049(6) 0.007(4) 0.008(4) 0.004(3)
C52 0.027(4) 0.020(4) 0.051(6) -0.006(4) 0.022(4) 0.000(3)
C53 0.022(3) 0.018(3) 0.041(5) 0.001(3) 0.017(3) 0.000(3)
C54 0.017(3) 0.015(3) 0.025(4) -0.001(3) 0.006(3) -0.001(2)
C55 0.020(3) 0.019(3) 0.025(4) 0.001(3) 0.009(3) -0.002(3)
C56 0.020(3) 0.016(3) 0.035(4) 0.000(3) 0.009(3) -0.002(3)
C57 0.019(3) 0.020(3) 0.030(4) -0.004(3) 0.003(3) -0.002(3)
C58 0.018(3) 0.018(4) 0.026(4) -0.001(3) 0.002(3) 0.001(3)
C59 0.015(3) 0.018(3) 0.017(3) 0.005(2) 0.008(2) 0.003(2)
C60 0.015(3) 0.022(3) 0.023(3) 0.002(3) 0.005(3) -0.004(3)
C61 0.022(3) 0.018(3) 0.029(4) 0.005(3) 0.012(3) -0.002(3)
C62 0.025(4) 0.025(4) 0.017(3) 0.007(3) 0.009(3) 0.004(3)
C63 0.022(3) 0.020(3) 0.020(3) 0.002(3) 0.009(3) 0.001(3)
C64 0.016(3) 0.015(3) 0.019(3) 0.002(2) 0.007(2) -0.002(2)
C65 0.018(3) 0.017(3) 0.021(3) -0.004(3) 0.008(3) -0.001(3)
C66 0.022(3) 0.016(3) 0.028(4) 0.005(3) 0.007(3) 0.002(3)
C67 0.020(3) 0.025(4) 0.021(3) 0.006(3) 0.005(3) 0.006(3)
C68 0.013(3) 0.018(3) 0.022(3) 0.001(3) 0.003(2) -0.004(2)
C69 0.032(6) 0.078(11) 0.057(9) -0.001(7) 0.007(6) -0.030(7)
C70 0.046(8) 0.13(2) 0.043(8) 0.003(10) 0.004(6) -0.011(11)
C71 0.068(12) 0.120(19) 0.078(13) 0.052(12) 0.046(11) 0.051(12)
C72 0.029(6) 0.042(8) 0.117(16) -0.021(8) 0.023(8) 0.003(5)
C73 0.043(6) 0.055(7) 0.041(6) 0.001(5) 0.021(5) -0.007(5)
C74 0.085(11) 0.067(10) 0.033(6) 0.013(6) 0.006(6) -0.046(9)
C75 0.043(6) 0.050(7) 0.034(5) 0.003(5) 0.005(4) -0.014(5)
C76 0.023(4) 0.047(6) 0.035(5) 0.007(4) 0.007(3) -0.002(4)
Li3 0.019(6) 0.015(6) 0.024(7) 0.002(6) 0.009(5) -0.003(6)
Li4 0.025(8) 0.022(7) 0.024(7) 0.003(6) 0.010(6) 0.006(6)
Lu3 0.0136(2) 0.01654(13) 0.01657(16) 0.00069(13) 0.00595(14) 0.00250(11)
Fe7 0.0177(5) 0.0139(4) 0.0258(6) -0.0008(4) 0.0104(4) 0.0012(4)
Fe8 0.0167(4) 0.0139(4) 0.0186(5) 0.0006(4) 0.0053(4) 0.0004(3)
Fe9 0.0177(5) 0.0340(7) 0.0181(5) -0.0008(5) 0.0031(4) 0.0033(5)
O5 0.020(3) 0.036(4) 0.043(4) -0.001(3) 0.009(3) 0.001(3)
O6 0.029(4) 0.043(4) 0.042(4) 0.005(3) 0.017(3) 0.002(3)
C77 0.014(3) 0.018(3) 0.029(4) -0.001(3) 0.007(3) 0.004(2)
C78 0.021(4) 0.024(4) 0.037(5) 0.006(3) 0.011(3) 0.005(3)
C79 0.025(4) 0.020(4) 0.048(6) 0.005(4) 0.010(4) 0.004(3)
C80 0.032(5) 0.022(4) 0.046(6) -0.008(4) 0.022(4) 0.000(3)
C81 0.024(4) 0.025(4) 0.032(4) 0.003(3) 0.015(3) 0.001(3)
C82 0.015(3) 0.024(4) 0.025(4) -0.004(3) 0.009(3) 0.001(3)
C83 0.029(4) 0.020(3) 0.031(4) 0.000(3) 0.017(3) 0.001(3)
C84 0.026(4) 0.020(4) 0.051(6) -0.007(4) 0.022(4) -0.001(3)
C85 0.020(4) 0.025(4) 0.044(5) -0.013(4) 0.010(3) -0.003(3)
C86 0.021(4) 0.022(4) 0.024(4) -0.006(3) 0.003(3) 0.002(3)
C87 0.019(3) 0.019(3) 0.023(4) 0.005(3) 0.010(3) 0.001(3)
C88 0.029(4) 0.023(4) 0.022(4) 0.002(3) 0.011(3) 0.004(3)
C89 0.031(4) 0.032(5) 0.022(4) 0.005(3) 0.013(3) 0.006(3)
C90 0.027(4) 0.019(3) 0.037(5) 0.003(3) 0.014(3) -0.003(3)
C91 0.018(3) 0.020(3) 0.032(4) 0.002(3) 0.008(3) -0.002(3)
C92 0.019(3) 0.015(3) 0.020(3) 0.003(3) 0.007(2) 0.000(2)
C93 0.015(3) 0.019(3) 0.029(4) 0.002(3) 0.005(3) 0.000(3)
C94 0.024(4) 0.026(4) 0.029(4) 0.008(3) 0.004(3) 0.008(3)
C95 0.028(4) 0.018(4) 0.029(4) 0.004(3) 0.009(3) 0.003(3)
C96 0.022(3) 0.017(3) 0.020(3) -0.002(3) 0.005(3) 0.000(3)
C97 0.015(3) 0.036(5) 0.024(4) -0.006(3) 0.002(3) -0.003(3)
C98 0.025(4) 0.038(5) 0.029(4) -0.007(4) 0.009(3) -0.006(4)
C99 0.026(4) 0.053(7) 0.027(4) -0.006(4) 0.002(3) -0.007(4)
C100 0.021(4) 0.061(7) 0.027(4) 0.002(4) 0.003(3) 0.005(4)
C101 0.020(4) 0.040(5) 0.029(4) -0.003(4) 0.006(3) 0.007(3)
C102 0.013(3) 0.030(4) 0.019(3) 0.005(3) 0.006(3) 0.002(3)
C103 0.024(4) 0.034(5) 0.021(4) -0.006(3) 0.006(3) 0.006(3)
C104 0.024(4) 0.055(7) 0.020(4) -0.006(4) 0.005(3) -0.003(4)
C105 0.032(5) 0.053(6) 0.020(4) 0.008(4) 0.007(3) 0.004(4)
C106 0.021(4) 0.031(4) 0.032(4) 0.009(3) 0.007(3) 0.005(3)
C107 0.031(5) 0.038(5) 0.073(7) 0.004(5) 0.017(5) 0.007(4)
C108 0.044(6) 0.073(8) 0.061(8) 0.016(6) 0.014(6) 0.018(6)
C109 0.053(7) 0.092(9) 0.063(8) 0.014(7) -0.001(6) -0.018(7)
C110 0.033(5) 0.052(7) 0.064(7) 0.007(5) 0.004(5) -0.017(5)
C111 0.021(4) 0.088(11) 0.037(6) -0.004(6) 0.003(4) 0.004(5)
C112 0.046(7) 0.038(6) 0.061(8) -0.007(6) 0.014(6) -0.007(5)
C113 0.048(8) 0.109(15) 0.086(12) 0.058(12) 0.028(9) 0.018(9)
C114 0.036(6) 0.107(13) 0.039(6) -0.026(7) 0.018(5) -0.024(7)
Li5 0.017(7) 0.031(9) 0.025(8) 0.000(7) 0.009(6) 0.002(6)
Li6 0.019(7) 0.016(6) 0.028(8) 0.003(6) 0.011(6) 0.005(5)
O1C 0.044(4) 0.049(4) 0.023(3) -0.002(3) 0.008(3) 0.001(3)
O2C 0.055(5) 0.056(5) 0.053(5) -0.002(4) 0.022(4) 0.001(4)
O3C 0.042(4) 0.030(3) 0.028(3) -0.003(3) 0.004(3) -0.004(3)
O4C 0.071(5) 0.029(3) 0.022(3) -0.004(3) 0.008(3) 0.002(3)
C1C 0.050(6) 0.058(6) 0.035(5) -0.001(5) 0.020(4) 0.009(5)
C2C 0.046(6) 0.067(7) 0.050(6) -0.007(6) 0.012(5) -0.002(5)
C2KA 0.062(8) 0.098(9) 0.070(8) -0.010(8) 0.021(7) -0.008(7)
C3C 0.045(6) 0.052(6) 0.027(4) -0.002(4) 0.001(4) 0.010(4)
C4C 0.046(5) 0.051(6) 0.023(4) -0.011(4) 0.004(4) 0.005(5)
C5C 0.059(8) 0.105(10) 0.101(10) -0.004(9) 0.004(8) 0.012(8)
C6C 0.058(8) 0.093(9) 0.088(9) 0.016(8) 0.017(7) 0.018(7)
C7C 0.065(7) 0.068(8) 0.078(8) 0.001(7) 0.026(7) 0.017(6)
C8C 0.048(5) 0.023(4) 0.034(4) -0.006(3) -0.005(4) 0.001(4)
C9C 0.047(5) 0.027(4) 0.039(5) 0.002(4) -0.005(4) 0.006(4)
C10C 0.036(4) 0.028(4) 0.038(5) 0.004(4) 0.004(4) 0.000(3)
C11C 0.034(4) 0.030(4) 0.031(4) -0.001(3) 0.000(3) -0.002(3)
C12C 0.035(4) 0.032(4) 0.021(3) -0.003(3) 0.003(3) -0.001(3)
C13C 0.055(6) 0.033(5) 0.033(4) -0.010(4) 0.017(4) -0.001(4)
C14C 0.089(8) 0.041(6) 0.044(6) 0.001(5) 0.023(6) 0.017(6)
C15C 0.096(9) 0.036(5) 0.043(6) 0.003(5) 0.010(6) 0.012(6)
Li1C 0.051(6) 0.036(6) 0.023(5) -0.001(5) 0.008(5) 0.001(5)
O1S 0.088(7) 0.050(5) 0.041(4) 0.000(4) -0.004(5) 0.014(5)
C2S 0.072(8) 0.061(7) 0.035(5) 0.008(5) -0.001(5) 0.015(6)
C3S 0.043(5) 0.058(6) 0.039(5) 0.021(5) 0.008(4) 0.009(5)
C4S 0.064(7) 0.052(6) 0.041(5) 0.012(5) 0.008(5) 0.009(5)
C5S 0.054(6) 0.043(5) 0.031(5) 0.007(4) 0.000(4) 0.001(5)
O5C 0.043(4) 0.045(4) 0.035(4) -0.010(3) 0.000(3) 0.006(3)
O6C 0.033(3) 0.067(5) 0.032(3) -0.013(4) 0.011(3) -0.006(4)
O7C 0.034(4) 0.032(3) 0.059(5) 0.010(3) 0.009(3) 0.002(3)
O8C 0.044(4) 0.028(3) 0.030(3) 0.000(3) 0.015(3) -0.002(3)
C16C 0.064(7) 0.054(6) 0.042(6) -0.017(5) 0.003(5) 0.008(6)
C17C 0.065(8) 0.082(8) 0.066(8) -0.032(7) 0.005(6) -0.014(7)
C18C 0.052(7) 0.072(8) 0.085(8) -0.025(7) -0.010(6) 0.003(6)
C19C 0.044(6) 0.053(6) 0.054(6) -0.008(5) -0.002(5) 0.011(5)
C20C 0.034(5) 0.083(8) 0.042(5) -0.013(6) 0.010(4) -0.007(5)
C21C 0.037(5) 0.104(9) 0.056(7) -0.021(7) 0.018(5) -0.003(6)
C22C 0.048(6) 0.154(11) 0.045(6) -0.012(7) 0.017(5) -0.010(8)
C23C 0.050(6) 0.145(10) 0.036(5) -0.012(7) 0.011(5) -0.010(7)
C24C 0.039(5) 0.038(5) 0.064(6) 0.010(5) 0.002(5) 0.005(4)
C25C 0.045(5) 0.035(5) 0.060(6) 0.008(5) 0.014(5) 0.006(4)
C26C 0.041(5) 0.038(5) 0.071(7) 0.015(5) 0.012(5) -0.002(4)
C27C 0.042(5) 0.049(6) 0.085(8) 0.015(6) 0.027(5) 0.004(5)
C28C 0.038(5) 0.030(4) 0.027(4) 0.003(3) 0.012(3) -0.002(3)
C29C 0.043(5) 0.027(4) 0.032(4) 0.002(3) 0.013(4) 0.002(4)
C30C 0.041(5) 0.035(4) 0.034(4) 0.000(4) 0.018(4) 0.008(4)
C31C 0.040(5) 0.027(4) 0.026(4) 0.005(3) 0.014(3) -0.001(3)
Li2C 0.032(5) 0.039(6) 0.039(6) 0.000(5) 0.009(5) -0.001(5)
O6S 0.173(14) 0.174(15) 0.069(8) 0.036(9) 0.002(9) 0.072(12)
C7S 0.188(15) 0.164(16) 0.047(8) 0.024(10) -0.013(10) 0.069(13)
C8S 0.170(15) 0.175(16) 0.051(8) 0.036(10) -0.002(10) 0.047(14)
C9S 0.147(15) 0.176(16) 0.060(8) 0.052(10) 0.011(9) 0.059(13)
C10S 0.156(14) 0.172(16) 0.062(9) 0.034(10) 0.018(10) 0.078(12)
O9C 0.070(5) 0.039(4) 0.043(4) 0.004(3) 0.028(4) 0.014(4)
O10C 0.047(5) 0.084(6) 0.036(4) 0.001(4) 0.018(4) 0.019(4)
O11C 0.036(4) 0.038(4) 0.049(4) -0.003(3) 0.021(3) -0.003(3)
O12C 0.047(4) 0.041(4) 0.029(3) -0.005(3) 0.016(3) -0.012(3)
C32C 0.094(8) 0.052(6) 0.056(7) 0.014(5) 0.038(6) 0.020(6)
C33C 0.082(8) 0.048(6) 0.063(7) 0.012(6) 0.037(6) 0.008(6)
C34C 0.082(8) 0.032(5) 0.053(6) 0.000(5) 0.037(6) 0.007(5)
C35C 0.052(6) 0.032(5) 0.039(5) 0.002(4) 0.020(4) 0.004(4)
C36C 0.051(6) 0.089(8) 0.031(5) 0.011(5) 0.015(5) 0.008(6)
C37C 0.056(7) 0.085(9) 0.041(6) 0.013(6) 0.003(5) -0.009(6)
C38C 0.048(7) 0.097(9) 0.064(7) 0.019(7) 0.017(6) 0.001(7)
C39C 0.054(7) 0.110(9) 0.051(6) 0.001(7) 0.023(6) 0.017(7)
C40C 0.033(4) 0.035(4) 0.038(4) 0.001(4) 0.013(4) -0.004(4)
C41C 0.037(5) 0.048(6) 0.051(6) 0.003(5) 0.013(4) -0.004(4)
C42C 0.040(5) 0.041(5) 0.050(6) -0.003(4) 0.015(4) -0.009(4)
C43C 0.046(5) 0.037(5) 0.058(6) -0.007(5) 0.021(5) -0.006(4)
C44C 0.032(4) 0.041(5) 0.028(4) 0.001(4) 0.006(3) 0.005(4)
C45C 0.036(5) 0.049(6) 0.040(5) 0.016(4) 0.008(4) 0.009(4)
C46C 0.046(5) 0.035(5) 0.045(5) -0.001(4) 0.018(4) -0.001(4)
C47C 0.057(6) 0.043(5) 0.040(5) -0.014(4) 0.023(5) -0.012(5)
Li3C 0.048(6) 0.046(6) 0.038(6) -0.002(5) 0.019(5) 0.006(6)
O11S 0.135(12) 0.151(12) 0.087(9) -0.005(9) 0.027(8) 0.032(10)
C12S 0.117(12) 0.119(12) 0.064(9) -0.012(9) 0.031(9) 0.028(11)
C13S 0.108(12) 0.120(13) 0.070(9) -0.004(9) 0.030(9) 0.020(11)
C14S 0.111(12) 0.139(13) 0.099(11) -0.007(11) 0.018(10) 0.028(11)
C15S 0.109(12) 0.143(13) 0.092(10) 0.003(11) 0.025(9) 0.039(11)

loop_
_atom_type_symbol
_atom_type_description
_atom_type_scat_dispersion_real
_atom_type_scat_dispersion_imag
_atom_type_scat_source
C C 0.0033 0.0016 'International Tables Vol C Tables 4.2.6.8 and 6.1.1.4'
H H 0.0000 0.0000 'International Tables Vol C Tables 4.2.6.8 and 6.1.1.4'
Fe Fe 0.3463 0.8444 'International Tables Vol C Tables 4.2.6.8 and 6.1.1.4'
Li Li -0.0003 0.0001 'International Tables Vol C Tables 4.2.6.8 and 6.1.1.4'
Lu Lu -0.4720 5.8584 'International Tables Vol C Tables 4.2.6.8 and 6.1.1.4'
O O 0.0106 0.0060 'International Tables Vol C Tables 4.2.6.8 and 6.1.1.4'

loop_
_geom_angle_atom_site_label_1
_geom_angle_atom_site_label_2
_geom_angle_atom_site_label_3
_geom_angle
_geom_angle_site_symmetry_1
_geom_angle_site_symmetry_3
_geom_angle_publ_flag
Fe1 Lu1 Fe3 120.98(4) . . ?
Fe2 Lu1 Fe1 119.84(4) . . ?
Fe2 Lu1 Fe3 119.17(4) . . ?
C1 Lu1 Fe1 40.5(2) . . ?
C1 Lu1 Fe2 119.5(2) . . ?
C1 Lu1 Fe3 106.6(2) . . ?
C1 Lu1 C11 83.5(3) . . ?
C1 Lu1 C26 119.9(3) . . ?
C1 Lu1 Li1 50.2(5) . . ?
C1 Lu1 Li2 129.6(4) . . ?
C8JA Lu1 Fe1 40.38(19) . . ?
C8JA Lu1 Fe2 104.9(2) . . ?
C8JA Lu1 Fe3 120.4(2) . . ?
C8JA Lu1 C1 80.9(3) . . ?
C8JA Lu1 C11 120.6(3) . . ?
C8JA Lu1 C21 150.3(3) . . ?
C8JA Lu1 C26 84.0(3) . . ?
C8JA Lu1 Li1 128.9(5) . . ?
C8JA Lu1 Li2 51.1(4) . . ?
C11 Lu1 Fe1 105.4(2) . . ?
C11 Lu1 Fe2 41.03(19) . . ?
C11 Lu1 Fe3 119.0(2) . . ?
C11 Lu1 C26 149.9(3) . . ?
C11 Lu1 Li1 49.9(5) . . ?
C11 Lu1 Li2 130.4(4) . . ?
C16 Lu1 Fe1 119.82(19) . . ?
C16 Lu1 Fe2 41.32(19) . . ?
C16 Lu1 Fe3 103.6(2) . . ?
C16 Lu1 C1 149.8(3) . . ?
C16 Lu1 C8JA 83.6(3) . . ?
C16 Lu1 C11 82.3(3) . . ?
C16 Lu1 C21 119.4(3) . . ?
C16 Lu1 C26 83.7(3) . . ?
C16 Lu1 Li1 130.3(5) . . ?
C16 Lu1 Li2 50.0(4) . . ?
C21 Lu1 Fe1 120.8(2) . . ?
C21 Lu1 Fe2 104.8(2) . . ?
C21 Lu1 Fe3 40.46(19) . . ?
C21 Lu1 C1 85.1(3) . . ?
C21 Lu1 C11 83.2(3) . . ?
C21 Lu1 C26 80.6(3) . . ?
C21 Lu1 Li1 51.5(4) . . ?
C21 Lu1 Li2 128.3(4) . . ?
C26 Lu1 Fe1 104.7(2) . . ?
C26 Lu1 Fe2 120.6(2) . . ?
C26 Lu1 Fe3 40.14(19) . . ?
C26 Lu1 Li1 129.4(4) . . ?
C26 Lu1 Li2 50.3(4) . . ?
Li1 Lu1 Fe1 89.7(4) . . ?
Li1 Lu1 Fe2 90.1(4) . . ?
Li1 Lu1 Fe3 90.8(4) . . ?
Li1 Lu1 Li2 179.6(7) . . ?
Li2 Lu1 Fe1 90.2(4) . . ?
Li2 Lu1 Fe2 90.3(4) . . ?
Li2 Lu1 Fe3 88.9(4) . . ?
C1 Fe1 Lu1 51.2(2) . . ?
C2 Fe1 Lu1 78.0(3) . . ?
C2 Fe1 C1 41.1(4) . . ?
C2 Fe1 C8 124.3(4) . . ?
C2 Fe1 C8JA 119.9(4) . . ?
C2 Fe1 C10 156.1(4) . . ?
C3 Fe1 Lu1 117.7(3) . . ?
C3 Fe1 C1 70.4(3) . . ?
C3 Fe1 C2 40.9(4) . . ?
C3 Fe1 C8 108.2(4) . . ?
C3 Fe1 C8JA 157.1(4) . . ?
C3 Fe1 C10 161.1(4) . . ?
C4 Fe1 Lu1 118.4(3) . . ?
C4 Fe1 C1 70.0(4) . . ?
C4 Fe1 C2 67.7(4) . . ?
C4 Fe1 C3 40.4(5) . . ?
C4 Fe1 C8 123.5(4) . . ?
C4 Fe1 C8JA 158.9(4) . . ?
C4 Fe1 C9 109.0(4) . . ?
C4 Fe1 C10 124.4(5) . . ?
C4JA Fe1 Lu1 79.1(3) . . ?
C4JA Fe1 C1 40.9(4) . . ?
C4JA Fe1 C2 67.2(4) . . ?
C4JA Fe1 C3 68.4(4) . . ?
C4JA Fe1 C4 41.1(4) . . ?
C4JA Fe1 C8 159.7(4) . . ?
C4JA Fe1 C8JA 120.7(4) . . ?
C4JA Fe1 C9 123.5(4) . . ?
C4JA Fe1 C10 107.3(4) . . ?
C7 Fe1 Lu1 78.5(3) . . ?
C7 Fe1 C1 120.8(4) . . ?
C7 Fe1 C2 107.9(4) . . ?
C7 Fe1 C3 123.2(4) . . ?
C7 Fe1 C4 159.5(4) . . ?
C7 Fe1 C4JA 157.6(4) . . ?
C7 Fe1 C8 41.1(4) . . ?
C7 Fe1 C8JA 41.2(4) . . ?
C7 Fe1 C9 68.2(4) . . ?
C7 Fe1 C10 67.9(4) . . ?
C8 Fe1 Lu1 118.1(3) . . ?
C8 Fe1 C1 158.7(4) . . ?
C8 Fe1 C8JA 70.5(4) . . ?
C8 Fe1 C10 69.0(4) . . ?
C8JA Fe1 Lu1 51.0(2) . . ?
C8JA Fe1 C1 102.2(3) . . ?
C9 Fe1 Lu1 117.8(3) . . ?
C9 Fe1 C1 157.2(4) . . ?
C9 Fe1 C2 161.1(4) . . ?
C9 Fe1 C3 124.5(4) . . ?
C9 Fe1 C8 40.6(4) . . ?
C9 Fe1 C8JA 70.2(4) . . ?
C9 Fe1 C10 41.3(4) . . ?
C10 Fe1 Lu1 78.1(2) . . ?
C10 Fe1 C1 119.3(4) . . ?
C10 Fe1 C8JA 41.2(4) . . ?
C0AA Fe2 Lu1 118.1(3) . . ?
C0AA Fe2 C11 156.4(4) . . ?
C0AA Fe2 C16 70.1(3) . . ?
C0AA Fe2 C20 40.8(4) . . ?
C11 Fe2 Lu1 52.1(2) . . ?
C11 Fe2 C16 103.8(3) . . ?
C12 Fe2 Lu1 78.0(3) . . ?
C12 Fe2 C0AA 161.5(4) . . ?
C12 Fe2 C11 41.0(4) . . ?
C12 Fe2 C13 40.7(4) . . ?
C12 Fe2 C14 68.1(4) . . ?
C12 Fe2 C15 67.3(4) . . ?
C12 Fe2 C16 120.5(3) . . ?
C12 Fe2 C17 108.7(4) . . ?
C12 Fe2 C18 124.9(4) . . ?
C12 Fe2 C20 156.6(4) . . ?
C13 Fe2 Lu1 117.8(3) . . ?
C13 Fe2 C0AA 124.1(4) . . ?
C13 Fe2 C11 70.3(4) . . ?
C13 Fe2 C16 156.6(4) . . ?
C13 Fe2 C18 107.3(4) . . ?
C13 Fe2 C20 161.2(4) . . ?
C14 Fe2 Lu1 120.0(3) . . ?
C14 Fe2 C0AA 107.2(4) . . ?
C14 Fe2 C11 70.5(4) . . ?
C14 Fe2 C13 40.7(5) . . ?
C14 Fe2 C15 41.4(4) . . ?
C14 Fe2 C16 160.3(4) . . ?
C14 Fe2 C17 157.6(4) . . ?
C14 Fe2 C18 121.2(4) . . ?
C14 Fe2 C20 124.4(4) . . ?
C15 Fe2 Lu1 80.5(3) . . ?
C15 Fe2 C0AA 121.9(4) . . ?
C15 Fe2 C11 41.1(4) . . ?
C15 Fe2 C13 68.6(4) . . ?
C15 Fe2 C16 122.4(4) . . ?
C15 Fe2 C17 159.7(4) . . ?
C15 Fe2 C18 157.7(4) . . ?
C15 Fe2 C20 107.8(4) . . ?
C16 Fe2 Lu1 51.8(2) . . ?
C17 Fe2 Lu1 79.2(2) . . ?
C17 Fe2 C0AA 68.4(4) . . ?
C17 Fe2 C11 122.6(3) . . ?
C17 Fe2 C13 122.3(4) . . ?
C17 Fe2 C16 40.9(3) . . ?
C17 Fe2 C18 41.1(4) . . ?
C17 Fe2 C20 67.5(4) . . ?
C18 Fe2 Lu1 118.8(3) . . ?
C18 Fe2 C0AA 40.9(4) . . ?
C18 Fe2 C11 160.2(4) . . ?
C18 Fe2 C16 70.2(4) . . ?
C18 Fe2 C20 68.5(4) . . ?
C20 Fe2 Lu1 78.6(3) . . ?
C20 Fe2 C11 120.0(4) . . ?
C20 Fe2 C16 41.1(3) . . ?
C21 Fe3 Lu1 50.7(2) . . ?
C22 Fe3 Lu1 75.4(3) . . ?
C22 Fe3 C21 41.1(4) . . ?
C22 Fe3 C26 116.9(4) . . ?
C23 Fe3 Lu1 115.4(3) . . ?
C23 Fe3 C21 70.1(4) . . ?
C23 Fe3 C22 40.9(4) . . ?
C23 Fe3 C26 153.7(5) . . ?
C24 Fe3 Lu1 118.8(3) . . ?
C24 Fe3 C21 70.0(4) . . ?
C24 Fe3 C22 68.6(5) . . ?
C24 Fe3 C23 41.2(6) . . ?
C24 Fe3 C25 40.9(5) . . ?
C24 Fe3 C26 160.8(5) . . ?
C24 Fe3 C28 122.7(5) . . ?
C24 Fe3 C29 109.5(5) . . ?
C24 Fe3 C30 126.6(5) . . ?
C25 Fe3 Lu1 80.4(3) . . ?
C25 Fe3 C21 41.3(4) . . ?
C25 Fe3 C22 68.1(5) . . ?
C25 Fe3 C23 69.0(5) . . ?
C25 Fe3 C26 121.8(5) . . ?
C25 Fe3 C28 157.1(5) . . ?
C25 Fe3 C29 121.1(5) . . ?
C25 Fe3 C30 107.1(5) . . ?
C26 Fe3 Lu1 50.9(2) . . ?
C26 Fe3 C21 101.6(3) . . ?
C27 Fe3 Lu1 79.1(3) . . ?
C27 Fe3 C21 121.9(4) . . ?
C27 Fe3 C22 107.0(5) . . ?
C27 Fe3 C23 121.2(5) . . ?
C27 Fe3 C24 157.8(5) . . ?
C27 Fe3 C25 159.5(4) . . ?
C27 Fe3 C26 41.1(4) . . ?
C27 Fe3 C28 41.4(4) . . ?
C27 Fe3 C29 68.7(5) . . ?
C27 Fe3 C30 67.5(4) . . ?
C28 Fe3 Lu1 118.5(3) . . ?
C28 Fe3 C21 161.4(5) . . ?
C28 Fe3 C22 126.7(5) . . ?
C28 Fe3 C23 109.5(5) . . ?
C28 Fe3 C26 70.2(4) . . ?
C28 Fe3 C30 68.2(5) . . ?
C29 Fe3 Lu1 116.9(3) . . ?
C29 Fe3 C21 153.8(5) . . ?
C29 Fe3 C22 164.7(5) . . ?
C29 Fe3 C23 127.7(4) . . ?
C29 Fe3 C26 70.1(4) . . ?
C29 Fe3 C28 40.6(6) . . ?
C29 Fe3 C30 41.0(5) . . ?
C30 Fe3 Lu1 77.0(3) . . ?
C30 Fe3 C21 117.0(4) . . ?
C30 Fe3 C22 152.4(4) . . ?
C30 Fe3 C23 165.1(5) . . ?
C30 Fe3 C26 40.8(4) . . ?
C31 O1 Li1 118.0(9) . . ?
C34 O1 C31 105.0(9) . . ?
C34 O1 Li1 119.0(9) . . ?
C35 O2 C38 108.9(8) . . ?
C35 O2 Li2 116.2(8) . . ?
C38 O2 Li2 119.1(8) . . ?
Fe2 C0AA H0AA 126.0 . . ?
C18 C0AA Fe2 69.5(5) . . ?
C18 C0AA H0AA 126.3 . . ?
C20 C0AA Fe2 69.8(5) . . ?
C20 C0AA H0AA 126.3 . . ?
C20 C0AA C18 107.5(8) . . ?
Fe1 C1 Lu1 88.3(3) . . ?
Fe1 C1 Li1 152.7(7) . . ?
C2 C1 Lu1 118.0(7) . . ?
C2 C1 Fe1 68.2(5) . . ?
C2 C1 Li1 135.4(9) . . ?
C4JA C1 Lu1 120.4(6) . . ?
C4JA C1 Fe1 67.8(5) . . ?
C4JA C1 C2 102.8(8) . . ?
C4JA C1 Li1 110.2(8) . . ?
Li1 C1 Lu1 68.9(5) . . ?
Fe1 C2 H2 127.2 . . ?
C1 C2 Fe1 70.7(5) . . ?
C1 C2 H2 124.3 . . ?
C3 C2 Fe1 69.5(5) . . ?
C3 C2 C1 111.5(9) . . ?
C3 C2 H2 124.3 . . ?
Fe1 C3 H3 125.6 . . ?
C2 C3 Fe1 69.6(5) . . ?
C2 C3 H3 126.7 . . ?
C4 C3 Fe1 69.7(5) . . ?
C4 C3 C2 106.7(8) . . ?
C4 C3 H3 126.7 . . ?
Fe1 C4 H4 126.2 . . ?
C3 C4 Fe1 70.0(5) . . ?
C3 C4 H4 126.1 . . ?
C3 C4 C4JA 107.8(9) . . ?
C4JA C4 Fe1 69.3(5) . . ?
C4JA C4 H4 126.1 . . ?
Fe1 C4JA H4JA 126.3 . . ?
C1 C4JA Fe1 71.3(5) . . ?
C1 C4JA H4JA 124.4 . . ?
C4 C4JA Fe1 69.7(5) . . ?
C4 C4JA C1 111.1(9) . . ?
C4 C4JA H4JA 124.4 . . ?
Fe1 C7 H7 126.5 . . ?
C8 C7 Fe1 70.0(5) . . ?
C8 C7 H7 124.2 . . ?
C8 C7 C8JA 111.6(9) . . ?
C8JA C7 Fe1 71.0(5) . . ?
C8JA C7 H7 124.2 . . ?
Fe1 C8 H8 126.4 . . ?
C7 C8 Fe1 68.9(5) . . ?
C7 C8 H8 126.7 . . ?
C9 C8 Fe1 69.5(5) . . ?
C9 C8 C7 106.5(8) . . ?
C9 C8 H8 126.7 . . ?
Fe1 C8JA Lu1 88.6(3) . . ?
Fe1 C8JA Li2 152.0(6) . . ?
C7 C8JA Lu1 119.3(6) . . ?
C7 C8JA Fe1 67.9(5) . . ?
C7 C8JA C10 103.8(8) . . ?
C7 C8JA Li2 108.3(7) . . ?
C10 C8JA Lu1 118.5(6) . . ?
C10 C8JA Fe1 68.5(5) . . ?
C10 C8JA Li2 136.4(8) . . ?
Li2 C8JA Lu1 68.7(5) . . ?
Fe1 C9 H9 126.2 . . ?
C8 C9 Fe1 69.9(5) . . ?
C8 C9 H9 125.9 . . ?
C8 C9 C10 108.2(9) . . ?
C10 C9 Fe1 69.7(5) . . ?
C10 C9 H9 125.9 . . ?
Fe1 C10 H10 127.2 . . ?
C8JA C10 Fe1 70.3(5) . . ?
C8JA C10 H10 125.1 . . ?
C9 C10 Fe1 69.0(5) . . ?
C9 C10 C8JA 109.8(9) . . ?
C9 C10 H10 125.1 . . ?
Fe2 C11 Lu1 86.9(3) . . ?
Fe2 C11 Li1 152.2(6) . . ?
C12 C11 Lu1 116.1(6) . . ?
C12 C11 Fe2 67.7(5) . . ?
C12 C11 C15 102.8(8) . . ?
C12 C11 Li1 134.9(8) . . ?
C15 C11 Lu1 120.8(6) . . ?
C15 C11 Fe2 68.0(5) . . ?
C15 C11 Li1 112.0(8) . . ?
Li1 C11 Lu1 69.0(5) . . ?
Fe2 C12 H12 126.4 . . ?
C11 C12 Fe2 71.4(5) . . ?
C11 C12 H12 123.8 . . ?
C13 C12 Fe2 70.1(5) . . ?
C13 C12 C11 112.5(9) . . ?
C13 C12 H12 123.8 . . ?
Fe2 C13 H13 126.4 . . ?
C12 C13 Fe2 69.2(5) . . ?
C12 C13 H13 126.6 . . ?
C12 C13 C14 106.8(9) . . ?
C14 C13 Fe2 69.4(6) . . ?
C14 C13 H13 126.6 . . ?
Fe2 C14 H14 125.9 . . ?
C13 C14 Fe2 69.8(5) . . ?
C13 C14 H14 126.4 . . ?
C13 C14 C15 107.2(8) . . ?
C15 C14 Fe2 69.4(5) . . ?
C15 C14 H14 126.4 . . ?
Fe2 C15 H15 127.0 . . ?
C11 C15 Fe2 70.9(5) . . ?
C11 C15 H15 124.6 . . ?
C14 C15 Fe2 69.2(5) . . ?
C14 C15 C11 110.8(9) . . ?
C14 C15 H15 124.6 . . ?
Fe2 C16 Lu1 86.9(3) . . ?
Fe2 C16 Li2 151.6(6) . . ?
C17 C16 Lu1 119.0(6) . . ?
C17 C16 Fe2 67.7(5) . . ?
C17 C16 C20 103.2(7) . . ?
C17 C16 Li2 109.8(7) . . ?
C20 C16 Lu1 117.4(6) . . ?
C20 C16 Fe2 67.8(5) . . ?
C20 C16 Li2 136.6(8) . . ?
Li2 C16 Lu1 69.4(5) . . ?
Fe2 C17 H17 126.5 . . ?
C16 C17 Fe2 71.4(5) . . ?
C16 C17 H17 124.3 . . ?
C18 C17 Fe2 69.5(5) . . ?
C18 C17 C16 111.5(8) . . ?
C18 C17 H17 124.3 . . ?
Fe2 C18 H18 126.0 . . ?
C0AA C18 Fe2 69.6(5) . . ?
C0AA C18 C17 106.8(8) . . ?
C0AA C18 H18 126.6 . . ?
C17 C18 Fe2 69.4(5) . . ?
C17 C18 H18 126.6 . . ?
Fe2 C20 H20 126.7 . . ?
C0AA C20 Fe2 69.4(5) . . ?
C0AA C20 C16 111.0(8) . . ?
C0AA C20 H20 124.5 . . ?
C16 C20 Fe2 71.0(5) . . ?
C16 C20 H20 124.5 . . ?
Fe3 C21 Lu1 88.8(3) . . ?
Fe3 C21 Li1 152.3(6) . . ?
C22 C21 Lu1 113.7(6) . . ?
C22 C21 Fe3 68.1(5) . . ?
C22 C21 C25 103.9(9) . . ?
C22 C21 Li1 134.5(8) . . ?
C25 C21 Lu1 123.5(7) . . ?
C25 C21 Fe3 67.5(5) . . ?
C25 C21 Li1 111.7(9) . . ?
Li1 C21 Lu1 68.2(5) . . ?
Fe3 C22 H22 126.9 . . ?
C21 C22 Fe3 70.8(5) . . ?
C21 C22 H22 124.6 . . ?
C23 C22 Fe3 69.4(6) . . ?
C23 C22 C21 110.9(11) . . ?
C23 C22 H22 124.6 . . ?
Fe3 C23 H23 126.4 . . ?
C22 C23 Fe3 69.7(6) . . ?
C22 C23 H23 126.6 . . ?
C22 C23 C24 106.7(10) . . ?
C24 C23 Fe3 68.9(6) . . ?
C24 C23 H23 126.6 . . ?
Fe3 C24 H24 126.0 . . ?
C23 C24 Fe3 69.9(6) . . ?
C23 C24 H24 126.0 . . ?
C25 C24 Fe3 69.7(6) . . ?
C25 C24 C23 108.0(10) . . ?
C25 C24 H24 126.0 . . ?
Fe3 C25 H25 126.2 . . ?
C21 C25 Fe3 71.2(5) . . ?
C21 C25 H25 124.7 . . ?
C24 C25 Fe3 69.4(6) . . ?
C24 C25 C21 110.5(11) . . ?
C24 C25 H25 124.7 . . ?
Fe3 C26 Lu1 88.9(3) . . ?
Fe3 C26 Li2 151.2(6) . . ?
C27 C26 Lu1 120.8(7) . . ?
C27 C26 Fe3 67.8(5) . . ?
C27 C26 Li2 107.4(8) . . ?
C30 C26 Lu1 117.2(7) . . ?
C30 C26 Fe3 68.4(5) . . ?
C30 C26 C27 103.8(9) . . ?
C30 C26 Li2 137.6(8) . . ?
Li2 C26 Lu1 68.8(5) . . ?
Fe3 C27 H27 126.0 . . ?
C26 C27 Fe3 71.2(5) . . ?
C26 C27 H27 124.7 . . ?
C28 C27 Fe3 69.8(6) . . ?
C28 C27 C26 110.7(10) . . ?
C28 C27 H27 124.7 . . ?
Fe3 C28 H28 126.7 . . ?
C27 C28 Fe3 68.9(5) . . ?
C27 C28 H28 126.4 . . ?
C29 C28 Fe3 69.6(6) . . ?
C29 C28 C27 107.2(10) . . ?
C29 C28 H28 126.4 . . ?
Fe3 C29 H29 125.7 . . ?
C28 C29 Fe3 69.8(6) . . ?
C28 C29 H29 126.4 . . ?
C28 C29 C30 107.2(9) . . ?
C30 C29 Fe3 69.6(6) . . ?
C30 C29 H29 126.4 . . ?
Fe3 C30 H30 127.1 . . ?
C26 C30 Fe3 70.8(5) . . ?
C26 C30 H30 124.4 . . ?
C29 C30 Fe3 69.4(6) . . ?
C29 C30 C26 111.2(10) . . ?
C29 C30 H30 124.4 . . ?
O1 C31 H31A 110.9 . . ?
O1 C31 H31B 110.9 . . ?
O1 C31 C32 104.4(10) . . ?
H31A C31 H31B 108.9 . . ?
C32 C31 H31A 110.9 . . ?
C32 C31 H31B 110.9 . . ?
C31 C32 H32A 111.0 . . ?
C31 C32 H32B 111.0 . . ?
C31 C32 C33 104.0(11) . . ?
H32A C32 H32B 109.0 . . ?
C33 C32 H32A 111.0 . . ?
C33 C32 H32B 111.0 . . ?
C32 C33 H33A 110.8 . . ?
C32 C33 H33B 110.8 . . ?
H33A C33 H33B 108.8 . . ?
C34 C33 C32 104.9(11) . . ?
C34 C33 H33A 110.8 . . ?
C34 C33 H33B 110.8 . . ?
O1 C34 C33 105.2(10) . . ?
O1 C34 H34A 110.7 . . ?
O1 C34 H34B 110.7 . . ?
C33 C34 H34A 110.7 . . ?
C33 C34 H34B 110.7 . . ?
H34A C34 H34B 108.8 . . ?
O2 C35 H35A 110.4 . . ?
O2 C35 H35B 110.4 . . ?
O2 C35 C36 106.8(9) . . ?
H35A C35 H35B 108.6 . . ?
C36 C35 H35A 110.4 . . ?
C36 C35 H35B 110.4 . . ?
C35 C36 H36A 111.2 . . ?
C35 C36 H36B 111.2 . . ?
C35 C36 C37 103.0(9) . . ?
H36A C36 H36B 109.1 . . ?
C37 C36 H36A 111.2 . . ?
C37 C36 H36B 111.2 . . ?
C36 C37 H37A 111.4 . . ?
C36 C37 H37B 111.4 . . ?
H37A C37 H37B 109.3 . . ?
C38 C37 C36 101.7(10) . . ?
C38 C37 H37A 111.4 . . ?
C38 C37 H37B 111.4 . . ?
O2 C38 C37 104.9(8) . . ?
O2 C38 H38A 110.8 . . ?
O2 C38 H38B 110.8 . . ?
C37 C38 H38A 110.8 . . ?
C37 C38 H38B 110.8 . . ?
H38A C38 H38B 108.8 . . ?
O1 Li1 Lu1 169.3(10) . . ?
O1 Li1 C1 108.6(10) . . ?
O1 Li1 C11 125.7(9) . . ?
O1 Li1 C21 122.8(9) . . ?
C1 Li1 Lu1 60.9(4) . . ?
C1 Li1 C21 98.8(7) . . ?
C11 Li1 Lu1 61.1(5) . . ?
C11 Li1 C1 98.8(7) . . ?
C11 Li1 C21 96.9(8) . . ?
C21 Li1 Lu1 60.4(4) . . ?
O2 Li2 Lu1 166.7(9) . . ?
O2 Li2 C8JA 110.4(9) . . ?
O2 Li2 C16 132.2(9) . . ?
O2 Li2 C26 114.5(9) . . ?
C8JA Li2 Lu1 60.2(4) . . ?
C16 Li2 Lu1 60.6(4) . . ?
C16 Li2 C8JA 97.4(7) . . ?
C16 Li2 C26 98.6(7) . . ?
C26 Li2 Lu1 60.9(4) . . ?
C26 Li2 C8JA 97.8(7) . . ?
Fe5 Lu2 Fe4 120.43(4) . . ?
Fe6 Lu2 Fe4 119.70(4) . . ?
Fe6 Lu2 Fe5 119.86(3) . . ?
C39 Lu2 Fe4 40.7(2) . . ?
C39 Lu2 Fe5 121.2(2) . . ?
C39 Lu2 Fe6 104.5(2) . . ?
C39 Lu2 C44 81.1(3) . . ?
C39 Lu2 C49 85.7(3) . . ?
C39 Lu2 C59 83.3(3) . . ?
C39 Lu2 C64 118.7(3) . . ?
C39 Lu2 Li3 51.4(4) . . ?
C39 Lu2 Li4 128.4(5) . . ?
C44 Lu2 Fe4 40.4(2) . . ?
C44 Lu2 Fe5 103.7(2) . . ?
C44 Lu2 Fe6 121.2(2) . . ?
C44 Lu2 Li3 129.6(4) . . ?
C44 Lu2 Li4 50.3(5) . . ?
C49 Lu2 Fe4 106.9(2) . . ?
C49 Lu2 Fe5 40.59(19) . . ?
C49 Lu2 Fe6 118.8(2) . . ?
C49 Lu2 C44 120.0(3) . . ?
C49 Lu2 C59 82.9(3) . . ?
C49 Lu2 Li3 50.1(4) . . ?
C49 Lu2 Li4 130.2(5) . . ?
C54 Lu2 Fe4 119.3(2) . . ?
C54 Lu2 Fe5 40.27(19) . . ?
C54 Lu2 Fe6 105.5(2) . . ?
C54 Lu2 C39 150.0(3) . . ?
C54 Lu2 C44 82.6(3) . . ?
C54 Lu2 C49 80.9(3) . . ?
C54 Lu2 C59 121.0(3) . . ?
C54 Lu2 C64 84.4(3) . . ?
C54 Lu2 Li3 129.2(4) . . ?
C54 Lu2 Li4 51.1(5) . . ?
C59 Lu2 Fe4 119.7(2) . . ?
C59 Lu2 Fe5 105.4(2) . . ?
C59 Lu2 Fe6 40.94(17) . . ?
C59 Lu2 C44 150.9(3) . . ?
C59 Lu2 Li3 50.2(4) . . ?
C59 Lu2 Li4 129.7(4) . . ?
C64 Lu2 Fe4 103.75(19) . . ?
C64 Lu2 Fe5 120.11(19) . . ?
C64 Lu2 Fe6 41.00(18) . . ?
C64 Lu2 C44 84.2(3) . . ?
C64 Lu2 C49 149.3(3) . . ?
C64 Lu2 C59 81.9(2) . . ?
C64 Lu2 Li3 129.9(4) . . ?
C64 Lu2 Li4 49.9(5) . . ?
Li3 Lu2 Fe4 90.8(4) . . ?
Li3 Lu2 Fe5 89.9(4) . . ?
Li3 Lu2 Fe6 90.2(4) . . ?
Li3 Lu2 Li4 179.7(7) . . ?
Li4 Lu2 Fe4 89.0(4) . . ?
Li4 Lu2 Fe5 90.4(4) . . ?
Li4 Lu2 Fe6 89.7(4) . . ?
C39 Fe4 Lu2 50.6(2) . . ?
C40 Fe4 Lu2 74.5(3) . . ?
C40 Fe4 C39 41.3(4) . . ?
C40 Fe4 C41 40.4(4) . . ?
C40 Fe4 C44 115.7(4) . . ?
C40 Fe4 C47 166.8(5) . . ?
C40 Fe4 C48 150.9(4) . . ?
C41 Fe4 Lu2 114.5(3) . . ?
C41 Fe4 C39 70.4(4) . . ?
C41 Fe4 C44 150.8(5) . . ?
C42 Fe4 Lu2 119.6(3) . . ?
C42 Fe4 C39 70.2(4) . . ?
C42 Fe4 C40 67.6(5) . . ?
C42 Fe4 C41 40.6(6) . . ?
C42 Fe4 C44 164.4(5) . . ?
C42 Fe4 C47 109.9(5) . . ?
C42 Fe4 C48 129.3(6) . . ?
C43 Fe4 Lu2 81.6(3) . . ?
C43 Fe4 C39 41.2(4) . . ?
C43 Fe4 C40 67.5(5) . . ?
C43 Fe4 C41 69.0(5) . . ?
C43 Fe4 C42 41.3(5) . . ?
C43 Fe4 C44 124.2(4) . . ?
C43 Fe4 C45 161.9(4) . . ?
C43 Fe4 C46 154.8(5) . . ?
C43 Fe4 C47 119.8(6) . . ?
C43 Fe4 C48 108.1(5) . . ?
C44 Fe4 Lu2 51.2(3) . . ?
C44 Fe4 C39 101.8(3) . . ?
C45 Fe4 Lu2 80.3(3) . . ?
C45 Fe4 C39 123.4(4) . . ?
C45 Fe4 C40 107.3(5) . . ?
C45 Fe4 C41 119.2(5) . . ?
C45 Fe4 C42 154.7(6) . . ?
C45 Fe4 C44 40.8(4) . . ?
C45 Fe4 C46 41.6(5) . . ?
C45 Fe4 C47 69.1(6) . . ?
C45 Fe4 C48 67.4(5) . . ?
C46 Fe4 Lu2 119.3(3) . . ?
C46 Fe4 C39 163.8(5) . . ?
C46 Fe4 C40 128.7(6) . . ?
C46 Fe4 C41 109.6(5) . . ?
C46 Fe4 C42 121.1(5) . . ?
C46 Fe4 C44 69.9(4) . . ?
C46 Fe4 C47 40.4(6) . . ?
C46 Fe4 C48 67.5(5) . . ?
C47 Fe4 Lu2 116.3(3) . . ?
C47 Fe4 C39 151.5(6) . . ?
C47 Fe4 C41 129.2(5) . . ?
C47 Fe4 C44 70.4(4) . . ?
C47 Fe4 C48 40.7(5) . . ?
C48 Fe4 Lu2 76.4(3) . . ?
C48 Fe4 C39 116.0(4) . . ?
C48 Fe4 C41 167.4(4) . . ?
C48 Fe4 C44 41.1(4) . . ?
C49 Fe5 Lu2 51.0(2) . . ?
C50 Fe5 Lu2 77.7(3) . . ?
C50 Fe5 C49 40.8(4) . . ?
C50 Fe5 C51 40.9(4) . . ?
C50 Fe5 C54 119.5(4) . . ?
C50 Fe5 C56 124.8(4) . . ?
C51 Fe5 Lu2 117.4(3) . . ?
C51 Fe5 C49 70.3(4) . . ?
C51 Fe5 C54 157.0(4) . . ?
C52 Fe5 Lu2 118.4(3) . . ?
C52 Fe5 C49 70.3(4) . . ?
C52 Fe5 C50 68.0(5) . . ?
C52 Fe5 C51 40.7(5) . . ?
C52 Fe5 C54 158.4(4) . . ?
C52 Fe5 C56 123.8(4) . . ?
C53 Fe5 Lu2 79.3(3) . . ?
C53 Fe5 C49 41.3(4) . . ?
C53 Fe5 C50 67.1(4) . . ?
C53 Fe5 C51 68.2(4) . . ?
C53 Fe5 C52 40.8(4) . . ?
C53 Fe5 C54 120.5(4) . . ?
C53 Fe5 C56 159.6(4) . . ?
C53 Fe5 C57 123.1(4) . . ?
C54 Fe5 Lu2 50.6(2) . . ?
C54 Fe5 C49 101.7(3) . . ?
C55 Fe5 Lu2 78.3(2) . . ?
C55 Fe5 C49 120.5(4) . . ?
C55 Fe5 C50 108.2(4) . . ?
C55 Fe5 C51 123.5(4) . . ?
C55 Fe5 C52 160.0(4) . . ?
C55 Fe5 C53 157.6(4) . . ?
C55 Fe5 C54 41.1(3) . . ?
C55 Fe5 C56 41.0(4) . . ?
C55 Fe5 C57 68.3(4) . . ?
C56 Fe5 Lu2 117.8(3) . . ?
C56 Fe5 C49 158.5(4) . . ?
C56 Fe5 C51 108.8(4) . . ?
C56 Fe5 C54 70.6(3) . . ?
C57 Fe5 Lu2 117.6(3) . . ?
C57 Fe5 C49 156.8(4) . . ?
C57 Fe5 C50 161.8(4) . . ?
C57 Fe5 C51 125.1(4) . . ?
C57 Fe5 C52 108.9(4) . . ?
C57 Fe5 C54 70.4(3) . . ?
C57 Fe5 C56 40.9(4) . . ?
C58 Fe5 Lu2 78.1(2) . . ?
C58 Fe5 C49 119.2(4) . . ?
C58 Fe5 C50 155.8(4) . . ?
C58 Fe5 C51 161.3(4) . . ?
C58 Fe5 C52 124.2(5) . . ?
C58 Fe5 C53 107.3(4) . . ?
C58 Fe5 C54 41.3(4) . . ?
C58 Fe5 C55 67.5(4) . . ?
C58 Fe5 C56 68.7(4) . . ?
C58 Fe5 C57 41.0(4) . . ?
C59 Fe6 Lu2 51.7(2) . . ?
C59 Fe6 C64 103.0(3) . . ?
C60 Fe6 Lu2 80.0(2) . . ?
C60 Fe6 C59 41.3(3) . . ?
C60 Fe6 C61 41.3(4) . . ?
C60 Fe6 C62 68.6(4) . . ?
C60 Fe6 C63 67.6(4) . . ?
C60 Fe6 C64 121.3(3) . . ?
C60 Fe6 C65 107.8(4) . . ?
C60 Fe6 C66 122.8(4) . . ?
C60 Fe6 C67 158.8(4) . . ?
C60 Fe6 C68 158.5(3) . . ?
C61 Fe6 Lu2 119.5(3) . . ?
C61 Fe6 C59 70.6(3) . . ?
C61 Fe6 C64 159.3(4) . . ?
C61 Fe6 C67 122.3(4) . . ?
C62 Fe6 Lu2 117.7(3) . . ?
C62 Fe6 C59 70.2(3) . . ?
C62 Fe6 C61 40.8(4) . . ?
C62 Fe6 C63 40.8(3) . . ?
C62 Fe6 C64 157.0(4) . . ?
C62 Fe6 C65 161.2(4) . . ?
C62 Fe6 C66 124.1(4) . . ?
C62 Fe6 C67 107.9(4) . . ?
C62 Fe6 C68 122.9(4) . . ?
C63 Fe6 Lu2 77.9(2) . . ?
C63 Fe6 C59 41.0(3) . . ?
C63 Fe6 C61 68.5(4) . . ?
C63 Fe6 C64 120.2(3) . . ?
C63 Fe6 C66 160.8(4) . . ?
C63 Fe6 C67 124.3(4) . . ?
C64 Fe6 Lu2 51.3(2) . . ?
C65 Fe6 Lu2 78.6(3) . . ?
C65 Fe6 C59 120.1(3) . . ?
C65 Fe6 C61 124.4(4) . . ?
C65 Fe6 C63 156.5(4) . . ?
C65 Fe6 C64 40.8(3) . . ?
C65 Fe6 C66 41.2(4) . . ?
C65 Fe6 C67 68.4(4) . . ?
C65 Fe6 C68 67.2(3) . . ?
C66 Fe6 Lu2 118.2(3) . . ?
C66 Fe6 C59 157.4(4) . . ?
C66 Fe6 C61 107.7(4) . . ?
C66 Fe6 C64 70.2(3) . . ?
C66 Fe6 C67 40.5(4) . . ?
C67 Fe6 Lu2 118.1(3) . . ?
C67 Fe6 C59 159.1(4) . . ?
C67 Fe6 C64 70.3(3) . . ?
C68 Fe6 Lu2 78.5(2) . . ?
C68 Fe6 C59 121.4(3) . . ?
C68 Fe6 C61 158.8(4) . . ?
C68 Fe6 C63 108.1(4) . . ?
C68 Fe6 C64 41.0(3) . . ?
C68 Fe6 C66 68.2(3) . . ?
C68 Fe6 C67 41.1(4) . . ?
C69 O3 C72 106.2(12) . . ?
C69 O3 Li3 119.6(12) . . ?
C72 O3 Li3 119.0(10) . . ?
C73 O4 C76 105.6(8) . . ?
C73 O4 Li4 125.0(9) . . ?
C76 O4 Li4 115.7(8) . . ?
Fe4 C39 Lu2 88.7(3) . . ?
Fe4 C39 Li3 151.6(6) . . ?
C40 C39 Lu2 111.9(6) . . ?
C40 C39 Fe4 67.4(5) . . ?
C40 C39 Li3 135.8(8) . . ?
C43 C39 Lu2 126.1(7) . . ?
C43 C39 Fe4 67.0(6) . . ?
C43 C39 C40 102.1(9) . . ?
C43 C39 Li3 112.5(9) . . ?
Li3 C39 Lu2 68.5(5) . . ?
Fe4 C40 H40 126.5 . . ?
C39 C40 Fe4 71.3(5) . . ?
C39 C40 H40 123.7 . . ?
C41 C40 Fe4 70.2(6) . . ?
C41 C40 C39 112.7(10) . . ?
C41 C40 H40 123.7 . . ?
Fe4 C41 H41 126.1 . . ?
C40 C41 Fe4 69.4(6) . . ?
C40 C41 H41 126.8 . . ?
C40 C41 C42 106.4(10) . . ?
C42 C41 Fe4 69.3(6) . . ?
C42 C41 H41 126.8 . . ?
Fe4 C42 H42 126.5 . . ?
C41 C42 Fe4 70.1(6) . . ?
C41 C42 H42 126.0 . . ?
C41 C42 C43 108.0(9) . . ?
C43 C42 Fe4 68.9(6) . . ?
C43 C42 H42 126.0 . . ?
Fe4 C43 H43 125.5 . . ?
C39 C43 Fe4 71.8(6) . . ?
C39 C43 H43 124.6 . . ?
C42 C43 Fe4 69.8(7) . . ?
C42 C43 C39 110.9(11) . . ?
C42 C43 H43 124.6 . . ?
Fe4 C44 Lu2 88.4(3) . . ?
Fe4 C44 Li4 149.9(7) . . ?
C45 C44 Lu2 123.0(7) . . ?
C45 C44 Fe4 67.8(5) . . ?
C45 C44 C48 103.5(9) . . ?
C45 C44 Li4 107.6(9) . . ?
C48 C44 Lu2 114.7(7) . . ?
C48 C44 Fe4 68.3(5) . . ?
C48 C44 Li4 138.5(9) . . ?
Li4 C44 Lu2 68.9(5) . . ?
Fe4 C45 H45 125.8 . . ?
C44 C45 Fe4 71.4(6) . . ?
C44 C45 H45 124.9 . . ?
C44 C45 C46 110.1(12) . . ?
C46 C45 Fe4 69.5(7) . . ?
C46 C45 H45 124.9 . . ?
Fe4 C46 H46 126.8 . . ?
C45 C46 Fe4 68.9(6) . . ?
C45 C46 H46 125.9 . . ?
C47 C46 Fe4 69.9(7) . . ?
C47 C46 C45 108.1(11) . . ?
C47 C46 H46 125.9 . . ?
Fe4 C47 H47 125.3 . . ?
C46 C47 Fe4 69.7(7) . . ?
C46 C47 H47 126.7 . . ?
C46 C47 C48 106.6(11) . . ?
C48 C47 Fe4 69.9(6) . . ?
C48 C47 H47 126.7 . . ?
Fe4 C48 H48 127.5 . . ?
C44 C48 Fe4 70.6(6) . . ?
C44 C48 H48 124.2 . . ?
C47 C48 Fe4 69.4(7) . . ?
C47 C48 C44 111.7(11) . . ?
C47 C48 H48 124.2 . . ?
Fe5 C49 Lu2 88.4(3) . . ?
Fe5 C49 Li3 153.7(6) . . ?
C50 C49 Lu2 118.1(7) . . ?
C50 C49 Fe5 68.1(5) . . ?
C50 C49 C53 102.5(8) . . ?
C50 C49 Li3 134.0(9) . . ?
C53 C49 Lu2 120.5(6) . . ?
C53 C49 Fe5 67.7(5) . . ?
C53 C49 Li3 111.7(8) . . ?
Li3 C49 Lu2 69.0(5) . . ?
Fe5 C50 H50 126.8 . . ?
C49 C50 Fe5 71.1(5) . . ?
C49 C50 H50 123.9 . . ?
C51 C50 Fe5 69.9(5) . . ?
C51 C50 C49 112.1(9) . . ?
C51 C50 H50 123.9 . . ?
Fe5 C51 H51 126.3 . . ?
C50 C51 Fe5 69.3(5) . . ?
C50 C51 H51 126.8 . . ?
C52 C51 Fe5 69.2(5) . . ?
C52 C51 C50 106.4(9) . . ?
C52 C51 H51 126.8 . . ?
Fe5 C52 H52 125.7 . . ?
C51 C52 Fe5 70.1(6) . . ?
C51 C52 H52 126.2 . . ?
C53 C52 Fe5 69.5(5) . . ?
C53 C52 C51 107.6(9) . . ?
C53 C52 H52 126.2 . . ?
Fe5 C53 H53 126.5 . . ?
C49 C53 Fe5 71.1(5) . . ?
C49 C53 H53 124.3 . . ?
C52 C53 Fe5 69.7(5) . . ?
C52 C53 C49 111.4(9) . . ?
C52 C53 H53 124.3 . . ?
Fe5 C54 Lu2 89.1(3) . . ?
Fe5 C54 Li4 153.8(7) . . ?
C55 C54 Lu2 119.8(6) . . ?
C55 C54 Fe5 68.2(5) . . ?
C55 C54 C58 103.1(7) . . ?
C55 C54 Li4 109.4(8) . . ?
C58 C54 Lu2 119.2(6) . . ?
C58 C54 Fe5 68.1(5) . . ?
C58 C54 Li4 135.0(8) . . ?
Li4 C54 Lu2 69.1(5) . . ?
Fe5 C55 H55 127.1 . . ?
C54 C55 Fe5 70.6(5) . . ?
C54 C55 H55 124.2 . . ?
C56 C55 Fe5 69.7(5) . . ?
C56 C55 C54 111.7(8) . . ?
C56 C55 H55 124.2 . . ?
Fe5 C56 H56 126.2 . . ?
C55 C56 Fe5 69.2(5) . . ?
C55 C56 H56 126.8 . . ?
C57 C56 Fe5 69.3(5) . . ?
C57 C56 C55 106.5(8) . . ?
C57 C56 H56 126.8 . . ?
Fe5 C57 H57 126.2 . . ?
C56 C57 Fe5 69.8(5) . . ?
C56 C57 H57 126.2 . . ?
C56 C57 C58 107.7(8) . . ?
C58 C57 Fe5 69.4(5) . . ?
C58 C57 H57 126.2 . . ?
Fe5 C58 H58 126.8 . . ?
C54 C58 Fe5 70.7(5) . . ?
C54 C58 H58 124.5 . . ?
C57 C58 Fe5 69.6(5) . . ?
C57 C58 C54 111.0(9) . . ?
C57 C58 H58 124.5 . . ?
Fe6 C59 Lu2 87.4(3) . . ?
Fe6 C59 Li3 152.2(6) . . ?
C60 C59 Lu2 120.2(6) . . ?
C60 C59 Fe6 67.6(4) . . ?
C60 C59 Li3 111.5(7) . . ?
C63 C59 Lu2 116.6(5) . . ?
C63 C59 Fe6 67.9(5) . . ?
C63 C59 C60 103.0(7) . . ?
C63 C59 Li3 135.1(8) . . ?
Li3 C59 Lu2 68.9(5) . . ?
Fe6 C60 H60 126.3 . . ?
C59 C60 Fe6 71.1(4) . . ?
C59 C60 H60 124.4 . . ?
C61 C60 Fe6 69.8(5) . . ?
C61 C60 C59 111.2(8) . . ?
C61 C60 H60 124.4 . . ?
Fe6 C61 H61 126.7 . . ?
C60 C61 Fe6 68.9(5) . . ?
C60 C61 H61 126.8 . . ?
C62 C61 Fe6 69.2(5) . . ?
C62 C61 C60 106.5(8) . . ?
C62 C61 H61 126.8 . . ?
Fe6 C62 H62 125.8 . . ?
C61 C62 Fe6 69.9(5) . . ?
C61 C62 H62 126.1 . . ?
C63 C62 Fe6 69.7(5) . . ?
C63 C62 C61 107.7(8) . . ?
C63 C62 H62 126.1 . . ?
Fe6 C63 H63 126.9 . . ?
C59 C63 Fe6 71.1(5) . . ?
C59 C63 H63 124.2 . . ?
C62 C63 Fe6 69.4(5) . . ?
C62 C63 C59 111.6(8) . . ?
C62 C63 H63 124.2 . . ?
Fe6 C64 Lu2 87.7(3) . . ?
Fe6 C64 Li4 152.2(7) . . ?
C65 C64 Lu2 118.8(5) . . ?
C65 C64 Fe6 67.8(4) . . ?
C65 C64 C68 103.0(7) . . ?
C65 C64 Li4 137.1(8) . . ?
C68 C64 Lu2 118.5(6) . . ?
C68 C64 Fe6 67.8(4) . . ?
C68 C64 Li4 108.3(7) . . ?
Li4 C64 Lu2 69.6(5) . . ?
Fe6 C65 H65 126.4 . . ?
C64 C65 Fe6 71.3(5) . . ?
C64 C65 H65 124.3 . . ?
C66 C65 Fe6 69.6(5) . . ?
C66 C65 C64 111.4(8) . . ?
C66 C65 H65 124.3 . . ?
Fe6 C66 H66 126.1 . . ?
C65 C66 Fe6 69.2(5) . . ?
C65 C66 H66 126.4 . . ?
C67 C66 Fe6 69.8(5) . . ?
C67 C66 C65 107.2(7) . . ?
C67 C66 H66 126.4 . . ?
Fe6 C67 H67 126.2 . . ?
C66 C67 Fe6 69.6(5) . . ?
C66 C67 H67 126.6 . . ?
C66 C67 C68 106.9(7) . . ?
C68 C67 Fe6 69.2(5) . . ?
C68 C67 H67 126.6 . . ?
Fe6 C68 H68 126.5 . . ?
C64 C68 Fe6 71.2(4) . . ?
C64 C68 H68 124.2 . . ?
C67 C68 Fe6 69.7(5) . . ?
C67 C68 C64 111.5(7) . . ?
C67 C68 H68 124.2 . . ?
O3 C69 H69A 110.8 . . ?
O3 C69 H69B 110.8 . . ?
O3 C69 C70 104.6(14) . . ?
H69A C69 H69B 108.9 . . ?
C70 C69 H69A 110.8 . . ?
C70 C69 H69B 110.8 . . ?
C69 C70 H70A 110.2 . . ?
C69 C70 H70B 110.2 . . ?
H70A C70 H70B 108.5 . . ?
C71 C70 C69 107.5(16) . . ?
C71 C70 H70A 110.2 . . ?
C71 C70 H70B 110.2 . . ?
C70 C71 H71A 111.3 . . ?
C70 C71 H71B 111.3 . . ?
C70 C71 C72 102.1(15) . . ?
H71A C71 H71B 109.2 . . ?
C72 C71 H71A 111.3 . . ?
C72 C71 H71B 111.3 . . ?
O3 C72 C71 104.6(14) . . ?
O3 C72 H72A 110.8 . . ?
O3 C72 H72B 110.8 . . ?
C71 C72 H72A 110.8 . . ?
C71 C72 H72B 110.8 . . ?
H72A C72 H72B 108.9 . . ?
O4 C73 H73A 110.1 . . ?
O4 C73 H73B 110.1 . . ?
O4 C73 C74 107.9(10) . . ?
H73A C73 H73B 108.4 . . ?
C74 C73 H73A 110.1 . . ?
C74 C73 H73B 110.1 . . ?
C73 C74 H74A 110.8 . . ?
C73 C74 H74B 110.8 . . ?
C73 C74 C75 104.9(10) . . ?
H74A C74 H74B 108.9 . . ?
C75 C74 H74A 110.8 . . ?
C75 C74 H74B 110.8 . . ?
C74 C75 H75A 110.9 . . ?
C74 C75 H75B 110.9 . . ?
H75A C75 H75B 108.9 . . ?
C76 C75 C74 104.2(10) . . ?
C76 C75 H75A 110.9 . . ?
C76 C75 H75B 110.9 . . ?
O4 C76 C75 105.1(8) . . ?
O4 C76 H76A 110.7 . . ?
O4 C76 H76B 110.7 . . ?
C75 C76 H76A 110.7 . . ?
C75 C76 H76B 110.7 . . ?
H76A C76 H76B 108.8 . . ?
O3 Li3 Lu2 167.7(10) . . ?
O3 Li3 C39 120.1(9) . . ?
O3 Li3 C49 108.2(9) . . ?
O3 Li3 C59 129.2(9) . . ?
C39 Li3 Lu2 60.1(5) . . ?
C49 Li3 Lu2 60.9(5) . . ?
C49 Li3 C39 99.6(8) . . ?
C49 Li3 C59 97.8(7) . . ?
C59 Li3 Lu2 61.0(5) . . ?
C59 Li3 C39 96.6(8) . . ?
O4 Li4 Lu2 165.3(10) . . ?
O4 Li4 C44 132.0(10) . . ?
O4 Li4 C54 107.9(10) . . ?
O4 Li4 C64 117.2(10) . . ?
C44 Li4 Lu2 60.8(5) . . ?
C44 Li4 C54 95.6(8) . . ?
C54 Li4 Lu2 59.8(5) . . ?
C64 Li4 Lu2 60.5(5) . . ?
C64 Li4 C44 99.3(9) . . ?
C64 Li4 C54 98.1(8) . . ?
Fe7 Lu3 Fe9 119.62(4) . . ?
Fe8 Lu3 Fe7 120.36(4) . . ?
Fe8 Lu3 Fe9 120.00(4) . . ?
C77 Lu3 Fe7 40.5(2) . . ?
C77 Lu3 Fe8 118.2(2) . . ?
C77 Lu3 Fe9 107.7(2) . . ?
C77 Lu3 C82 80.8(3) . . ?
C77 Lu3 C87 83.3(3) . . ?
C77 Lu3 C92 147.5(3) . . ?
C77 Lu3 C97 84.7(3) . . ?
C77 Lu3 Li5 50.3(5) . . ?
C77 Lu3 Li6 129.8(4) . . ?
C82 Lu3 Fe7 40.33(19) . . ?
C82 Lu3 Fe8 105.9(2) . . ?
C82 Lu3 Fe9 118.2(2) . . ?
C82 Lu3 C87 123.0(3) . . ?
C82 Lu3 Li5 129.8(5) . . ?
C82 Lu3 Li6 50.5(4) . . ?
C87 Lu3 Fe7 107.3(2) . . ?
C87 Lu3 Fe8 40.80(19) . . ?
C87 Lu3 Fe9 118.8(2) . . ?
C87 Lu3 Li5 50.1(5) . . ?
C87 Lu3 Li6 130.1(4) . . ?
C92 Lu3 Fe7 119.2(2) . . ?
C92 Lu3 Fe8 40.84(18) . . ?
C92 Lu3 Fe9 104.8(2) . . ?
C92 Lu3 C82 83.6(3) . . ?
C92 Lu3 C87 81.6(3) . . ?
C92 Lu3 Li5 130.2(5) . . ?
C92 Lu3 Li6 50.0(4) . . ?
C97 Lu3 Fe7 118.7(2) . . ?
C97 Lu3 Fe8 107.6(2) . . ?
C97 Lu3 Fe9 39.8(2) . . ?
C97 Lu3 C82 146.5(3) . . ?
C97 Lu3 C87 84.7(3) . . ?
C97 Lu3 C92 122.1(3) . . ?
C97 Lu3 Li5 51.8(5) . . ?
C97 Lu3 Li6 127.8(5) . . ?
C102 Lu3 Fe7 104.7(2) . . ?
C102 Lu3 Fe8 119.7(2) . . ?
C102 Lu3 Fe9 39.6(2) . . ?
C102 Lu3 C77 122.1(3) . . ?
C102 Lu3 C82 83.1(3) . . ?
C102 Lu3 C87 148.0(3) . . ?
C102 Lu3 C92 83.7(3) . . ?
C102 Lu3 C97 79.3(3) . . ?
C102 Lu3 Li5 129.4(4) . . ?
C102 Lu3 Li6 50.2(5) . . ?
Li5 Lu3 Fe7 90.3(5) . . ?
Li5 Lu3 Fe8 90.3(4) . . ?
Li5 Lu3 Fe9 90.9(4) . . ?
Li5 Lu3 Li6 179.6(6) . . ?
Li6 Lu3 Fe7 89.9(4) . . ?
Li6 Lu3 Fe8 89.9(4) . . ?
Li6 Lu3 Fe9 88.7(4) . . ?
C77 Fe7 Lu3 51.0(2) . . ?
C78 Fe7 Lu3 77.6(3) . . ?
C78 Fe7 C77 41.2(4) . . ?
C78 Fe7 C79 41.1(4) . . ?
C78 Fe7 C82 120.3(4) . . ?
C78 Fe7 C84 124.6(4) . . ?
C78 Fe7 C85 161.2(4) . . ?
C79 Fe7 Lu3 117.4(3) . . ?
C79 Fe7 C77 70.5(4) . . ?
C79 Fe7 C82 158.0(4) . . ?
C79 Fe7 C84 108.7(4) . . ?
C79 Fe7 C85 124.2(4) . . ?
C80 Fe7 Lu3 118.5(3) . . ?
C80 Fe7 C77 70.3(4) . . ?
C80 Fe7 C78 68.3(5) . . ?
C80 Fe7 C79 40.6(5) . . ?
C80 Fe7 C82 158.0(4) . . ?
C80 Fe7 C83 160.0(4) . . ?
C80 Fe7 C84 123.5(4) . . ?
C80 Fe7 C85 108.1(4) . . ?
C80 Fe7 C86 123.5(5) . . ?
C81 Fe7 Lu3 79.6(3) . . ?
C81 Fe7 C77 41.4(4) . . ?
C81 Fe7 C78 67.7(4) . . ?
C81 Fe7 C79 68.3(4) . . ?
C81 Fe7 C80 40.7(4) . . ?
C81 Fe7 C82 120.5(4) . . ?
C81 Fe7 C83 158.0(4) . . ?
C81 Fe7 C84 159.1(4) . . ?
C81 Fe7 C85 122.5(4) . . ?
C81 Fe7 C86 107.0(4) . . ?
C82 Fe7 Lu3 51.3(2) . . ?
C82 Fe7 C77 102.2(3) . . ?
C83 Fe7 Lu3 78.4(3) . . ?
C83 Fe7 C77 121.0(4) . . ?
C83 Fe7 C78 108.4(4) . . ?
C83 Fe7 C79 123.9(4) . . ?
C83 Fe7 C82 41.2(4) . . ?
C83 Fe7 C84 40.9(4) . . ?
C83 Fe7 C85 68.3(4) . . ?
C83 Fe7 C86 67.6(4) . . ?
C84 Fe7 Lu3 118.0(3) . . ?
C84 Fe7 C77 158.9(4) . . ?
C84 Fe7 C82 70.3(4) . . ?
C85 Fe7 Lu3 118.4(3) . . ?
C85 Fe7 C77 156.8(4) . . ?
C85 Fe7 C82 70.3(4) . . ?
C85 Fe7 C84 40.8(5) . . ?
C86 Fe7 Lu3 79.1(3) . . ?
C86 Fe7 C77 119.5(4) . . ?
C86 Fe7 C78 156.7(4) . . ?
C86 Fe7 C79 160.3(4) . . ?
C86 Fe7 C82 41.2(4) . . ?
C86 Fe7 C84 68.4(4) . . ?
C86 Fe7 C85 40.9(4) . . ?
C87 Fe8 Lu3 51.7(2) . . ?
C87 Fe8 C92 103.4(3) . . ?
C88 Fe8 Lu3 77.7(3) . . ?
C88 Fe8 C87 40.9(4) . . ?
C88 Fe8 C89 41.3(4) . . ?
C88 Fe8 C90 68.9(4) . . ?
C88 Fe8 C91 67.7(4) . . ?
C88 Fe8 C92 120.5(4) . . ?
C88 Fe8 C93 109.1(4) . . ?
C88 Fe8 C94 125.0(4) . . ?
C88 Fe8 C95 161.2(4) . . ?
C89 Fe8 Lu3 117.8(3) . . ?
C89 Fe8 C87 70.1(4) . . ?
C89 Fe8 C91 68.4(4) . . ?
C89 Fe8 C92 158.0(4) . . ?
C89 Fe8 C93 124.3(4) . . ?
C89 Fe8 C94 108.6(4) . . ?
C89 Fe8 C95 123.7(4) . . ?
C90 Fe8 Lu3 119.1(3) . . ?
C90 Fe8 C87 70.3(4) . . ?
C90 Fe8 C89 40.9(4) . . ?
C90 Fe8 C91 41.0(4) . . ?
C90 Fe8 C92 158.4(4) . . ?
C90 Fe8 C93 159.9(4) . . ?
C90 Fe8 C94 122.8(4) . . ?
C90 Fe8 C95 106.9(4) . . ?
C91 Fe8 Lu3 79.8(3) . . ?
C91 Fe8 C87 41.1(4) . . ?
C91 Fe8 C92 121.2(4) . . ?
C91 Fe8 C93 158.3(4) . . ?
C91 Fe8 C94 158.7(4) . . ?
C92 Fe8 Lu3 51.7(2) . . ?
C93 Fe8 Lu3 78.6(3) . . ?
C93 Fe8 C87 122.1(3) . . ?
C93 Fe8 C92 40.4(4) . . ?
C94 Fe8 Lu3 118.0(3) . . ?
C94 Fe8 C87 159.6(4) . . ?
C94 Fe8 C92 69.8(4) . . ?
C94 Fe8 C93 40.8(4) . . ?
C95 Fe8 Lu3 118.6(3) . . ?
C95 Fe8 C87 156.7(4) . . ?
C95 Fe8 C91 121.9(4) . . ?
C95 Fe8 C92 70.4(4) . . ?
C95 Fe8 C93 68.3(4) . . ?
C95 Fe8 C94 40.8(4) . . ?
C96 Fe8 Lu3 79.1(3) . . ?
C96 Fe8 C87 120.1(4) . . ?
C96 Fe8 C88 156.8(4) . . ?
C96 Fe8 C89 159.9(4) . . ?
C96 Fe8 C90 122.9(4) . . ?
C96 Fe8 C91 107.0(4) . . ?
C96 Fe8 C92 41.4(4) . . ?
C96 Fe8 C93 67.1(4) . . ?
C96 Fe8 C94 68.2(4) . . ?
C96 Fe8 C95 40.9(4) . . ?
C97 Fe9 Lu3 50.2(2) . . ?
C98 Fe9 Lu3 76.8(3) . . ?
C98 Fe9 C97 41.4(4) . . ?
C98 Fe9 C99 41.0(4) . . ?
C98 Fe9 C100 68.6(5) . . ?
C98 Fe9 C101 67.9(4) . . ?
C98 Fe9 C102 118.4(4) . . ?
C98 Fe9 C104 124.3(5) . . ?
C98 Fe9 C105 161.6(5) . . ?
C98 Fe9 C106 155.2(4) . . ?
C99 Fe9 Lu3 116.5(3) . . ?
C99 Fe9 C97 70.5(4) . . ?
C99 Fe9 C100 41.0(5) . . ?
C99 Fe9 C101 68.5(5) . . ?
C99 Fe9 C102 156.6(4) . . ?
C99 Fe9 C104 110.1(5) . . ?
C99 Fe9 C105 126.2(5) . . ?
C99 Fe9 C106 162.3(4) . . ?
C100 Fe9 Lu3 118.0(3) . . ?
C100 Fe9 C97 70.4(4) . . ?
C100 Fe9 C102 157.2(4) . . ?
C100 Fe9 C104 125.8(4) . . ?
C100 Fe9 C105 110.5(4) . . ?
C101 Fe9 Lu3 79.1(3) . . ?
C101 Fe9 C97 41.3(4) . . ?
C101 Fe9 C100 40.8(4) . . ?
C101 Fe9 C102 118.9(4) . . ?
C101 Fe9 C104 161.1(4) . . ?
C101 Fe9 C105 124.3(5) . . ?
C101 Fe9 C106 107.5(4) . . ?
C102 Fe9 Lu3 49.9(2) . . ?
C102 Fe9 C97 100.1(3) . . ?
C103 Fe9 Lu3 77.1(3) . . ?
C103 Fe9 C97 118.9(4) . . ?
C103 Fe9 C98 106.4(5) . . ?
C103 Fe9 C99 123.3(5) . . ?
C103 Fe9 C100 160.9(5) . . ?
C103 Fe9 C101 156.2(4) . . ?
C103 Fe9 C102 41.8(4) . . ?
C103 Fe9 C104 40.7(4) . . ?
C103 Fe9 C105 68.1(4) . . ?
C103 Fe9 C106 67.4(4) . . ?
C104 Fe9 Lu3 116.3(3) . . ?
C104 Fe9 C97 157.4(4) . . ?
C104 Fe9 C102 70.3(4) . . ?
C105 Fe9 Lu3 117.3(3) . . ?
C105 Fe9 C97 156.8(5) . . ?
C105 Fe9 C102 70.1(4) . . ?
C105 Fe9 C104 40.2(5) . . ?
C106 Fe9 Lu3 78.4(3) . . ?
C106 Fe9 C97 118.7(4) . . ?
C106 Fe9 C100 124.9(5) . . ?
C106 Fe9 C102 40.8(4) . . ?
C106 Fe9 C104 67.7(4) . . ?
C106 Fe9 C105 40.7(5) . . ?
C107 O5 Li5 116.7(10) . . ?
C110 O5 C107 106.6(11) . . ?
C110 O5 Li5 121.4(12) . . ?
C111 O6 C114 106.3(9) . . ?
C111 O6 Li6 116.6(9) . . ?
C114 O6 Li6 121.7(10) . . ?
Fe7 C77 Lu3 88.5(3) . . ?
Fe7 C77 Li5 155.0(6) . . ?
C78 C77 Lu3 117.4(7) . . ?
C78 C77 Fe7 68.1(5) . . ?
C78 C77 C81 102.7(8) . . ?
C78 C77 Li5 131.5(9) . . ?
C81 C77 Lu3 121.0(6) . . ?
C81 C77 Fe7 67.7(5) . . ?
C81 C77 Li5 114.1(8) . . ?
Li5 C77 Lu3 69.0(5) . . ?
Fe7 C78 H78 127.0 . . ?
C77 C78 Fe7 70.7(5) . . ?
C77 C78 H78 124.4 . . ?
C79 C78 Fe7 69.5(6) . . ?
C79 C78 C77 111.2(9) . . ?
C79 C78 H78 124.4 . . ?
Fe7 C79 H79 126.2 . . ?
C78 C79 Fe7 69.4(5) . . ?
C78 C79 H79 126.5 . . ?
C80 C79 Fe7 69.4(6) . . ?
C80 C79 C78 107.0(9) . . ?
C80 C79 H79 126.5 . . ?
Fe7 C80 H80 126.0 . . ?
C79 C80 Fe7 70.0(6) . . ?
C79 C80 H80 126.1 . . ?
C79 C80 C81 107.9(9) . . ?
C81 C80 Fe7 69.6(5) . . ?
C81 C80 H80 126.1 . . ?
Fe7 C81 H81 126.7 . . ?
C77 C81 Fe7 70.9(5) . . ?
C77 C81 H81 124.4 . . ?
C80 C81 Fe7 69.7(5) . . ?
C80 C81 C77 111.2(9) . . ?
C80 C81 H81 124.4 . . ?
Fe7 C82 Lu3 88.3(3) . . ?
Fe7 C82 Li6 153.5(7) . . ?
C83 C82 Lu3 118.4(6) . . ?
C83 C82 Fe7 68.3(5) . . ?
C83 C82 Li6 109.0(7) . . ?
C86 C82 Lu3 119.8(6) . . ?
C86 C82 Fe7 68.4(5) . . ?
C86 C82 C83 103.4(8) . . ?
C86 C82 Li6 135.0(8) . . ?
Li6 C82 Lu3 69.4(5) . . ?
Fe7 C83 H83 126.9 . . ?
C82 C83 Fe7 70.5(5) . . ?
C82 C83 H83 124.4 . . ?
C84 C83 Fe7 69.8(5) . . ?
C84 C83 C82 111.2(9) . . ?
C84 C83 H83 124.4 . . ?
Fe7 C84 H84 126.2 . . ?
C83 C84 Fe7 69.3(5) . . ?
C83 C84 H84 126.5 . . ?
C85 C84 Fe7 69.6(5) . . ?
C85 C84 C83 107.0(9) . . ?
C85 C84 H84 126.5 . . ?
Fe7 C85 H85 126.1 . . ?
C84 C85 Fe7 69.7(6) . . ?
C84 C85 H85 126.3 . . ?
C84 C85 C86 107.4(9) . . ?
C86 C85 Fe7 69.5(5) . . ?
C86 C85 H85 126.3 . . ?
Fe7 C86 H86 127.1 . . ?
C82 C86 Fe7 70.4(5) . . ?
C82 C86 H86 124.5 . . ?
C85 C86 Fe7 69.6(5) . . ?
C85 C86 C82 110.9(9) . . ?
C85 C86 H86 124.5 . . ?
Fe8 C87 Lu3 87.4(3) . . ?
Fe8 C87 Li5 153.4(6) . . ?
C88 C87 Lu3 116.3(6) . . ?
C88 C87 Fe8 67.7(5) . . ?
C88 C87 C91 103.6(8) . . ?
C88 C87 Li5 133.0(8) . . ?
C91 C87 Lu3 120.2(6) . . ?
C91 C87 Fe8 68.1(5) . . ?
C91 C87 Li5 113.2(8) . . ?
Li5 C87 Lu3 68.7(5) . . ?
Fe8 C88 H88 126.1 . . ?
C87 C88 Fe8 71.5(5) . . ?
C87 C88 H88 124.5 . . ?
C89 C88 Fe8 69.6(5) . . ?
C89 C88 C87 111.0(9) . . ?
C89 C88 H88 124.5 . . ?
Fe8 C89 H89 126.6 . . ?
C88 C89 Fe8 69.2(5) . . ?
C88 C89 H89 126.4 . . ?
C90 C89 Fe8 69.4(5) . . ?
C90 C89 C88 107.3(9) . . ?
C90 C89 H89 126.4 . . ?
Fe8 C90 H90 125.5 . . ?
C89 C90 Fe8 69.7(5) . . ?
C89 C90 H90 126.4 . . ?
C89 C90 C91 107.3(8) . . ?
C91 C90 Fe8 70.0(5) . . ?
C91 C90 H90 126.4 . . ?
Fe8 C91 H91 127.2 . . ?
C87 C91 Fe8 70.8(5) . . ?
C87 C91 H91 124.6 . . ?
C90 C91 Fe8 69.0(5) . . ?
C90 C91 C87 110.9(8) . . ?
C90 C91 H91 124.6 . . ?
Fe8 C92 Lu3 87.5(3) . . ?
Fe8 C92 Li6 153.3(6) . . ?
C93 C92 Lu3 119.0(6) . . ?
C93 C92 Fe8 68.6(5) . . ?
C93 C92 C96 102.9(7) . . ?
C93 C92 Li6 109.6(8) . . ?
C96 C92 Lu3 118.3(6) . . ?
C96 C92 Fe8 67.2(5) . . ?
C96 C92 Li6 135.9(8) . . ?
Li6 C92 Lu3 69.8(5) . . ?
Fe8 C93 H93 127.2 . . ?
C92 C93 Fe8 71.0(5) . . ?
C92 C93 H93 124.2 . . ?
C94 C93 Fe8 69.4(5) . . ?
C94 C93 C92 111.7(8) . . ?
C94 C93 H93 124.2 . . ?
Fe8 C94 H94 125.9 . . ?
C93 C94 Fe8 69.9(5) . . ?
C93 C94 H94 126.4 . . ?
C95 C94 Fe8 69.4(5) . . ?
C95 C94 C93 107.2(8) . . ?
C95 C94 H94 126.4 . . ?
Fe8 C95 H95 126.0 . . ?
C94 C95 Fe8 69.8(5) . . ?
C94 C95 H95 126.7 . . ?
C96 C95 Fe8 69.0(5) . . ?
C96 C95 C94 106.7(8) . . ?
C96 C95 H95 126.7 . . ?
Fe8 C96 H96 125.9 . . ?
C92 C96 Fe8 71.4(5) . . ?
C92 C96 H96 124.2 . . ?
C95 C96 Fe8 70.0(5) . . ?
C95 C96 C92 111.5(8) . . ?
C95 C96 H96 124.2 . . ?
Fe9 C97 Lu3 90.0(3) . . ?
Fe9 C97 Li5 154.9(7) . . ?
C98 C97 Lu3 117.2(7) . . ?
C98 C97 Fe9 67.7(5) . . ?
C98 C97 Li5 132.2(9) . . ?
C101 C97 Lu3 122.1(7) . . ?
C101 C97 Fe9 67.8(5) . . ?
C101 C97 C98 102.9(8) . . ?
C101 C97 Li5 113.3(8) . . ?
Li5 C97 Lu3 67.9(5) . . ?
Fe9 C98 H98 126.7 . . ?
C97 C98 Fe9 70.9(6) . . ?
C97 C98 H98 124.5 . . ?
C99 C98 Fe9 69.6(6) . . ?
C99 C98 C97 111.1(10) . . ?
C99 C98 H98 124.5 . . ?
Fe9 C99 H99 126.0 . . ?
C98 C99 Fe9 69.4(6) . . ?
C98 C99 H99 126.3 . . ?
C98 C99 C100 107.5(10) . . ?
C100 C99 Fe9 69.9(6) . . ?
C100 C99 H99 126.3 . . ?
Fe9 C100 H100 126.7 . . ?
C99 C100 Fe9 69.2(6) . . ?
C99 C100 H100 126.5 . . ?
C101 C100 Fe9 69.3(5) . . ?
C101 C100 C99 107.1(9) . . ?
C101 C100 H100 126.5 . . ?
Fe9 C101 H101 126.6 . . ?
C97 C101 Fe9 70.8(5) . . ?
C97 C101 H101 124.3 . . ?
C100 C101 Fe9 69.9(6) . . ?
C100 C101 C97 111.4(10) . . ?
C100 C101 H101 124.3 . . ?
Fe9 C102 Lu3 90.5(3) . . ?
Fe9 C102 Li6 154.9(6) . . ?
C103 C102 Lu3 118.1(6) . . ?
C103 C102 Fe9 67.7(5) . . ?
C103 C102 Li6 106.9(8) . . ?
C106 C102 Lu3 122.5(6) . . ?
C106 C102 Fe9 68.5(5) . . ?
C106 C102 C103 102.7(8) . . ?
C106 C102 Li6 135.2(8) . . ?
Li6 C102 Lu3 70.0(5) . . ?
Fe9 C103 H103 125.8 . . ?
C102 C103 Fe9 70.5(5) . . ?
C102 C103 H103 124.6 . . ?
C104 C103 Fe9 70.8(6) . . ?
C104 C103 C102 110.8(10) . . ?
C104 C103 H103 124.6 . . ?
Fe9 C104 H104 127.0 . . ?
C103 C104 Fe9 68.5(5) . . ?
C103 C104 H104 126.3 . . ?
C105 C104 Fe9 69.7(6) . . ?
C105 C104 C103 107.4(9) . . ?
C105 C104 H104 126.3 . . ?
Fe9 C105 H105 126.1 . . ?
C104 C105 Fe9 70.0(6) . . ?
C104 C105 H105 126.5 . . ?
C104 C105 C106 107.0(9) . . ?
C106 C105 Fe9 68.9(6) . . ?
C106 C105 H105 126.5 . . ?
Fe9 C106 H106 126.6 . . ?
C102 C106 Fe9 70.8(5) . . ?
C102 C106 H106 124.0 . . ?
C105 C106 Fe9 70.4(6) . . ?
C105 C106 C102 112.1(9) . . ?
C105 C106 H106 124.0 . . ?
O5 C107 H10A 110.6 . . ?
O5 C107 H10B 110.6 . . ?
O5 C107 C108 105.8(13) . . ?
H10A C107 H10B 108.7 . . ?
C108 C107 H10A 110.6 . . ?
C108 C107 H10B 110.6 . . ?
C107 C108 H10C 110.8 . . ?
C107 C108 H10D 110.8 . . ?
C107 C108 C109 104.7(14) . . ?
H10C C108 H10D 108.9 . . ?
C109 C108 H10C 110.8 . . ?
C109 C108 H10D 110.8 . . ?
C108 C109 H10E 110.6 . . ?
C108 C109 H10F 110.6 . . ?
H10E C109 H10F 108.7 . . ?
C110 C109 C108 105.7(17) . . ?
C110 C109 H10E 110.6 . . ?
C110 C109 H10F 110.6 . . ?
O5 C110 C109 105.1(14) . . ?
O5 C110 H11A 110.7 . . ?
O5 C110 H11B 110.7 . . ?
C109 C110 H11A 110.7 . . ?
C109 C110 H11B 110.7 . . ?
H11A C110 H11B 108.8 . . ?
O6 C111 H11C 109.9 . . ?
O6 C111 H11D 109.9 . . ?
O6 C111 C112 108.7(10) . . ?
H11C C111 H11D 108.3 . . ?
C112 C111 H11C 109.9 . . ?
C112 C111 H11D 109.9 . . ?
C111 C112 H11E 111.4 . . ?
C111 C112 H11F 111.4 . . ?
C111 C112 C113 101.9(12) . . ?
H11E C112 H11F 109.3 . . ?
C113 C112 H11E 111.4 . . ?
C113 C112 H11F 111.4 . . ?
C112 C113 H11G 111.2 . . ?
C112 C113 H11H 111.2 . . ?
C112 C113 C114 103.0(13) . . ?
H11G C113 H11H 109.1 . . ?
C114 C113 H11G 111.2 . . ?
C114 C113 H11H 111.2 . . ?
O6 C114 C113 104.1(12) . . ?
O6 C114 H11I 110.9 . . ?
O6 C114 H11J 110.9 . . ?
C113 C114 H11I 110.9 . . ?
C113 C114 H11J 110.9 . . ?
H11I C114 H11J 108.9 . . ?
O5 Li5 Lu3 167.0(11) . . ?
O5 Li5 C77 109.4(10) . . ?
O5 Li5 C87 131.1(10) . . ?
O5 Li5 C97 116.1(9) . . ?
C77 Li5 Lu3 60.7(5) . . ?
C77 Li5 C97 97.9(8) . . ?
C87 Li5 Lu3 61.1(5) . . ?
C87 Li5 C77 98.2(8) . . ?
C87 Li5 C97 98.3(8) . . ?
C97 Li5 Lu3 60.4(4) . . ?
O6 Li6 Lu3 166.5(10) . . ?
O6 Li6 C82 114.2(9) . . ?
O6 Li6 C92 133.1(10) . . ?
O6 Li6 C102 111.2(9) . . ?
C82 Li6 Lu3 60.1(4) . . ?
C92 Li6 Lu3 60.2(5) . . ?
C92 Li6 C82 97.5(7) . . ?
C92 Li6 C102 97.8(8) . . ?
C102 Li6 Lu3 59.8(5) . . ?
C102 Li6 C82 96.4(7) . . ?
C1C O1C Li1C 118.5(9) . . ?
C4C O1C C1C 110.0(9) . . ?
C4C O1C Li1C 129.5(10) . . ?
C2KA O2C C7C 112.0(14) . . ?
C2KA O2C Li1C 122.9(12) . . ?
C7C O2C Li1C 121.1(12) . . ?
C8C O3C C11C 107.2(8) . . ?
C8C O3C Li1C 128.5(10) . . ?
C11C O3C Li1C 123.9(9) . . ?
C12C O4C Li1C 122.9(9) . . ?
C15C O4C C12C 108.4(9) . . ?
C15C O4C Li1C 128.7(10) . . ?
O1C C1C H1CA 110.8 . . ?
O1C C1C H1CB 110.8 . . ?
O1C C1C C2C 104.8(10) . . ?
H1CA C1C H1CB 108.9 . . ?
C2C C1C H1CA 110.8 . . ?
C2C C1C H1CB 110.8 . . ?
C1C C2C H2CA 111.6 . . ?
C1C C2C H2CB 111.6 . . ?
C1C C2C C3C 100.7(12) . . ?
H2CA C2C H2CB 109.4 . . ?
C3C C2C H2CA 111.6 . . ?
C3C C2C H2CB 111.6 . . ?
O2C C2KA H2KA 110.9 . . ?
O2C C2KA H2KB 110.9 . . ?
O2C C2KA C5C 104.3(18) . . ?
H2KA C2KA H2KB 108.9 . . ?
C5C C2KA H2KA 110.9 . . ?
C5C C2KA H2KB 110.9 . . ?
C2C C3C H3CA 111.4 . . ?
C2C C3C H3CB 111.4 . . ?
H3CA C3C H3CB 109.3 . . ?
C4C C3C C2C 101.9(10) . . ?
C4C C3C H3CA 111.4 . . ?
C4C C3C H3CB 111.4 . . ?
O1C C4C C3C 104.7(10) . . ?
O1C C4C H4CA 110.8 . . ?
O1C C4C H4CB 110.8 . . ?
C3C C4C H4CA 110.8 . . ?
C3C C4C H4CB 110.8 . . ?
H4CA C4C H4CB 108.9 . . ?
C2KA C5C H5CA 110.0 . . ?
C2KA C5C H5CB 110.0 . . ?
H5CA C5C H5CB 108.3 . . ?
C6C C5C C2KA 108.7(19) . . ?
C6C C5C H5CA 110.0 . . ?
C6C C5C H5CB 110.0 . . ?
C5C C6C H6CA 110.7 . . ?
C5C C6C H6CB 110.7 . . ?
C5C C6C C7C 105.2(18) . . ?
H6CA C6C H6CB 108.8 . . ?
C7C C6C H6CA 110.7 . . ?
C7C C6C H6CB 110.7 . . ?
O2C C7C C6C 104.0(16) . . ?
O2C C7C H7CA 111.0 . . ?
O2C C7C H7CB 111.0 . . ?
C6C C7C H7CA 111.0 . . ?
C6C C7C H7CB 111.0 . . ?
H7CA C7C H7CB 109.0 . . ?
O3C C8C H8CA 110.9 . . ?
O3C C8C H8CB 110.9 . . ?
O3C C8C C9C 104.2(9) . . ?
H8CA C8C H8CB 108.9 . . ?
C9C C8C H8CA 110.9 . . ?
C9C C8C H8CB 110.9 . . ?
C8C C9C H9CA 111.7 . . ?
C8C C9C H9CB 111.7 . . ?
H9CA C9C H9CB 109.4 . . ?
C10C C9C C8C 100.5(9) . . ?
C10C C9C H9CA 111.7 . . ?
C10C C9C H9CB 111.7 . . ?
C9C C10C H10G 111.3 . . ?
C9C C10C H10H 111.3 . . ?
C9C C10C C11C 102.5(8) . . ?
H10G C10C H10H 109.2 . . ?
C11C C10C H10G 111.3 . . ?
C11C C10C H10H 111.3 . . ?
O3C C11C C10C 106.6(8) . . ?
O3C C11C H11K 110.4 . . ?
O3C C11C H11L 110.4 . . ?
C10C C11C H11K 110.4 . . ?
C10C C11C H11L 110.4 . . ?
H11K C11C H11L 108.6 . . ?
O4C C12C H12A 110.2 . . ?
O4C C12C H12B 110.2 . . ?
O4C C12C C13C 107.3(9) . . ?
H12A C12C H12B 108.5 . . ?
C13C C12C H12A 110.2 . . ?
C13C C12C H12B 110.2 . . ?
C12C C13C H13A 111.5 . . ?
C12C C13C H13B 111.5 . . ?
C12C C13C C14C 101.3(9) . . ?
H13A C13C H13B 109.3 . . ?
C14C C13C H13A 111.5 . . ?
C14C C13C H13B 111.5 . . ?
C13C C14C H14A 111.1 . . ?
C13C C14C H14B 111.1 . . ?
H14A C14C H14B 109.0 . . ?
C15C C14C C13C 103.4(13) . . ?
C15C C14C H14A 111.1 . . ?
C15C C14C H14B 111.1 . . ?
O4C C15C C14C 104.0(12) . . ?
O4C C15C H15A 111.0 . . ?
O4C C15C H15B 111.0 . . ?
C14C C15C H15A 111.0 . . ?
C14C C15C H15B 111.0 . . ?
H15A C15C H15B 109.0 . . ?
O1C Li1C O2C 113.4(10) . . ?
O1C Li1C O3C 106.1(12) . . ?
O1C Li1C O4C 109.6(11) . . ?
O2C Li1C O3C 107.6(11) . . ?
O2C Li1C O4C 108.4(12) . . ?
O4C Li1C O3C 111.8(10) . . ?
C2S O1S C5S 106.9(11) . . ?
O1S C2S H2SA 110.1 . . ?
O1S C2S H2SB 110.1 . . ?
O1S C2S C3S 108.2(12) . . ?
H2SA C2S H2SB 108.4 . . ?
C3S C2S H2SA 110.1 . . ?
C3S C2S H2SB 110.1 . . ?
C2S C3S H3SA 111.2 . . ?
C2S C3S H3SB 111.2 . . ?
C2S C3S C4S 103.1(11) . . ?
H3SA C3S H3SB 109.1 . . ?
C4S C3S H3SA 111.2 . . ?
C4S C3S H3SB 111.2 . . ?
C3S C4S H4SA 111.3 . . ?
C3S C4S H4SB 111.3 . . ?
H4SA C4S H4SB 109.2 . . ?
C5S C4S C3S 102.3(12) . . ?
C5S C4S H4SA 111.3 . . ?
C5S C4S H4SB 111.3 . . ?
O1S C5S C4S 104.6(11) . . ?
O1S C5S H5SA 110.8 . . ?
O1S C5S H5SB 110.8 . . ?
C4S C5S H5SA 110.8 . . ?
C4S C5S H5SB 110.8 . . ?
H5SA C5S H5SB 108.9 . . ?
C16C O5C C19C 109.7(10) . . ?
C16C O5C Li2C 125.7(10) . . ?
C19C O5C Li2C 121.6(10) . . ?
C20C O6C Li2C 128.3(10) . . ?
C23C O6C C20C 108.4(10) . . ?
C23C O6C Li2C 123.2(11) . . ?
C24C O7C C27C 109.7(10) . . ?
C24C O7C Li2C 124.6(10) . . ?
C27C O7C Li2C 125.8(10) . . ?
C28C O8C Li2C 118.3(9) . . ?
C31C O8C C28C 109.4(8) . . ?
C31C O8C Li2C 131.4(9) . . ?
O5C C16C H16A 110.7 . . ?
O5C C16C H16B 110.7 . . ?
O5C C16C C17C 105.4(12) . . ?
H16A C16C H16B 108.8 . . ?
C17C C16C H16A 110.7 . . ?
C17C C16C H16B 110.7 . . ?
C16C C17C H17A 110.1 . . ?
C16C C17C H17B 110.1 . . ?
H17A C17C H17B 108.4 . . ?
C18C C17C C16C 108.0(14) . . ?
C18C C17C H17A 110.1 . . ?
C18C C17C H17B 110.1 . . ?
C17C C18C H18A 110.1 . . ?
C17C C18C H18B 110.1 . . ?
C17C C18C C19C 108.0(15) . . ?
H18A C18C H18B 108.4 . . ?
C19C C18C H18A 110.1 . . ?
C19C C18C H18B 110.1 . . ?
O5C C19C C18C 106.5(12) . . ?
O5C C19C H19A 110.4 . . ?
O5C C19C H19B 110.4 . . ?
C18C C19C H19A 110.4 . . ?
C18C C19C H19B 110.4 . . ?
H19A C19C H19B 108.6 . . ?
O6C C20C H20A 110.3 . . ?
O6C C20C H20B 110.3 . . ?
O6C C20C C21C 107.0(11) . . ?
H20A C20C H20B 108.6 . . ?
C21C C20C H20A 110.3 . . ?
C21C C20C H20B 110.3 . . ?
C20C C21C H21A 111.0 . . ?
C20C C21C H21B 111.0 . . ?
H21A C21C H21B 109.0 . . ?
C22C C21C C20C 103.9(14) . . ?
C22C C21C H21A 111.0 . . ?
C22C C21C H21B 111.0 . . ?
C21C C22C H22A 110.9 . . ?
C21C C22C H22B 110.9 . . ?
C21C C22C C23C 104.3(13) . . ?
H22A C22C H22B 108.9 . . ?
C23C C22C H22A 110.9 . . ?
C23C C22C H22B 110.9 . . ?
O6C C23C C22C 106.2(12) . . ?
O6C C23C H23A 110.5 . . ?
O6C C23C H23B 110.5 . . ?
C22C C23C H23A 110.5 . . ?
C22C C23C H23B 110.5 . . ?
H23A C23C H23B 108.7 . . ?
O7C C24C H24A 110.5 . . ?
O7C C24C H24B 110.5 . . ?
O7C C24C C25C 106.4(10) . . ?
H24A C24C H24B 108.6 . . ?
C25C C24C H24A 110.5 . . ?
C25C C24C H24B 110.5 . . ?
C24C C25C H25A 110.9 . . ?
C24C C25C H25B 110.9 . . ?
C24C C25C C26C 104.5(10) . . ?
H25A C25C H25B 108.9 . . ?
C26C C25C H25A 110.9 . . ?
C26C C25C H25B 110.9 . . ?
C25C C26C H26A 111.0 . . ?
C25C C26C H26B 111.0 . . ?
H26A C26C H26B 109.0 . . ?
C27C C26C C25C 103.6(11) . . ?
C27C C26C H26A 111.0 . . ?
C27C C26C H26B 111.0 . . ?
O7C C27C C26C 108.6(12) . . ?
O7C C27C H27A 110.0 . . ?
O7C C27C H27B 110.0 . . ?
C26C C27C H27A 110.0 . . ?
C26C C27C H27B 110.0 . . ?
H27A C27C H27B 108.3 . . ?
O8C C28C H28A 110.5 . . ?
O8C C28C H28B 110.5 . . ?
O8C C28C C29C 106.1(8) . . ?
H28A C28C H28B 108.7 . . ?
C29C C28C H28A 110.5 . . ?
C29C C28C H28B 110.5 . . ?
C28C C29C H29A 111.2 . . ?
C28C C29C H29B 111.2 . . ?
C28C C29C C30C 102.8(9) . . ?
H29A C29C H29B 109.1 . . ?
C30C C29C H29A 111.2 . . ?
C30C C29C H29B 111.2 . . ?
C29C C30C H30A 111.5 . . ?
C29C C30C H30B 111.5 . . ?
C29C C30C C31C 101.3(8) . . ?
H30A C30C H30B 109.3 . . ?
C31C C30C H30A 111.5 . . ?
C31C C30C H30B 111.5 . . ?
O8C C31C C30C 104.7(8) . . ?
O8C C31C H31C 110.8 . . ?
O8C C31C H31D 110.8 . . ?
C30C C31C H31C 110.8 . . ?
C30C C31C H31D 110.8 . . ?
H31C C31C H31D 108.9 . . ?
O6C Li2C O5C 114.3(11) . . ?
O6C Li2C O8C 106.6(11) . . ?
O7C Li2C O5C 103.3(10) . . ?
O7C Li2C O6C 110.6(11) . . ?
O7C Li2C O8C 118.7(11) . . ?
O8C Li2C O5C 103.3(10) . . ?
C7S O6S C10S 104(2) . . ?
O6S C7S H7SA 108.6 . . ?
O6S C7S H7SB 108.6 . . ?
O6S C7S C8S 115(3) . . ?
H7SA C7S H7SB 107.5 . . ?
C8S C7S H7SA 108.6 . . ?
C8S C7S H7SB 108.6 . . ?
C7S C8S H8SA 110.2 . . ?
C7S C8S H8SB 110.2 . . ?
C7S C8S C9S 107(3) . . ?
H8SA C8S H8SB 108.5 . . ?
C9S C8S H8SA 110.2 . . ?
C9S C8S H8SB 110.2 . . ?
C8S C9S H9SA 110.6 . . ?
C8S C9S H9SB 110.6 . . ?
C8S C9S C10S 106(2) . . ?
H9SA C9S H9SB 108.7 . . ?
C10S C9S H9SA 110.6 . . ?
C10S C9S H9SB 110.6 . . ?
O6S C10S H10I 111.0 . . ?
O6S C10S H10J 111.0 . . ?
C9S C10S O6S 104(2) . . ?
C9S C10S H10I 111.0 . . ?
C9S C10S H10J 111.0 . . ?
H10I C10S H10J 109.0 . . ?
C32C O9C C35C 108.3(10) . . ?
C32C O9C Li3C 121.1(11) . . ?
C35C O9C Li3C 129.0(10) . . ?
C36C O10C C39C 109.9(12) . . ?
C36C O10C Li3C 136.9(11) . . ?
C39C O10C Li3C 112.0(11) . . ?
C40C O11C C43C 107.4(9) . . ?
C40C O11C Li3C 119.9(9) . . ?
C43C O11C Li3C 127.6(10) . . ?
C44C O12C C47C 107.7(9) . . ?
C44C O12C Li3C 124.6(10) . . ?
C47C O12C Li3C 127.4(10) . . ?
O9C C32C H32C 110.1 . . ?
O9C C32C H32D 110.1 . . ?
O9C C32C C33C 107.8(12) . . ?
H32C C32C H32D 108.5 . . ?
C33C C32C H32C 110.1 . . ?
C33C C32C H32D 110.1 . . ?
C32C C33C H33C 111.2 . . ?
C32C C33C H33D 111.2 . . ?
H33C C33C H33D 109.1 . . ?
C34C C33C C32C 102.8(13) . . ?
C34C C33C H33C 111.2 . . ?
C34C C33C H33D 111.2 . . ?
C33C C34C H34C 110.8 . . ?
C33C C34C H34D 110.8 . . ?
C33C C34C C35C 104.5(12) . . ?
H34C C34C H34D 108.9 . . ?
C35C C34C H34C 110.8 . . ?
C35C C34C H34D 110.8 . . ?
O9C C35C C34C 104.3(10) . . ?
O9C C35C H35C 110.9 . . ?
O9C C35C H35D 110.9 . . ?
C34C C35C H35C 110.9 . . ?
C34C C35C H35D 110.9 . . ?
H35C C35C H35D 108.9 . . ?
O10C C36C H36C 110.5 . . ?
O10C C36C H36D 110.5 . . ?
O10C C36C C37C 106.2(12) . . ?
H36C C36C H36D 108.7 . . ?
C37C C36C H36C 110.5 . . ?
C37C C36C H36D 110.5 . . ?
C36C C37C H37C 111.3 . . ?
C36C C37C H37D 111.3 . . ?
H37C C37C H37D 109.2 . . ?
C38C C37C C36C 102.3(14) . . ?
C38C C37C H37C 111.3 . . ?
C38C C37C H37D 111.3 . . ?
C37C C38C H38C 111.0 . . ?
C37C C38C H38D 111.0 . . ?
C37C C38C C39C 103.9(15) . . ?
H38C C38C H38D 109.0 . . ?
C39C C38C H38C 111.0 . . ?
C39C C38C H38D 111.0 . . ?
O10C C39C C38C 104.7(12) . . ?
O10C C39C H39A 110.8 . . ?
O10C C39C H39B 110.8 . . ?
C38C C39C H39A 110.8 . . ?
C38C C39C H39B 110.8 . . ?
H39A C39C H39B 108.9 . . ?
O11C C40C H40A 110.3 . . ?
O11C C40C H40B 110.3 . . ?
O11C C40C C41C 107.2(9) . . ?
H40A C40C H40B 108.5 . . ?
C41C C40C H40A 110.3 . . ?
C41C C40C H40B 110.3 . . ?
C40C C41C H41A 111.2 . . ?
C40C C41C H41B 111.2 . . ?
H41A C41C H41B 109.2 . . ?
C42C C41C C40C 102.6(10) . . ?
C42C C41C H41A 111.2 . . ?
C42C C41C H41B 111.2 . . ?
C41C C42C H42A 111.4 . . ?
C41C C42C H42B 111.4 . . ?
H42A C42C H42B 109.3 . . ?
C43C C42C C41C 101.8(10) . . ?
C43C C42C H42A 111.4 . . ?
C43C C42C H42B 111.4 . . ?
O11C C43C C42C 105.9(10) . . ?
O11C C43C H43A 110.6 . . ?
O11C C43C H43B 110.5 . . ?
C42C C43C H43A 110.5 . . ?
C42C C43C H43B 110.5 . . ?
H43A C43C H43B 108.7 . . ?
O12C C44C H44A 110.3 . . ?
O12C C44C H44B 110.3 . . ?
O12C C44C C45C 107.1(9) . . ?
H44A C44C H44B 108.6 . . ?
C45C C44C H44A 110.3 . . ?
C45C C44C H44B 110.3 . . ?
C44C C45C H45A 111.3 . . ?
C44C C45C H45B 111.3 . . ?
C44C C45C C46C 102.4(9) . . ?
H45A C45C H45B 109.2 . . ?
C46C C45C H45A 111.3 . . ?
C46C C45C H45B 111.3 . . ?
C45C C46C H46A 111.5 . . ?
C45C C46C H46B 111.5 . . ?
H46A C46C H46B 109.3 . . ?
C47C C46C C45C 101.3(11) . . ?
C47C C46C H46A 111.5 . . ?
C47C C46C H46B 111.5 . . ?
O12C C47C C46C 105.7(9) . . ?
O12C C47C H47A 110.6 . . ?
O12C C47C H47B 110.6 . . ?
C46C C47C H47A 110.6 . . ?
C46C C47C H47B 110.6 . . ?
H47A C47C H47B 108.7 . . ?
O9C Li3C O10C 103.1(12) . . ?
O9C Li3C O11C 110.8(13) . . ?
O11C Li3C O10C 115.3(11) . . ?
O12C Li3C O9C 118.1(11) . . ?
O12C Li3C O10C 101.3(12) . . ?
O12C Li3C O11C 108.1(12) . . ?
C12S O11S C15S 99.1(19) . . ?
O11S C12S H12C 108.1 . . ?
O11S C12S H12D 108.1 . . ?
H12C C12S H12D 107.3 . . ?
C13S C12S O11S 117(2) . . ?
C13S C12S H12C 108.1 . . ?
C13S C12S H12D 108.1 . . ?
C12S C13S H13C 111.2 . . ?
C12S C13S H13D 111.2 . . ?
C12S C13S C14S 103(3) . . ?
H13C C13S H13D 109.2 . . ?
C14S C13S H13C 111.2 . . ?
C14S C13S H13D 111.2 . . ?
C13S C14S H14C 107.4 . . ?
C13S C14S H14D 107.4 . . ?
C13S C14S C15S 120(3) . . ?
H14C C14S H14D 106.9 . . ?
C15S C14S H14C 107.4 . . ?
C15S C14S H14D 107.4 . . ?
O11S C15S H15C 111.7 . . ?
O11S C15S H15D 111.7 . . ?
C14S C15S O11S 101(2) . . ?
C14S C15S H15C 111.7 . . ?
C14S C15S H15D 111.7 . . ?
H15C C15S H15D 109.4 . . ?

loop_
_geom_bond_atom_site_label_1
_geom_bond_atom_site_label_2
_geom_bond_distance
_geom_bond_site_symmetry_2
_geom_bond_publ_flag
Lu1 Fe1 3.2003(13) . ?
Lu1 Fe2 3.1616(13) . ?
Lu1 Fe3 3.2216(14) . ?
Lu1 C1 2.495(8) . ?
Lu1 C8JA 2.487(9) . ?
Lu1 C11 2.497(8) . ?
Lu1 C16 2.487(8) . ?
Lu1 C21 2.494(8) . ?
Lu1 C26 2.502(9) . ?
Lu1 Li1 2.664(16) . ?
Lu1 Li2 2.671(16) . ?
Fe1 C1 2.079(9) . ?
Fe1 C2 2.045(9) . ?
Fe1 C3 2.042(9) . ?
Fe1 C4 2.038(9) . ?
Fe1 C4JA 2.033(8) . ?
Fe1 C7 2.032(9) . ?
Fe1 C8 2.046(8) . ?
Fe1 C8JA 2.074(8) . ?
Fe1 C9 2.042(9) . ?
Fe1 C10 2.050(9) . ?
Fe2 C0AA 2.042(9) . ?
Fe2 C11 2.078(8) . ?
Fe2 C12 2.029(8) . ?
Fe2 C13 2.042(9) . ?
Fe2 C14 2.036(9) . ?
Fe2 C15 2.040(9) . ?
Fe2 C16 2.090(8) . ?
Fe2 C17 2.042(8) . ?
Fe2 C18 2.042(9) . ?
Fe2 C20 2.047(9) . ?
Fe3 C21 2.091(8) . ?
Fe3 C22 2.055(10) . ?
Fe3 C23 2.052(10) . ?
Fe3 C24 2.037(11) . ?
Fe3 C25 2.041(11) . ?
Fe3 C26 2.077(8) . ?
Fe3 C27 2.031(9) . ?
Fe3 C28 2.044(10) . ?
Fe3 C29 2.041(11) . ?
Fe3 C30 2.045(10) . ?
O1 C31 1.448(14) . ?
O1 C34 1.429(13) . ?
O1 Li1 1.914(18) . ?
O2 C35 1.452(14) . ?
O2 C38 1.453(13) . ?
O2 Li2 1.920(17) . ?
C0AA H0AA 0.9500 . ?
C0AA C18 1.427(15) . ?
C0AA C20 1.427(14) . ?
C1 C2 1.447(13) . ?
C1 C4JA 1.438(14) . ?
C1 Li1 2.195(19) . ?
C2 H2 0.9500 . ?
C2 C3 1.428(14) . ?
C3 H3 0.9500 . ?
C3 C4 1.408(16) . ?
C4 H4 0.9500 . ?
C4 C4JA 1.428(13) . ?
C4JA H4JA 0.9500 . ?
C7 H7 0.9500 . ?
C7 C8 1.432(13) . ?
C7 C8JA 1.444(13) . ?
C8 H8 0.9500 . ?
C8 C9 1.419(15) . ?
C8JA C10 1.452(13) . ?
C8JA Li2 2.23(2) . ?
C9 H9 0.9500 . ?
C9 C10 1.443(12) . ?
C10 H10 0.9500 . ?
C11 C12 1.438(13) . ?
C11 C15 1.447(13) . ?
C11 Li1 2.18(2) . ?
C12 H12 0.9500 . ?
C12 C13 1.417(13) . ?
C13 H13 0.9500 . ?
C13 C14 1.419(17) . ?
C14 H14 0.9500 . ?
C14 C15 1.440(15) . ?
C15 H15 0.9500 . ?
C16 C17 1.444(12) . ?
C16 C20 1.454(12) . ?
C16 Li2 2.187(19) . ?
C17 H17 0.9500 . ?
C17 C18 1.433(13) . ?
C18 H18 0.9500 . ?
C20 H20 0.9500 . ?
C21 C22 1.456(14) . ?
C21 C25 1.457(14) . ?
C21 Li1 2.24(2) . ?
C22 H22 0.9500 . ?
C22 C23 1.436(15) . ?
C23 H23 0.9500 . ?
C23 C24 1.44(2) . ?
C24 H24 0.9500 . ?
C24 C25 1.425(17) . ?
C25 H25 0.9500 . ?
C26 C27 1.442(15) . ?
C26 C30 1.436(13) . ?
C26 Li2 2.203(19) . ?
C27 H27 0.9500 . ?
C27 C28 1.439(15) . ?
C28 H28 0.9500 . ?
C28 C29 1.42(2) . ?
C29 H29 0.9500 . ?
C29 C30 1.432(16) . ?
C30 H30 0.9500 . ?
C31 H31A 0.9900 . ?
C31 H31B 0.9900 . ?
C31 C32 1.52(2) . ?
C32 H32A 0.9900 . ?
C32 H32B 0.9900 . ?
C32 C33 1.52(2) . ?
C33 H33A 0.9900 . ?
C33 H33B 0.9900 . ?
C33 C34 1.517(19) . ?
C34 H34A 0.9900 . ?
C34 H34B 0.9900 . ?
C35 H35A 0.9900 . ?
C35 H35B 0.9900 . ?
C35 C36 1.514(17) . ?
C36 H36A 0.9900 . ?
C36 H36B 0.9900 . ?
C36 C37 1.535(17) . ?
C37 H37A 0.9900 . ?
C37 H37B 0.9900 . ?
C37 C38 1.511(16) . ?
C38 H38A 0.9900 . ?
C38 H38B 0.9900 . ?
Lu2 Fe4 3.2078(14) . ?
Lu2 Fe5 3.2023(13) . ?
Lu2 Fe6 3.1785(12) . ?
Lu2 C39 2.480(9) . ?
Lu2 C44 2.502(9) . ?
Lu2 C49 2.491(9) . ?
Lu2 C54 2.476(8) . ?
Lu2 C59 2.497(8) . ?
Lu2 C64 2.483(8) . ?
Lu2 Li3 2.663(17) . ?
Lu2 Li4 2.675(18) . ?
Fe4 C39 2.094(9) . ?
Fe4 C40 2.042(10) . ?
Fe4 C41 2.052(10) . ?
Fe4 C42 2.041(10) . ?
Fe4 C43 2.030(11) . ?
Fe4 C44 2.080(9) . ?
Fe4 C45 2.033(11) . ?
Fe4 C46 2.041(11) . ?
Fe4 C47 2.044(12) . ?
Fe4 C48 2.049(11) . ?
Fe5 C49 2.084(8) . ?
Fe5 C50 2.044(9) . ?
Fe5 C51 2.052(9) . ?
Fe5 C52 2.041(9) . ?
Fe5 C53 2.038(9) . ?
Fe5 C54 2.070(8) . ?
Fe5 C55 2.038(9) . ?
Fe5 C56 2.045(9) . ?
Fe5 C57 2.039(9) . ?
Fe5 C58 2.035(9) . ?
Fe6 C59 2.085(8) . ?
Fe6 C60 2.037(8) . ?
Fe6 C61 2.049(8) . ?
Fe6 C62 2.039(8) . ?
Fe6 C63 2.043(9) . ?
Fe6 C64 2.087(8) . ?
Fe6 C65 2.040(8) . ?
Fe6 C66 2.046(9) . ?
Fe6 C67 2.049(9) . ?
Fe6 C68 2.042(8) . ?
O3 C69 1.393(15) . ?
O3 C72 1.439(18) . ?
O3 Li3 1.932(18) . ?
O4 C73 1.424(13) . ?
O4 C76 1.451(13) . ?
O4 Li4 1.93(2) . ?
C39 C40 1.458(15) . ?
C39 C43 1.452(14) . ?
C39 Li3 2.24(2) . ?
C40 H40 0.9500 . ?
C40 C41 1.415(14) . ?
C41 H41 0.9500 . ?
C41 C42 1.42(2) . ?
C42 H42 0.9500 . ?
C42 C43 1.435(18) . ?
C43 H43 0.9500 . ?
C44 C45 1.435(16) . ?
C44 C48 1.451(14) . ?
C44 Li4 2.21(2) . ?
C45 H45 0.9500 . ?
C45 C46 1.446(18) . ?
C46 H46 0.9500 . ?
C46 C47 1.41(2) . ?
C47 H47 0.9500 . ?
C47 C48 1.423(17) . ?
C48 H48 0.9500 . ?
C49 C50 1.440(13) . ?
C49 C53 1.453(15) . ?
C49 Li3 2.189(19) . ?
C50 H50 0.9500 . ?
C50 C51 1.430(15) . ?
C51 H51 0.9500 . ?
C51 C52 1.422(17) . ?
C52 H52 0.9500 . ?
C52 C53 1.421(13) . ?
C53 H53 0.9500 . ?
C54 C55 1.443(12) . ?
C54 C58 1.447(13) . ?
C54 Li4 2.23(2) . ?
C55 H55 0.9500 . ?
C55 C56 1.431(13) . ?
C56 H56 0.9500 . ?
C56 C57 1.425(14) . ?
C57 H57 0.9500 . ?
C57 C58 1.426(12) . ?
C58 H58 0.9500 . ?
C59 C60 1.455(12) . ?
C59 C63 1.445(12) . ?
C59 Li3 2.19(2) . ?
C60 H60 0.9500 . ?
C60 C61 1.442(13) . ?
C61 H61 0.9500 . ?
C61 C62 1.426(14) . ?
C62 H62 0.9500 . ?
C62 C63 1.424(12) . ?
C63 H63 0.9500 . ?
C64 C65 1.441(12) . ?
C64 C68 1.447(12) . ?
C64 Li4 2.18(2) . ?
C65 H65 0.9500 . ?
C65 C66 1.437(13) . ?
C66 H66 0.9500 . ?
C66 C67 1.419(13) . ?
C67 H67 0.9500 . ?
C67 C68 1.435(12) . ?
C68 H68 0.9500 . ?
C69 H69A 0.9900 . ?
C69 H69B 0.9900 . ?
C69 C70 1.52(3) . ?
C70 H70A 0.9900 . ?
C70 H70B 0.9900 . ?
C70 C71 1.48(4) . ?
C71 H71A 0.9900 . ?
C71 H71B 0.9900 . ?
C71 C72 1.54(3) . ?
C72 H72A 0.9900 . ?
C72 H72B 0.9900 . ?
C73 H73A 0.9900 . ?
C73 H73B 0.9900 . ?
C73 C74 1.49(2) . ?
C74 H74A 0.9900 . ?
C74 H74B 0.9900 . ?
C74 C75 1.531(18) . ?
C75 H75A 0.9900 . ?
C75 H75B 0.9900 . ?
C75 C76 1.509(16) . ?
C76 H76A 0.9900 . ?
C76 H76B 0.9900 . ?
Lu3 Fe7 3.2004(13) . ?
Lu3 Fe8 3.1819(12) . ?
Lu3 Fe9 3.2487(14) . ?
Lu3 C77 2.486(8) . ?
Lu3 C82 2.500(9) . ?
Lu3 C87 2.501(8) . ?
Lu3 C92 2.498(8) . ?
Lu3 C97 2.497(9) . ?
Lu3 C102 2.484(9) . ?
Lu3 Li5 2.661(16) . ?
Lu3 Li6 2.701(17) . ?
Fe7 C77 2.080(9) . ?
Fe7 C78 2.045(10) . ?
Fe7 C79 2.046(9) . ?
Fe7 C80 2.039(9) . ?
Fe7 C81 2.037(9) . ?
Fe7 C82 2.072(8) . ?
Fe7 C83 2.042(9) . ?
Fe7 C84 2.047(9) . ?
Fe7 C85 2.046(10) . ?
Fe7 C86 2.045(9) . ?
Fe8 C87 2.081(8) . ?
Fe8 C88 2.030(9) . ?
Fe8 C89 2.036(9) . ?
Fe8 C90 2.032(9) . ?
Fe8 C91 2.044(9) . ?
Fe8 C92 2.083(8) . ?
Fe8 C93 2.051(9) . ?
Fe8 C94 2.044(9) . ?
Fe8 C95 2.039(9) . ?
Fe8 C96 2.025(9) . ?
Fe9 C97 2.078(9) . ?
Fe9 C98 2.034(10) . ?
Fe9 C99 2.037(11) . ?
Fe9 C100 2.047(10) . ?
Fe9 C101 2.038(9) . ?
Fe9 C102 2.071(9) . ?
Fe9 C103 2.034(10) . ?
Fe9 C104 2.064(11) . ?
Fe9 C105 2.060(11) . ?
Fe9 C106 2.041(10) . ?
O5 C107 1.467(17) . ?
O5 C110 1.397(16) . ?
O5 Li5 1.939(18) . ?
O6 C111 1.448(16) . ?
O6 C114 1.454(16) . ?
O6 Li6 1.913(19) . ?
C77 C78 1.453(13) . ?
C77 C81 1.457(14) . ?
C77 Li5 2.20(2) . ?
C78 H78 0.9500 . ?
C78 C79 1.435(15) . ?
C79 H79 0.9500 . ?
C79 C80 1.418(16) . ?
C80 H80 0.9500 . ?
C80 C81 1.419(14) . ?
C81 H81 0.9500 . ?
C82 C83 1.447(13) . ?
C82 C86 1.447(13) . ?
C82 Li6 2.23(2) . ?
C83 H83 0.9500 . ?
C83 C84 1.429(14) . ?
C84 H84 0.9500 . ?
C84 C85 1.426(16) . ?
C85 H85 0.9500 . ?
C85 C86 1.429(13) . ?
C86 H86 0.9500 . ?
C87 C88 1.437(13) . ?
C87 C91 1.450(13) . ?
C87 Li5 2.19(2) . ?
C88 H88 0.9500 . ?
C88 C89 1.433(14) . ?
C89 H89 0.9500 . ?
C89 C90 1.420(15) . ?
C90 H90 0.9500 . ?
C90 C91 1.427(14) . ?
C91 H91 0.9500 . ?
C92 C93 1.428(13) . ?
C92 C96 1.453(12) . ?
C92 Li6 2.203(19) . ?
C93 H93 0.9500 . ?
C93 C94 1.427(14) . ?
C94 H94 0.9500 . ?
C94 C95 1.424(15) . ?
C95 H95 0.9500 . ?
C95 C96 1.420(13) . ?
C96 H96 0.9500 . ?
C97 C98 1.455(14) . ?
C97 C101 1.453(14) . ?
C97 Li5 2.26(2) . ?
C98 H98 0.9500 . ?
C98 C99 1.425(15) . ?
C99 H99 0.9500 . ?
C99 C100 1.429(18) . ?
C100 H100 0.9500 . ?
C100 C101 1.424(15) . ?
C101 H101 0.9500 . ?
C102 C103 1.463(14) . ?
C102 C106 1.432(13) . ?
C102 Li6 2.21(2) . ?
C103 H103 0.9500 . ?
C103 C104 1.427(14) . ?
C104 H104 0.9500 . ?
C104 C105 1.419(18) . ?
C105 H105 0.9500 . ?
C105 C106 1.427(16) . ?
C106 H106 0.9500 . ?
C107 H10A 0.9900 . ?
C107 H10B 0.9900 . ?
C107 C108 1.50(3) . ?
C108 H10C 0.9900 . ?
C108 H10D 0.9900 . ?
C108 C109 1.50(3) . ?
C109 H10E 0.9900 . ?
C109 H10F 0.9900 . ?
C109 C110 1.50(3) . ?
C110 H11A 0.9900 . ?
C110 H11B 0.9900 . ?
C111 H11C 0.9900 . ?
C111 H11D 0.9900 . ?
C111 C112 1.47(2) . ?
C112 H11E 0.9900 . ?
C112 H11F 0.9900 . ?
C112 C113 1.47(2) . ?
C113 H11G 0.9900 . ?
C113 H11H 0.9900 . ?
C113 C114 1.51(3) . ?
C114 H11I 0.9900 . ?
C114 H11J 0.9900 . ?
O1C C1C 1.458(15) . ?
O1C C4C 1.434(13) . ?
O1C Li1C 1.91(2) . ?
O2C C2KA 1.40(2) . ?
O2C C7C 1.456(19) . ?
O2C Li1C 1.92(2) . ?
O3C C8C 1.441(14) . ?
O3C C11C 1.452(12) . ?
O3C Li1C 1.92(2) . ?
O4C C12C 1.438(12) . ?
O4C C15C 1.436(17) . ?
O4C Li1C 1.92(2) . ?
C1C H1CA 0.9900 . ?
C1C H1CB 0.9900 . ?
C1C C2C 1.51(2) . ?
C2C H2CA 0.9900 . ?
C2C H2CB 0.9900 . ?
C2C C3C 1.53(2) . ?
C2KA H2KA 0.9900 . ?
C2KA H2KB 0.9900 . ?
C2KA C5C 1.50(3) . ?
C3C H3CA 0.9900 . ?
C3C H3CB 0.9900 . ?
C3C C4C 1.508(18) . ?
C4C H4CA 0.9900 . ?
C4C H4CB 0.9900 . ?
C5C H5CA 0.9900 . ?
C5C H5CB 0.9900 . ?
C5C C6C 1.41(3) . ?
C6C H6CA 0.9900 . ?
C6C H6CB 0.9900 . ?
C6C C7C 1.52(3) . ?
C7C H7CA 0.9900 . ?
C7C H7CB 0.9900 . ?
C8C H8CA 0.9900 . ?
C8C H8CB 0.9900 . ?
C8C C9C 1.514(15) . ?
C9C H9CA 0.9900 . ?
C9C H9CB 0.9900 . ?
C9C C10C 1.514(16) . ?
C10C H10G 0.9900 . ?
C10C H10H 0.9900 . ?
C10C C11C 1.535(14) . ?
C11C H11K 0.9900 . ?
C11C H11L 0.9900 . ?
C12C H12A 0.9900 . ?
C12C H12B 0.9900 . ?
C12C C13C 1.508(15) . ?
C13C H13A 0.9900 . ?
C13C H13B 0.9900 . ?
C13C C14C 1.56(2) . ?
C14C H14A 0.9900 . ?
C14C H14B 0.9900 . ?
C14C C15C 1.44(2) . ?
C15C H15A 0.9900 . ?
C15C H15B 0.9900 . ?
O1S C2S 1.440(16) . ?
O1S C5S 1.449(17) . ?
C2S H2SA 0.9900 . ?
C2S H2SB 0.9900 . ?
C2S C3S 1.48(2) . ?
C3S H3SA 0.9900 . ?
C3S H3SB 0.9900 . ?
C3S C4S 1.522(19) . ?
C4S H4SA 0.9900 . ?
C4S H4SB 0.9900 . ?
C4S C5S 1.47(2) . ?
C5S H5SA 0.9900 . ?
C5S H5SB 0.9900 . ?
O5C C16C 1.432(15) . ?
O5C C19C 1.451(16) . ?
O5C Li2C 1.96(2) . ?
O6C C20C 1.438(15) . ?
O6C C23C 1.406(16) . ?
O6C Li2C 1.91(2) . ?
O7C C24C 1.412(14) . ?
O7C C27C 1.424(16) . ?
O7C Li2C 1.91(2) . ?
O8C C28C 1.459(12) . ?
O8C C31C 1.438(13) . ?
O8C Li2C 1.93(2) . ?
C16C H16A 0.9900 . ?
C16C H16B 0.9900 . ?
C16C C17C 1.50(2) . ?
C17C H17A 0.9900 . ?
C17C H17B 0.9900 . ?
C17C C18C 1.42(3) . ?
C18C H18A 0.9900 . ?
C18C H18B 0.9900 . ?
C18C C19C 1.48(2) . ?
C19C H19A 0.9900 . ?
C19C H19B 0.9900 . ?
C20C H20A 0.9900 . ?
C20C H20B 0.9900 . ?
C20C C21C 1.480(19) . ?
C21C H21A 0.9900 . ?
C21C H21B 0.9900 . ?
C21C C22C 1.43(2) . ?
C22C H22A 0.9900 . ?
C22C H22B 0.9900 . ?
C22C C23C 1.54(2) . ?
C23C H23A 0.9900 . ?
C23C H23B 0.9900 . ?
C24C H24A 0.9900 . ?
C24C H24B 0.9900 . ?
C24C C25C 1.491(17) . ?
C25C H25A 0.9900 . ?
C25C H25B 0.9900 . ?
C25C C26C 1.509(19) . ?
C26C H26A 0.9900 . ?
C26C H26B 0.9900 . ?
C26C C27C 1.478(19) . ?
C27C H27A 0.9900 . ?
C27C H27B 0.9900 . ?
C28C H28A 0.9900 . ?
C28C H28B 0.9900 . ?
C28C C29C 1.507(15) . ?
C29C H29A 0.9900 . ?
C29C H29B 0.9900 . ?
C29C C30C 1.521(15) . ?
C30C H30A 0.9900 . ?
C30C H30B 0.9900 . ?
C30C C31C 1.528(15) . ?
C31C H31C 0.9900 . ?
C31C H31D 0.9900 . ?
O6S C7S 1.34(4) . ?
O6S C10S 1.50(3) . ?
C7S H7SA 0.9900 . ?
C7S H7SB 0.9900 . ?
C7S C8S 1.37(3) . ?
C8S H8SA 0.9900 . ?
C8S H8SB 0.9900 . ?
C8S C9S 1.40(4) . ?
C9S H9SA 0.9900 . ?
C9S H9SB 0.9900 . ?
C9S C10S 1.49(3) . ?
C10S H10I 0.9900 . ?
C10S H10J 0.9900 . ?
O9C C32C 1.441(18) . ?
O9C C35C 1.444(15) . ?
O9C Li3C 1.93(2) . ?
O10C C36C 1.420(16) . ?
O10C C39C 1.439(18) . ?
O10C Li3C 1.97(3) . ?
O11C C40C 1.448(14) . ?
O11C C43C 1.460(15) . ?
O11C Li3C 1.96(2) . ?
O12C C44C 1.439(13) . ?
O12C C47C 1.451(15) . ?
O12C Li3C 1.91(2) . ?
C32C H32C 0.9900 . ?
C32C H32D 0.9900 . ?
C32C C33C 1.49(2) . ?
C33C H33C 0.9900 . ?
C33C H33D 0.9900 . ?
C33C C34C 1.45(2) . ?
C34C H34C 0.9900 . ?
C34C H34D 0.9900 . ?
C34C C35C 1.532(18) . ?
C35C H35C 0.9900 . ?
C35C H35D 0.9900 . ?
C36C H36C 0.9900 . ?
C36C H36D 0.9900 . ?
C36C C37C 1.50(2) . ?
C37C H37C 0.9900 . ?
C37C H37D 0.9900 . ?
C37C C38C 1.48(3) . ?
C38C H38C 0.9900 . ?
C38C H38D 0.9900 . ?
C38C C39C 1.52(2) . ?
C39C H39A 0.9900 . ?
C39C H39B 0.9900 . ?
C40C H40A 0.9900 . ?
C40C H40B 0.9900 . ?
C40C C41C 1.533(16) . ?
C41C H41A 0.9900 . ?
C41C H41B 0.9900 . ?
C41C C42C 1.513(18) . ?
C42C H42A 0.9900 . ?
C42C H42B 0.9900 . ?
C42C C43C 1.501(18) . ?
C43C H43A 0.9900 . ?
C43C H43B 0.9900 . ?
C44C H44A 0.9900 . ?
C44C H44B 0.9900 . ?
C44C C45C 1.522(17) . ?
C45C H45A 0.9900 . ?
C45C H45B 0.9900 . ?
C45C C46C 1.523(19) . ?
C46C H46A 0.9900 . ?
C46C H46B 0.9900 . ?
C46C C47C 1.486(18) . ?
C47C H47A 0.9900 . ?
C47C H47B 0.9900 . ?
O11S C12S 1.52(3) . ?
O11S C15S 1.63(3) . ?
C12S H12C 0.9900 . ?
C12S H12D 0.9900 . ?
C12S C13S 1.33(3) . ?
C13S H13C 0.9900 . ?
C13S H13D 0.9900 . ?
C13S C14S 1.39(4) . ?
C14S H14C 0.9900 . ?
C14S H14D 0.9900 . ?
C14S C15S 1.40(4) . ?
C15S H15C 0.9900 . ?
C15S H15D 0.9900 . ?

loop_
_geom_torsion_atom_site_label_1
_geom_torsion_atom_site_label_2
_geom_torsion_atom_site_label_3
_geom_torsion_atom_site_label_4
_geom_torsion
_geom_torsion_site_symmetry_1
_geom_torsion_site_symmetry_2
_geom_torsion_site_symmetry_3
_geom_torsion_site_symmetry_4
_geom_torsion_publ_flag
Lu1 C1 C2 Fe1 75.6(5) . . . . ?
Lu1 C1 C2 C3 133.1(7) . . . . ?
Lu1 C1 C4JA Fe1 -74.0(5) . . . . ?
Lu1 C1 C4JA C4 -132.4(7) . . . . ?
Lu1 C8JA C10 Fe1 75.9(5) . . . . ?
Lu1 C8JA C10 C9 133.7(7) . . . . ?
Lu1 C11 C12 Fe2 74.6(4) . . . . ?
Lu1 C11 C12 C13 132.7(7) . . . . ?
Lu1 C11 C15 Fe2 -72.0(5) . . . . ?
Lu1 C11 C15 C14 -129.8(7) . . . . ?
Lu1 C16 C17 Fe2 -73.0(4) . . . . ?
Lu1 C16 C17 C18 -130.9(7) . . . . ?
Lu1 C16 C20 Fe2 74.0(5) . . . . ?
Lu1 C16 C20 C0AA 131.9(7) . . . . ?
Lu1 C21 C22 Fe3 78.5(5) . . . . ?
Lu1 C21 C22 C23 136.4(7) . . . . ?
Lu1 C21 C25 Fe3 -72.5(6) . . . . ?
Lu1 C21 C25 C24 -130.9(8) . . . . ?
Lu1 C26 C27 Fe3 -74.5(5) . . . . ?
Lu1 C26 C27 C28 -133.2(7) . . . . ?
Lu1 C26 C30 Fe3 77.0(5) . . . . ?
Lu1 C26 C30 C29 134.6(7) . . . . ?
Fe1 C1 C2 C3 57.5(6) . . . . ?
Fe1 C1 C4JA C4 -58.4(6) . . . . ?
Fe1 C2 C3 C4 60.1(6) . . . . ?
Fe1 C3 C4 C4JA 59.1(6) . . . . ?
Fe1 C4 C4JA C1 59.3(6) . . . . ?
Fe1 C7 C8 C9 -59.6(6) . . . . ?
Fe1 C7 C8JA Lu1 -75.1(5) . . . . ?
Fe1 C7 C8JA C10 59.5(6) . . . . ?
Fe1 C7 C8JA Li2 -150.4(6) . . . . ?
Fe1 C8 C9 C10 -59.3(6) . . . . ?
Fe1 C8JA C10 C9 57.8(6) . . . . ?
Fe1 C9 C10 C8JA -58.5(6) . . . . ?
Fe2 C0AA C18 C17 59.7(6) . . . . ?
Fe2 C0AA C20 C16 -58.9(6) . . . . ?
Fe2 C11 C12 C13 58.1(6) . . . . ?
Fe2 C11 C15 C14 -57.7(7) . . . . ?
Fe2 C12 C13 C14 59.5(7) . . . . ?
Fe2 C13 C14 C15 59.7(7) . . . . ?
Fe2 C14 C15 C11 58.7(6) . . . . ?
Fe2 C16 C17 C18 -58.0(6) . . . . ?
Fe2 C16 C20 C0AA 57.9(7) . . . . ?
Fe2 C17 C18 C0AA -59.8(6) . . . . ?
Fe3 C21 C22 C23 57.9(7) . . . . ?
Fe3 C21 C25 C24 -58.4(7) . . . . ?
Fe3 C22 C23 C24 59.1(7) . . . . ?
Fe3 C23 C24 C25 59.5(7) . . . . ?
Fe3 C24 C25 C21 59.5(7) . . . . ?
Fe3 C26 C27 C28 -58.7(7) . . . . ?
Fe3 C26 C30 C29 57.6(7) . . . . ?
Fe3 C27 C28 C29 -59.3(7) . . . . ?
Fe3 C28 C29 C30 -59.9(7) . . . . ?
Fe3 C29 C30 C26 -58.5(7) . . . . ?
O1 C31 C32 C33 -26.3(13) . . . . ?
O2 C35 C36 C37 -22.6(13) . . . . ?
C1 C2 C3 Fe1 -58.2(6) . . . . ?
C1 C2 C3 C4 1.9(10) . . . . ?
C2 C1 C4JA Fe1 59.7(6) . . . . ?
C2 C1 C4JA C4 1.3(10) . . . . ?
C2 C3 C4 Fe1 -60.1(6) . . . . ?
C2 C3 C4 C4JA -0.9(10) . . . . ?
C3 C4 C4JA Fe1 -59.6(6) . . . . ?
C3 C4 C4JA C1 -0.3(10) . . . . ?
C4JA C1 C2 Fe1 -59.5(6) . . . . ?
C4JA C1 C2 C3 -2.0(10) . . . . ?
C7 C8 C9 Fe1 59.2(6) . . . . ?
C7 C8 C9 C10 -0.1(10) . . . . ?
C7 C8JA C10 Fe1 -59.1(5) . . . . ?
C7 C8JA C10 C9 -1.3(10) . . . . ?
C8 C7 C8JA Lu1 -133.3(7) . . . . ?
C8 C7 C8JA Fe1 -58.3(6) . . . . ?
C8 C7 C8JA C10 1.3(10) . . . . ?
C8 C7 C8JA Li2 151.3(7) . . . . ?
C8 C9 C10 Fe1 59.4(6) . . . . ?
C8 C9 C10 C8JA 0.9(10) . . . . ?
C8JA C7 C8 Fe1 58.8(6) . . . . ?
C8JA C7 C8 C9 -0.8(10) . . . . ?
C11 C12 C13 Fe2 -58.9(6) . . . . ?
C11 C12 C13 C14 0.6(11) . . . . ?
C12 C11 C15 Fe2 59.2(6) . . . . ?
C12 C11 C15 C14 1.5(10) . . . . ?
C12 C13 C14 Fe2 -59.3(6) . . . . ?
C12 C13 C14 C15 0.4(11) . . . . ?
C13 C14 C15 Fe2 -59.9(7) . . . . ?
C13 C14 C15 C11 -1.2(11) . . . . ?
C15 C11 C12 Fe2 -59.4(6) . . . . ?
C15 C11 C12 C13 -1.3(10) . . . . ?
C16 C17 C18 Fe2 59.1(6) . . . . ?
C16 C17 C18 C0AA -0.7(10) . . . . ?
C17 C16 C20 Fe2 -59.0(5) . . . . ?
C17 C16 C20 C0AA -1.1(10) . . . . ?
C18 C0AA C20 Fe2 59.6(7) . . . . ?
C18 C0AA C20 C16 0.7(11) . . . . ?
C20 C0AA C18 Fe2 -59.7(7) . . . . ?
C20 C0AA C18 C17 0.0(10) . . . . ?
C20 C16 C17 Fe2 59.1(5) . . . . ?
C20 C16 C17 C18 1.1(9) . . . . ?
C21 C22 C23 Fe3 -58.7(7) . . . . ?
C21 C22 C23 C24 0.4(11) . . . . ?
C22 C21 C25 Fe3 58.8(6) . . . . ?
C22 C21 C25 C24 0.4(11) . . . . ?
C22 C23 C24 Fe3 -59.6(7) . . . . ?
C22 C23 C24 C25 -0.1(12) . . . . ?
C23 C24 C25 Fe3 -59.7(7) . . . . ?
C23 C24 C25 C21 -0.2(12) . . . . ?
C25 C21 C22 Fe3 -58.4(6) . . . . ?
C25 C21 C22 C23 -0.5(10) . . . . ?
C26 C27 C28 Fe3 59.6(7) . . . . ?
C26 C27 C28 C29 0.2(11) . . . . ?
C27 C26 C30 Fe3 -58.9(6) . . . . ?
C27 C26 C30 C29 -1.3(10) . . . . ?
C27 C28 C29 Fe3 58.8(7) . . . . ?
C27 C28 C29 C30 -1.0(12) . . . . ?
C28 C29 C30 Fe3 60.0(7) . . . . ?
C28 C29 C30 C26 1.5(12) . . . . ?
C30 C26 C27 Fe3 59.4(6) . . . . ?
C30 C26 C27 C28 0.6(10) . . . . ?
C31 O1 C34 C33 -38.5(13) . . . . ?
C31 C32 C33 C34 3.5(14) . . . . ?
C32 C33 C34 O1 21.0(15) . . . . ?
C34 O1 C31 C32 40.8(12) . . . . ?
C35 O2 C38 C37 23.6(12) . . . . ?
C35 C36 C37 C38 35.8(13) . . . . ?
C36 C37 C38 O2 -36.7(12) . . . . ?
C38 O2 C35 C36 -0.3(13) . . . . ?
Li1 O1 C31 C32 -94.5(11) . . . . ?
Li1 O1 C34 C33 96.2(13) . . . . ?
Li1 C1 C2 Fe1 163.2(11) . . . . ?
Li1 C1 C2 C3 -139.3(10) . . . . ?
Li1 C1 C4JA Fe1 -150.7(7) . . . . ?
Li1 C1 C4JA C4 150.9(8) . . . . ?
Li1 C11 C12 Fe2 160.2(10) . . . . ?
Li1 C11 C12 C13 -141.6(9) . . . . ?
Li1 C11 C15 Fe2 -150.0(7) . . . . ?
Li1 C11 C15 C14 152.3(8) . . . . ?
Li1 C21 C22 Fe3 160.5(10) . . . . ?
Li1 C21 C22 C23 -141.6(10) . . . . ?
Li1 C21 C25 Fe3 -150.0(6) . . . . ?
Li1 C21 C25 C24 151.6(8) . . . . ?
Li2 O2 C35 C36 137.6(10) . . . . ?
Li2 O2 C38 C37 -112.8(10) . . . . ?
Li2 C8JA C10 Fe1 164.3(10) . . . . ?
Li2 C8JA C10 C9 -137.9(10) . . . . ?
Li2 C16 C17 Fe2 -149.7(6) . . . . ?
Li2 C16 C17 C18 152.3(8) . . . . ?
Li2 C16 C20 Fe2 162.2(10) . . . . ?
Li2 C16 C20 C0AA -139.8(10) . . . . ?
Li2 C26 C27 Fe3 -149.8(6) . . . . ?
Li2 C26 C27 C28 151.5(8) . . . . ?
Li2 C26 C30 Fe3 164.7(11) . . . . ?
Li2 C26 C30 C29 -137.7(11) . . . . ?
Lu2 C39 C40 Fe4 78.8(4) . . . . ?
Lu2 C39 C40 C41 136.8(7) . . . . ?
Lu2 C39 C43 Fe4 -70.1(7) . . . . ?
Lu2 C39 C43 C42 -129.1(9) . . . . ?
Lu2 C44 C45 Fe4 -72.4(6) . . . . ?
Lu2 C44 C45 C46 -131.3(8) . . . . ?
Lu2 C44 C48 Fe4 77.5(5) . . . . ?
Lu2 C44 C48 C47 134.7(8) . . . . ?
Lu2 C49 C50 Fe5 75.6(5) . . . . ?
Lu2 C49 C50 C51 133.4(7) . . . . ?
Lu2 C49 C53 Fe5 -73.9(5) . . . . ?
Lu2 C49 C53 C52 -132.0(7) . . . . ?
Lu2 C54 C55 Fe5 -75.6(5) . . . . ?
Lu2 C54 C55 C56 -133.4(6) . . . . ?
Lu2 C54 C58 Fe5 75.9(5) . . . . ?
Lu2 C54 C58 C57 133.9(7) . . . . ?
Lu2 C59 C60 Fe6 -72.7(4) . . . . ?
Lu2 C59 C60 C61 -131.0(6) . . . . ?
Lu2 C59 C63 Fe6 75.0(4) . . . . ?
Lu2 C59 C63 C62 132.7(6) . . . . ?
Lu2 C64 C65 Fe6 74.1(5) . . . . ?
Lu2 C64 C65 C66 132.2(6) . . . . ?
Lu2 C64 C68 Fe6 -74.3(4) . . . . ?
Lu2 C64 C68 C67 -132.4(6) . . . . ?
Fe4 C39 C40 C41 58.0(7) . . . . ?
Fe4 C39 C43 C42 -59.0(8) . . . . ?
Fe4 C40 C41 C42 59.7(7) . . . . ?
Fe4 C41 C42 C43 58.7(8) . . . . ?
Fe4 C42 C43 C39 60.2(7) . . . . ?
Fe4 C44 C45 C46 -58.9(7) . . . . ?
Fe4 C44 C48 C47 57.3(8) . . . . ?
Fe4 C45 C46 C47 -59.1(9) . . . . ?
Fe4 C46 C47 C48 -60.5(8) . . . . ?
Fe4 C47 C48 C44 -57.9(8) . . . . ?
Fe5 C49 C50 C51 57.9(7) . . . . ?
Fe5 C49 C53 C52 -58.1(6) . . . . ?
Fe5 C50 C51 C52 59.6(6) . . . . ?
Fe5 C51 C52 C53 59.7(6) . . . . ?
Fe5 C52 C53 C49 58.9(6) . . . . ?
Fe5 C54 C55 C56 -57.7(6) . . . . ?
Fe5 C54 C58 C57 58.0(6) . . . . ?
Fe5 C55 C56 C57 -59.6(6) . . . . ?
Fe5 C56 C57 C58 -59.3(6) . . . . ?
Fe5 C57 C58 C54 -58.6(6) . . . . ?
Fe6 C59 C60 C61 -58.4(6) . . . . ?
Fe6 C59 C63 C62 57.7(6) . . . . ?
Fe6 C60 C61 C62 -59.3(6) . . . . ?
Fe6 C61 C62 C63 -59.7(6) . . . . ?
Fe6 C62 C63 C59 -58.6(6) . . . . ?
Fe6 C64 C65 C66 58.2(6) . . . . ?
Fe6 C64 C68 C67 -58.1(6) . . . . ?
Fe6 C65 C66 C67 59.8(6) . . . . ?
Fe6 C66 C67 C68 59.4(6) . . . . ?
Fe6 C67 C68 C64 58.9(6) . . . . ?
O3 C69 C70 C71 18(2) . . . . ?
O4 C73 C74 C75 -14.8(17) . . . . ?
C39 C40 C41 Fe4 -58.7(7) . . . . ?
C39 C40 C41 C42 1.0(12) . . . . ?
C40 C39 C43 Fe4 58.9(6) . . . . ?
C40 C39 C43 C42 -0.1(11) . . . . ?
C40 C41 C42 Fe4 -59.8(7) . . . . ?
C40 C41 C42 C43 -1.1(12) . . . . ?
C41 C42 C43 Fe4 -59.4(8) . . . . ?
C41 C42 C43 C39 0.8(12) . . . . ?
C43 C39 C40 Fe4 -58.6(6) . . . . ?
C43 C39 C40 C41 -0.6(11) . . . . ?
C44 C45 C46 Fe4 60.0(7) . . . . ?
C44 C45 C46 C47 0.9(13) . . . . ?
C45 C44 C48 Fe4 -59.1(6) . . . . ?
C45 C44 C48 C47 -1.9(12) . . . . ?
C45 C46 C47 Fe4 58.5(8) . . . . ?
C45 C46 C47 C48 -2.0(13) . . . . ?
C46 C47 C48 Fe4 60.4(8) . . . . ?
C46 C47 C48 C44 2.5(13) . . . . ?
C48 C44 C45 Fe4 59.4(6) . . . . ?
C48 C44 C45 C46 0.6(11) . . . . ?
C49 C50 C51 Fe5 -58.6(6) . . . . ?
C49 C50 C51 C52 1.0(11) . . . . ?
C50 C49 C53 Fe5 59.8(5) . . . . ?
C50 C49 C53 C52 1.6(10) . . . . ?
C50 C51 C52 Fe5 -59.6(6) . . . . ?
C50 C51 C52 C53 0.1(10) . . . . ?
C51 C52 C53 Fe5 -60.0(7) . . . . ?
C51 C52 C53 C49 -1.1(11) . . . . ?
C53 C49 C50 Fe5 -59.5(5) . . . . ?
C53 C49 C50 C51 -1.6(10) . . . . ?
C54 C55 C56 Fe5 58.2(6) . . . . ?
C54 C55 C56 C57 -1.4(10) . . . . ?
C55 C54 C58 Fe5 -59.7(5) . . . . ?
C55 C54 C58 C57 -1.7(10) . . . . ?
C55 C56 C57 Fe5 59.6(6) . . . . ?
C55 C56 C57 C58 0.3(10) . . . . ?
C56 C57 C58 Fe5 59.5(6) . . . . ?
C56 C57 C58 C54 0.9(10) . . . . ?
C58 C54 C55 Fe5 59.6(6) . . . . ?
C58 C54 C55 C56 1.9(9) . . . . ?
C59 C60 C61 Fe6 59.2(6) . . . . ?
C59 C60 C61 C62 -0.1(10) . . . . ?
C60 C59 C63 Fe6 -58.9(5) . . . . ?
C60 C59 C63 C62 -1.2(9) . . . . ?
C60 C61 C62 Fe6 59.1(6) . . . . ?
C60 C61 C62 C63 -0.7(10) . . . . ?
C61 C62 C63 Fe6 59.9(6) . . . . ?
C61 C62 C63 C59 1.2(10) . . . . ?
C63 C59 C60 Fe6 59.2(5) . . . . ?
C63 C59 C60 C61 0.8(9) . . . . ?
C64 C65 C66 Fe6 -59.2(6) . . . . ?
C64 C65 C66 C67 0.6(10) . . . . ?
C65 C64 C68 Fe6 59.2(5) . . . . ?
C65 C64 C68 C67 1.1(9) . . . . ?
C65 C66 C67 Fe6 -59.4(6) . . . . ?
C65 C66 C67 C68 0.1(10) . . . . ?
C66 C67 C68 Fe6 -59.7(6) . . . . ?
C66 C67 C68 C64 -0.7(10) . . . . ?
C68 C64 C65 Fe6 -59.2(5) . . . . ?
C68 C64 C65 C66 -1.0(9) . . . . ?
C69 O3 C72 C71 39.9(17) . . . . ?
C69 C70 C71 C72 6(2) . . . . ?
C70 C71 C72 O3 -26.8(18) . . . . ?
C72 O3 C69 C70 -35.5(19) . . . . ?
C73 O4 C76 C75 -36.1(11) . . . . ?
C73 C74 C75 C76 -7.1(17) . . . . ?
C74 C75 C76 O4 26.1(13) . . . . ?
C76 O4 C73 C74 31.9(14) . . . . ?
Li3 O3 C69 C70 102.6(17) . . . . ?
Li3 O3 C72 C71 -98.5(14) . . . . ?
Li3 C39 C40 Fe4 160.0(10) . . . . ?
Li3 C39 C40 C41 -142.0(10) . . . . ?
Li3 C39 C43 Fe4 -149.2(7) . . . . ?
Li3 C39 C43 C42 151.8(9) . . . . ?
Li3 C49 C50 Fe5 162.8(11) . . . . ?
Li3 C49 C50 C51 -139.4(11) . . . . ?
Li3 C49 C53 Fe5 -151.6(7) . . . . ?
Li3 C49 C53 C52 150.3(8) . . . . ?
Li3 C59 C60 Fe6 -150.0(6) . . . . ?
Li3 C59 C60 C61 151.6(7) . . . . ?
Li3 C59 C63 Fe6 161.1(9) . . . . ?
Li3 C59 C63 C62 -141.2(9) . . . . ?
Li4 O4 C73 C74 -106.3(14) . . . . ?
Li4 O4 C76 C75 106.6(11) . . . . ?
Li4 C44 C45 Fe4 -148.3(7) . . . . ?
Li4 C44 C45 C46 152.8(9) . . . . ?
Li4 C44 C48 Fe4 163.0(12) . . . . ?
Li4 C44 C48 C47 -139.8(12) . . . . ?
Li4 C54 C55 Fe5 -152.0(7) . . . . ?
Li4 C54 C55 C56 150.3(8) . . . . ?
Li4 C54 C58 Fe5 164.6(10) . . . . ?
Li4 C54 C58 C57 -137.4(10) . . . . ?
Li4 C64 C65 Fe6 164.6(11) . . . . ?
Li4 C64 C65 C66 -137.3(10) . . . . ?
Li4 C64 C68 Fe6 -150.6(7) . . . . ?
Li4 C64 C68 C67 151.3(8) . . . . ?
Lu3 C77 C78 Fe7 76.1(5) . . . . ?
Lu3 C77 C78 C79 133.9(7) . . . . ?
Lu3 C77 C81 Fe7 -73.8(5) . . . . ?
Lu3 C77 C81 C80 -131.9(7) . . . . ?
Lu3 C82 C83 Fe7 -75.5(5) . . . . ?
Lu3 C82 C83 C84 -133.4(7) . . . . ?
Lu3 C82 C86 Fe7 74.8(5) . . . . ?
Lu3 C82 C86 C85 132.6(7) . . . . ?
Lu3 C87 C88 Fe8 75.1(5) . . . . ?
Lu3 C87 C88 C89 133.6(7) . . . . ?
Lu3 C87 C91 Fe8 -73.1(5) . . . . ?
Lu3 C87 C91 C90 -130.6(7) . . . . ?
Lu3 C92 C93 Fe8 -74.3(5) . . . . ?
Lu3 C92 C93 C94 -131.7(7) . . . . ?
Lu3 C92 C96 Fe8 73.7(5) . . . . ?
Lu3 C92 C96 C95 132.4(7) . . . . ?
Lu3 C97 C98 Fe9 77.8(5) . . . . ?
Lu3 C97 C98 C99 135.9(7) . . . . ?
Lu3 C97 C101 Fe9 -75.2(6) . . . . ?
Lu3 C97 C101 C100 -133.4(8) . . . . ?
Lu3 C102 C103 Fe9 -78.0(5) . . . . ?
Lu3 C102 C103 C104 -137.5(7) . . . . ?
Lu3 C102 C106 Fe9 76.1(6) . . . . ?
Lu3 C102 C106 C105 134.4(8) . . . . ?
Fe7 C77 C78 C79 57.8(7) . . . . ?
Fe7 C77 C81 C80 -58.1(7) . . . . ?
Fe7 C78 C79 C80 59.5(7) . . . . ?
Fe7 C79 C80 C81 59.5(7) . . . . ?
Fe7 C80 C81 C77 58.8(7) . . . . ?
Fe7 C82 C83 C84 -58.0(6) . . . . ?
Fe7 C82 C86 C85 57.9(7) . . . . ?
Fe7 C83 C84 C85 -59.6(6) . . . . ?
Fe7 C84 C85 C86 -59.5(6) . . . . ?
Fe7 C85 C86 C82 -58.3(6) . . . . ?
Fe8 C87 C88 C89 58.5(7) . . . . ?
Fe8 C87 C91 C90 -57.4(6) . . . . ?
Fe8 C88 C89 C90 59.2(7) . . . . ?
Fe8 C89 C90 C91 60.2(6) . . . . ?
Fe8 C90 C91 C87 58.5(6) . . . . ?
Fe8 C92 C93 C94 -57.4(7) . . . . ?
Fe8 C92 C96 C95 58.7(7) . . . . ?
Fe8 C93 C94 C95 -59.6(7) . . . . ?
Fe8 C94 C95 C96 -59.5(6) . . . . ?
Fe8 C95 C96 C92 -59.5(6) . . . . ?
Fe9 C97 C98 C99 58.1(7) . . . . ?
Fe9 C97 C101 C100 -58.2(7) . . . . ?
Fe9 C98 C99 C100 59.8(7) . . . . ?
Fe9 C99 C100 C101 59.1(7) . . . . ?
Fe9 C100 C101 C97 58.7(7) . . . . ?
Fe9 C102 C103 C104 -59.4(7) . . . . ?
Fe9 C102 C106 C105 58.3(7) . . . . ?
Fe9 C103 C104 C105 -59.1(8) . . . . ?
Fe9 C104 C105 C106 -59.3(7) . . . . ?
Fe9 C105 C106 C102 -58.5(7) . . . . ?
O5 C107 C108 C109 -12.2(19) . . . . ?
O6 C111 C112 C113 -27.8(17) . . . . ?
C77 C78 C79 Fe7 -58.5(7) . . . . ?
C77 C78 C79 C80 1.0(11) . . . . ?
C78 C77 C81 Fe7 59.6(6) . . . . ?
C78 C77 C81 C80 1.5(10) . . . . ?
C78 C79 C80 Fe7 -59.5(7) . . . . ?
C78 C79 C80 C81 -0.1(11) . . . . ?
C79 C80 C81 Fe7 -59.7(7) . . . . ?
C79 C80 C81 C77 -0.9(11) . . . . ?
C81 C77 C78 Fe7 -59.3(6) . . . . ?
C81 C77 C78 C79 -1.5(10) . . . . ?
C82 C83 C84 Fe7 58.4(6) . . . . ?
C82 C83 C84 C85 -1.2(10) . . . . ?
C83 C82 C86 Fe7 -59.8(6) . . . . ?
C83 C82 C86 C85 -1.9(10) . . . . ?
C83 C84 C85 Fe7 59.5(6) . . . . ?
C83 C84 C85 C86 0.0(10) . . . . ?
C84 C85 C86 Fe7 59.6(6) . . . . ?
C84 C85 C86 C82 1.3(11) . . . . ?
C86 C82 C83 Fe7 59.8(6) . . . . ?
C86 C82 C83 C84 1.9(10) . . . . ?
C87 C88 C89 Fe8 -59.6(6) . . . . ?
C87 C88 C89 C90 -0.4(11) . . . . ?
C88 C87 C91 Fe8 58.7(6) . . . . ?
C88 C87 C91 C90 1.3(10) . . . . ?
C88 C89 C90 Fe8 -59.0(7) . . . . ?
C88 C89 C90 C91 1.2(11) . . . . ?
C89 C90 C91 Fe8 -60.0(7) . . . . ?
C89 C90 C91 C87 -1.6(11) . . . . ?
C91 C87 C88 Fe8 -59.0(6) . . . . ?
C91 C87 C88 C89 -0.5(10) . . . . ?
C92 C93 C94 Fe8 58.4(6) . . . . ?
C92 C93 C94 C95 -1.2(11) . . . . ?
C93 C92 C96 Fe8 -59.9(6) . . . . ?
C93 C92 C96 C95 -1.2(10) . . . . ?
C93 C94 C95 Fe8 59.9(6) . . . . ?
C93 C94 C95 C96 0.4(11) . . . . ?
C94 C95 C96 Fe8 60.0(7) . . . . ?
C94 C95 C96 C92 0.5(11) . . . . ?
C96 C92 C93 Fe8 58.9(5) . . . . ?
C96 C92 C93 C94 1.4(10) . . . . ?
C97 C98 C99 Fe9 -58.8(7) . . . . ?
C97 C98 C99 C100 1.0(12) . . . . ?
C98 C97 C101 Fe9 59.0(6) . . . . ?
C98 C97 C101 C100 0.8(10) . . . . ?
C98 C99 C100 Fe9 -59.5(7) . . . . ?
C98 C99 C100 C101 -0.4(12) . . . . ?
C99 C100 C101 Fe9 -59.0(7) . . . . ?
C99 C100 C101 C97 -0.3(11) . . . . ?
C101 C97 C98 Fe9 -59.2(6) . . . . ?
C101 C97 C98 C99 -1.1(10) . . . . ?
C102 C103 C104 Fe9 59.3(7) . . . . ?
C102 C103 C104 C105 0.2(11) . . . . ?
C103 C102 C106 Fe9 -59.6(6) . . . . ?
C103 C102 C106 C105 -1.3(10) . . . . ?
C103 C104 C105 Fe9 58.3(7) . . . . ?
C103 C104 C105 C106 -1.0(12) . . . . ?
C104 C105 C106 Fe9 60.0(7) . . . . ?
C104 C105 C106 C102 1.4(12) . . . . ?
C106 C102 C103 Fe9 60.1(6) . . . . ?
C106 C102 C103 C104 0.7(10) . . . . ?
C107 O5 C110 C109 -36.0(19) . . . . ?
C107 C108 C109 C110 -9(2) . . . . ?
C108 C109 C110 O5 28(2) . . . . ?
C110 O5 C107 C108 30.5(16) . . . . ?
C111 O6 C114 C113 19.5(15) . . . . ?
C111 C112 C113 C114 38.9(17) . . . . ?
C112 C113 C114 O6 -36.8(17) . . . . ?
C114 O6 C111 C112 5.0(15) . . . . ?
Li5 O5 C107 C108 -108.8(13) . . . . ?
Li5 O5 C110 C109 101.0(17) . . . . ?
Li5 C77 C78 Fe7 161.4(10) . . . . ?
Li5 C77 C78 C79 -140.8(10) . . . . ?
Li5 C77 C81 Fe7 -152.8(7) . . . . ?
Li5 C77 C81 C80 149.1(8) . . . . ?
Li5 C87 C88 Fe8 159.8(10) . . . . ?
Li5 C87 C88 C89 -141.7(10) . . . . ?
Li5 C87 C91 Fe8 -151.2(7) . . . . ?
Li5 C87 C91 C90 151.4(8) . . . . ?
Li5 C97 C98 Fe9 161.7(10) . . . . ?
Li5 C97 C98 C99 -140.2(10) . . . . ?
Li5 C97 C101 Fe9 -152.8(7) . . . . ?
Li5 C97 C101 C100 149.0(8) . . . . ?
Li6 O6 C111 C112 144.4(11) . . . . ?
Li6 O6 C114 C113 -117.3(12) . . . . ?
Li6 C82 C83 Fe7 -151.8(7) . . . . ?
Li6 C82 C83 C84 150.2(8) . . . . ?
Li6 C82 C86 Fe7 164.8(10) . . . . ?
Li6 C82 C86 C85 -137.3(10) . . . . ?
Li6 C92 C93 Fe8 -151.5(7) . . . . ?
Li6 C92 C93 C94 151.1(8) . . . . ?
Li6 C92 C96 Fe8 163.3(10) . . . . ?
Li6 C92 C96 C95 -138.1(10) . . . . ?
Li6 C102 C103 Fe9 -154.0(6) . . . . ?
Li6 C102 C103 C104 146.6(8) . . . . ?
Li6 C102 C106 Fe9 169.9(11) . . . . ?
Li6 C102 C106 C105 -131.8(11) . . . . ?
O1C C1C C2C C3C -33.4(14) . . . . ?
O2C C2KA C5C C6C 19(3) . . . . ?
O3C C8C C9C C10C -43.4(12) . . . . ?
O4C C12C C13C C14C 11.7(13) . . . . ?
C1C O1C C4C C3C 14.5(14) . . . . ?
C1C C2C C3C C4C 41.7(14) . . . . ?
C2C C3C C4C O1C -35.2(14) . . . . ?
C2KA O2C C7C C6C -9(2) . . . . ?
C2KA C5C C6C C7C -25(3) . . . . ?
C4C O1C C1C C2C 12.4(15) . . . . ?
C5C C6C C7C O2C 21(2) . . . . ?
C7C O2C C2KA C5C -5(2) . . . . ?
C8C O3C C11C C10C -7.4(12) . . . . ?
C8C C9C C10C C11C 37.5(12) . . . . ?
C9C C10C C11C O3C -19.7(12) . . . . ?
C11C O3C C8C C9C 31.9(12) . . . . ?
C12C O4C C15C C14C -33.4(18) . . . . ?
C12C C13C C14C C15C -31.4(16) . . . . ?
C13C C14C C15C O4C 39.7(18) . . . . ?
C15C O4C C12C C13C 12.3(15) . . . . ?
Li1C O1C C1C C2C -152.9(12) . . . . ?
Li1C O1C C4C C3C 177.7(12) . . . . ?
Li1C O2C C2KA C5C 152.5(15) . . . . ?
Li1C O2C C7C C6C -167.5(13) . . . . ?
Li1C O3C C8C C9C -140.8(12) . . . . ?
Li1C O3C C11C C10C 165.7(11) . . . . ?
Li1C O4C C12C C13C -166.6(12) . . . . ?
Li1C O4C C15C C14C 145.5(15) . . . . ?
O1S C2S C3S C4S -15.7(17) . . . . ?
C2S O1S C5S C4S 29.9(16) . . . . ?
C2S C3S C4S C5S 33.1(16) . . . . ?
C3S C4S C5S O1S -38.8(15) . . . . ?
C5S O1S C2S C3S -8.3(18) . . . . ?
O5C C16C C17C C18C 16(2) . . . . ?
O6C C20C C21C C22C 30(2) . . . . ?
O7C C24C C25C C26C -26.2(16) . . . . ?
O8C C28C C29C C30C -27.0(12) . . . . ?
C16C O5C C19C C18C 5.3(18) . . . . ?
C16C C17C C18C C19C -13(3) . . . . ?
C17C C18C C19C O5C 5(2) . . . . ?
C19C O5C C16C C17C -13.0(18) . . . . ?
C20C O6C C23C C22C -5(2) . . . . ?
C20C C21C C22C C23C -31(2) . . . . ?
C21C C22C C23C O6C 23(2) . . . . ?
C23C O6C C20C C21C -15(2) . . . . ?
C24C O7C C27C C26C 0.1(18) . . . . ?
C24C C25C C26C C27C 25.5(17) . . . . ?
C25C C26C C27C O7C -16.2(18) . . . . ?
C27C O7C C24C C25C 16.6(16) . . . . ?
C28C O8C C31C C30C 20.4(12) . . . . ?
C28C C29C C30C C31C 38.2(11) . . . . ?
C29C C30C C31C O8C -36.3(11) . . . . ?
C31C O8C C28C C29C 4.2(12) . . . . ?
Li2C O5C C16C C17C 147.4(14) . . . . ?
Li2C O5C C19C C18C -156.0(14) . . . . ?
Li2C O6C C20C C21C 168.8(14) . . . . ?
Li2C O6C C23C C22C 171.8(15) . . . . ?
Li2C O7C C24C C25C -162.6(12) . . . . ?
Li2C O7C C27C C26C 179.2(13) . . . . ?
Li2C O8C C28C C29C 174.6(10) . . . . ?
Li2C O8C C31C C30C -148.3(11) . . . . ?
O6S C7S C8S C9S -2(5) . . . . ?
C7S O6S C10S C9S -21(4) . . . . ?
C7S C8S C9S C10S -12(5) . . . . ?
C8S C9S C10S O6S 20(4) . . . . ?
C10S O6S C7S C8S 15(4) . . . . ?
O9C C32C C33C C34C -28(2) . . . . ?
O10C C36C C37C C38C 32.7(19) . . . . ?
O11C C40C C41C C42C -23.3(13) . . . . ?
O12C C44C C45C C46C -22.6(12) . . . . ?
C32C O9C C35C C34C 13.0(17) . . . . ?
C32C C33C C34C C35C 34.7(19) . . . . ?
C33C C34C C35C O9C -30.3(17) . . . . ?
C35C O9C C32C C33C 9(2) . . . . ?
C36C O10C C39C C38C -6(2) . . . . ?
C36C C37C C38C C39C -35(2) . . . . ?
C37C C38C C39C O10C 26(2) . . . . ?
C39C O10C C36C C37C -17(2) . . . . ?
C40C O11C C43C C42C 23.6(14) . . . . ?
C40C C41C C42C C43C 36.4(13) . . . . ?
C41C C42C C43C O11C -37.7(14) . . . . ?
C43C O11C C40C C41C 0.2(12) . . . . ?
C44C O12C C47C C46C 25.4(14) . . . . ?
C44C C45C C46C C47C 36.7(13) . . . . ?
C45C C46C C47C O12C -38.8(14) . . . . ?
C47C O12C C44C C45C -1.1(13) . . . . ?
Li3C O9C C32C C33C 175.3(15) . . . . ?
Li3C O9C C35C C34C -152.4(14) . . . . ?
Li3C O10C C36C C37C 177.5(16) . . . . ?
Li3C O10C C39C C38C 163.8(15) . . . . ?
Li3C O11C C40C C41C -156.4(11) . . . . ?
Li3C O11C C43C C42C 177.8(12) . . . . ?
Li3C O12C C44C C45C 173.0(11) . . . . ?
Li3C O12C C47C C46C -148.5(13) . . . . ?
O11S C12S C13S C14S -10(4) . . . . ?
C12S O11S C15S C14S 1(3) . . . . ?
C12S C13S C14S C15S 11(4) . . . . ?
C13S C14S C15S O11S -7(4) . . . . ?
C15S O11S C12S C13S 6(3) . . . . ?
